data_7132996
loop_
_publ_author_name
'Shields, C. E.'
'Fellowes, T.'
'Slater, A. G.'
'Cooper, A. I.'
'Andrews, K. G.'
'Szczypi&#x144;ski, F T'

_publ_section_title
;
 Exploration of the polymorphic solid-state landscape of an amide-linked
 organic cage using computation and automation.
;
_journal_issue 47
_journal_name_full 'Chemical communications (Cambridge, England)'
_journal_page_first 6023
_journal_page_last 6026
_journal_paper_doi 10.1039/d4cc01407c
_journal_volume 60
_journal_year 2024
_chemical_formula_moiety '0.5(C126 H112 N6 O10), 0.5(C126 H108 N6 O10), 9.5[C3H7ON]'
_chemical_formula_sum 'C154.5 H176.5 N15.5 O19.5'
_chemical_formula_weight 2562.60
_space_group_crystal_system triclinic
_space_group_IT_number 2
_space_group_name_Hall '-P 1'
_space_group_name_H-M_alt 'P -1'
_atom_sites_solution_hydrogens geom
_atom_sites_solution_primary dual
_audit_creation_date 2024-03-27
_audit_creation_method
;
Olex2 1.5
(compiled 2024.02.16 svn.r378c4104 for OlexSys, GUI svn.r6928)
;
_audit_update_record
;
2024-03-27 deposited with the CCDC.	2024-05-02 downloaded from the CCDC.
;
_cell_angle_alpha 93.8640(10)
_cell_angle_beta 111.2560(10)
_cell_angle_gamma 110.4410(10)
_cell_formula_units_Z 4
_cell_length_a 21.6013(2)
_cell_length_b 27.1502(2)
_cell_length_c 28.3933(3)
_cell_measurement_reflns_used 30624
_cell_measurement_temperature 100.15
_cell_measurement_theta_max 23.558893619502395
_cell_measurement_theta_min 0.7914217364191166
_cell_volume 14178.7(3)
_computing_data_collection 'GDA - generic data acquisition software'
_computing_data_reduction
;
aimless (Evans, P. R. and Murshudov, G. N., 2013)
ccp4 (Winn, M. D. et al., 2011)
DIALS 3.12.1-2-g1c07bc2b3-release (Winter, G. et al., 2018)
pointless (Evans, P., 2006)
XIA2 3.12.0 (Winter, G., 2010)
;
_computing_molecular_graphics 'Olex2 1.5 (Dolomanov et al., 2009)'
_computing_publication_material 'Olex2 1.5 (Dolomanov et al., 2009)'
_computing_structure_refinement 'SHELXL 2019/2 (Sheldrick, 2015)'
_computing_structure_solution 'SHELXT 2018/2 (Sheldrick, 2018)'
_diffrn_ambient_temperature 100.15
_diffrn_detector_type 'Dectris PILATUS 2M'
_diffrn_measured_fraction_theta_full 0.999
_diffrn_measured_fraction_theta_max 0.999
_diffrn_measurement_device 'Fixed \c 3-circle diffractometer'
_diffrn_measurement_device_type 'Fluid Film Devices'
_diffrn_measurement_method 'shutterless scans'
_diffrn_measurement_specimen_support 'MiTeGen MicroMount'
_diffrn_radiation_type synchrotron
_diffrn_radiation_wavelength 0.6889
_diffrn_reflns_av_R_equivalents 0.0630
_diffrn_reflns_av_unetI/netI 0.0716
_diffrn_reflns_Laue_measured_fraction_full 0.999
_diffrn_reflns_Laue_measured_fraction_max 0.999
_diffrn_reflns_limit_h_max 21
_diffrn_reflns_limit_h_min -21
_diffrn_reflns_limit_k_max 27
_diffrn_reflns_limit_k_min -27
_diffrn_reflns_limit_l_max 28
_diffrn_reflns_limit_l_min -28
_diffrn_reflns_number 122084
_diffrn_reflns_point_group_measured_fraction_full 0.999
_diffrn_reflns_point_group_measured_fraction_max 0.999
_diffrn_reflns_theta_full 20.148
_diffrn_reflns_theta_max 20.148
_diffrn_reflns_theta_min 0.796
_diffrn_source_details 'Allan et al. (2017)'
_exptl_absorpt_coefficient_mu 0.075
_exptl_absorpt_correction_T_max 1.0
_exptl_absorpt_correction_T_min 0.9905318412049627
_exptl_absorpt_correction_type empirical
_exptl_absorpt_process_details
;
CCP4 8.0.007: AIMLESS, version 0.7.9 : 10/06/22
Scaling & analysis of unmerged intensities, absorption correction using spherical harmonics
;
_exptl_crystal_colour 'clear colourless'
_exptl_crystal_colour_lustre clear
_exptl_crystal_colour_primary colourless
_exptl_crystal_density_diffrn 1.200
_exptl_crystal_description needle
_exptl_crystal_F_000 5472
_exptl_crystal_size_max 0.207
_exptl_crystal_size_mid 0.04
_exptl_crystal_size_min 0.013
_refine_diff_density_max 1.092
_refine_diff_density_min -0.402
_refine_diff_density_rms 0.071
_refine_ls_extinction_method none
_refine_ls_goodness_of_fit_ref 1.404
_refine_ls_hydrogen_treatment constr
_refine_ls_matrix_type full
_refine_ls_number_parameters 2598
_refine_ls_number_reflns 29682
_refine_ls_number_restraints 503
_refine_ls_restrained_S_all 1.460
_refine_ls_R_factor_all 0.1281
_refine_ls_R_factor_gt 0.1060
_refine_ls_shift/su_max 0.000
_refine_ls_shift/su_mean 0.000
_refine_ls_structure_factor_coef Fsqd
_refine_ls_weighting_details 'w=1/[\s^2^(Fo^2^)+(0.2000P)^2^] where P=(Fo^2^+2Fc^2^)/3'
_refine_ls_weighting_scheme calc
_refine_ls_wR_factor_gt 0.3365
_refine_ls_wR_factor_ref 0.3610
_reflns_Friedel_coverage 0.000
_reflns_number_gt 20603
_reflns_number_total 29682
_reflns_threshold_expression 'I > 2\s(I)'
_cod_data_source_file d4cc01407c3.cif
_cod_data_source_block KA1_DMF_TFE
_cod_depositor_comments 'Adding full bibliography for 7132990--7132997.cif.'
_cod_original_cell_volume 14178.6(3)
_cod_original_formula_sum 'C154.50 H176.50 N15.50 O19.50'
_cod_database_code 7132996
_shelx_shelxl_version_number 2019/2
_shelx_space_group_comment
;
The symmetry employed for this shelxl refinement is uniquely defined
by the following loop, which should always be used as a source of
symmetry information in preference to the above space-group names.
They are only intended as comments.
;
_shelx_estimated_absorpt_t_max 0.999
_shelx_estimated_absorpt_t_min 0.985
_olex2_refinement_description
;
1. Fixed Uiso
 At 1.2 times of:
  All C(H) groups, All N(H) groups
 At 1.5 times of:
  All C(H,H,H) groups, All O(H) groups
2. Restrained distances
 O7-C240
 1.38 with sigma of 0.02
 C15-C158 \\sim C15-C160 \\sim C15-C161 \\sim C15-C162
 with sigma of 0.02
 C17-C13 \\sim C17-C13A
 with sigma of 0.04
 C17-C16 \\sim C17-C16A
 with sigma of 0.02
 C178-C176 \\sim C178-C179 \\sim C178-C181 \\sim C178-C180
 with sigma of 0.01
 C16-C14 \\sim C16A-C14A
 with sigma of 0.04
 C131-C133 \\sim C131-C134 \\sim C131-C135 \\sim C133-C134 \\sim C133-C135
\\sim C134-C135
 with sigma of 0.04
 C17-C14 \\sim C17-C14A
 with sigma of 0.04
 C132-C131 \\sim C132-C133 \\sim C132-C134 \\sim C132-C135
 with sigma of 0.02
 C159-C14 \\sim C253-C14A
 with sigma of 0.02
 C158-C160 \\sim C158-C161 \\sim C158-C162 \\sim C160-C161 \\sim C160-C162
\\sim C161-C162
 with sigma of 0.04
 C159-C13 \\sim C253-C13A
 with sigma of 0.04
 C16-C13 \\sim C16A-C13A
 with sigma of 0.02
 C14-C13 \\sim C14A-C13A
 with sigma of 0.02
 C176-C179 \\sim C176-C181 \\sim C176-C180 \\sim C179-C181 \\sim C179-C180
\\sim C181-C180
 with sigma of 0.01
 C12-C14 \\sim C12-C14A
 with sigma of 0.02
 C12-C13 \\sim C12-C13A
 with sigma of 0.02
 C61-C60 \\sim C61-C64 \\sim C61-C62 \\sim C61-C63
 with sigma of 0.02
 C17-C159 \\sim C17-C253
 with sigma of 0.02
 C12-C159 \\sim C12-C253
 with sigma of 0.04
 C12-C16 \\sim C12-C16A
 with sigma of 0.04
 C60-C64 \\sim C60-C62 \\sim C60-C63 \\sim C64-C62 \\sim C64-C63 \\sim C62-C63
 with sigma of 0.04
 C80-C77 \\sim C80-C81 \\sim C80-C82 \\sim C80-C83
 with sigma of 0.02
 C77-C81 \\sim C77-C82 \\sim C77-C83 \\sim C81-C82 \\sim C81-C83 \\sim C82-C83
 with sigma of 0.04
 C190-C189 \\sim C190-C188 \\sim C190-C186 \\sim C189-C188 \\sim C189-C186
\\sim C188-C186
 with sigma of 0.04
 C187-C190 \\sim C187-C189 \\sim C187-C188 \\sim C187-C186
 with sigma of 0.02
 C204-C209 \\sim C204-C208 \\sim C204-C207 \\sim C209-C208 \\sim C209-C207
\\sim C208-C207
 with sigma of 0.04
 C206-C204 \\sim C206-C209 \\sim C206-C208 \\sim C206-C207
 with sigma of 0.02
 C36-C35 \\sim C36-C34 \\sim C36-C32 \\sim C35-C34 \\sim C35-C32 \\sim C34-C32
 with sigma of 0.04
 C33-C36 \\sim C33-C35 \\sim C33-C34 \\sim C33-C32
 with sigma of 0.02
 C54-C53 \\sim C54-C55 \\sim C54-C50 \\sim C53-C55 \\sim C53-C50 \\sim C55-C50
 with sigma of 0.04
 C52-C54 \\sim C52-C53 \\sim C52-C55 \\sim C52-C50
 with sigma of 0.02
 C4-C8 \\sim C4-C6 \\sim C4-C7 \\sim C8-C6 \\sim C8-C7 \\sim C6-C7
 with sigma of 0.04
 C5-C4 \\sim C5-C8 \\sim C5-C6 \\sim C5-C7
 with sigma of 0.02
3. Uiso/Uaniso restraints and constraints
Uanis(C134) \\sim Ueq, Uanis(C133) \\sim Ueq, Uanis(C132) \\sim Ueq,
Uanis(C135) \\sim Ueq: with sigma of 0.1 and sigma for terminal atoms of 0.2
Uanis(C161) \\sim Ueq, Uanis(C160) \\sim Ueq, Uanis(C162) \\sim Ueq,
Uanis(C158) \\sim Ueq: with sigma of 0.01 and sigma for terminal atoms of 0.02
Uanis(C61) \\sim Ueq, Uanis(C64) \\sim Ueq, Uanis(C63) \\sim Ueq, Uanis(C62)
\\sim Ueq: with sigma of 0.01 and sigma for terminal atoms of 0.02
Uanis(C180) \\sim Ueq, Uanis(C181) \\sim Ueq, Uanis(C179) \\sim Ueq,
Uanis(C178) \\sim Ueq: with sigma of 0.01 and sigma for terminal atoms of 0.02
Uanis(O16) \\sim Ueq, Uanis(O17) \\sim Ueq: with sigma of 0.01 and sigma for
terminal atoms of 0.02
Uanis(O19) \\sim Ueq: with sigma of 0.01 and sigma for terminal atoms of 0.02
Uanis(O4) \\sim Ueq, Uanis(O5) \\sim Ueq: with sigma of 0.01 and sigma for
terminal atoms of 0.02
Uanis(C139) \\sim Ueq, Uanis(C141) \\sim Ueq, Uanis(C143) \\sim Ueq,
Uanis(C142) \\sim Ueq, Uanis(C140) \\sim Ueq, Uanis(C138) \\sim Ueq: with sigma
of 0.01 and sigma for terminal atoms of 0.02
Uanis(C174) \\sim Ueq, Uanis(C176) \\sim Ueq, Uanis(C177) \\sim Ueq: with sigma
of 0.01 and sigma for terminal atoms of 0.02
Uanis(O6) \\sim Ueq, Uanis(O7) \\sim Ueq: with sigma of 0.01 and sigma for
terminal atoms of 0.02
Uanis(C81) \\sim Ueq, Uanis(C80) \\sim Ueq, Uanis(C83) \\sim Ueq, Uanis(C82)
\\sim Ueq: with sigma of 0.01 and sigma for terminal atoms of 0.02
Uanis(C6) \\sim Ueq, Uanis(C5) \\sim Ueq, Uanis(C8) \\sim Ueq, Uanis(C7) \\sim
Ueq: with sigma of 0.1 and sigma for terminal atoms of 0.2
Uanis(O13) \\sim Ueq: with sigma of 0.1 and sigma for terminal atoms of 0.2
Uanis(O15) \\sim Ueq, Uanis(O14) \\sim Ueq: with sigma of 0.1 and sigma for
terminal atoms of 0.2
Uanis(C71) \\sim Ueq, Uanis(C69) \\sim Ueq, Uanis(C72) \\sim Ueq, Uanis(C70)
\\sim Ueq: with sigma of 0.1 and sigma for terminal atoms of 0.2
4. Others
 Sof(C13A)=Sof(H13A)=Sof(C14)=Sof(H14)=Sof(C16A)=Sof(H16A)=Sof(C159)=Sof(H159)=
 1-FVAR(1)
 Sof(C13)=Sof(H13)=Sof(C14A)=Sof(H14A)=Sof(C16)=Sof(H16B)=Sof(C253)=Sof(H253)=
 FVAR(1)
5.a Ternary CH refined with riding coordinates:
 C217(H217), C238(H238), C91(H91)
5.b Me refined with riding coordinates:
 C133(H13B,H13C,H13D), C134(H13E,H13F,H13G), C135(H13H,H13I,H13J), C151(H15A,
 H15B,H15C), C152(H15D,H15E,H15F), C153(H15G,H15H,H15I), C160(H16C,H16D,H16E),
 C161(H16F,H16G,H16H), C162(H16I,H16J,H16K), C179(H17A,H17B,H17C), C180(H18A,
 H18B,H18C), C181(H18D,H18E,H18F), C188(H18G,H18H,H18I), C189(H18J,H18K,H18L),
 C190(H19A,H19B,H19C), C207(H20A,H20B,H20C), C208(H20D,H20E,H20F), C209(H20G,
 H20H,H20I), C6(H6A,H6B,H6C), C7(H7A,H7B,H7C), C8(H8A,H8B,H8C), C25(H25A,H25B,
 H25C), C26(H26A,H26B,H26C), C27(H27A,H27B,H27C), C34(H34A,H34B,H34C), C35(H35A,
 H35B,H35C), C36(H36A,H36B,H36C), C53(H53A,H53B,H53C), C54(H54A,H54B,H54C),
 C55(H55A,H55B,H55C), C62(H62A,H62B,H62C), C63(H63A,H63B,H63C), C64(H64A,H64B,
 H64C), C81(H81A,H81B,H81C), C82(H82A,H82B,H82C), C83(H83A,H83B,H83C)
5.c Aromatic/amide H refined with riding coordinates:
 N1(H1), N2(H2), N3(H3A), N4(H4A), N5(H5), N6(H6), C129(H129), C130(H130),
 C136(H136), C139(H139), C140(H140), C141(H141), C142(H142), C145(H145),
 C146(H146), C148(H148), C157(H157), C163(H163), C164(H164), C167(H167),
 C168(H168), C169(H169), C170(H170), C173(H173), C174(H174), C177(H177),
 C185(H185), C191(H191), C192(H192), C195(H195), C196(H196), C197(H197),
 C198(H198), C201(H201), C202(H202), C205(H205), C212(H212), C213(H213),
 C214(H214), C222(H222), C223(H223), C225(H225), C228(H228), C229(H229),
 C231(H231), C233(H233), C234(H234), C235(H235), C243(H243), C244(H244),
 C245(H245), C249(H249), C250(H250), C251(H251), N7(H7), N8(H8), N9(H9),
 N10(H10), N11(H11), N12(H12), C3(H3), C9(H9A), C10(H10A), C19(H19), C20(H20),
 C23(H23), C41(H41), C42(H42), C43(H43), C44(H44), C47(H47), C48(H48), C51(H51),
  C59(H59), C65(H65), C66(H66), C69(H69), C70(H70), C71(H71), C72(H72),
 C75(H75), C76(H76), C79(H79), C86(H86), C87(H87), C88(H88), C96(H96), C97(H97),
  C98(H98), C102(H102), C103(H103), C105(H105), C107(H107), C108(H108),
 C109(H109), C117(H117), C118(H118), C120(H120), C123(H123), C124(H124),
 C126(H126), C13A(H13A), C14(H14), C16A(H16A), C159(H159), C13(H13), C14A(H14A),
  C16(H16B), C253(H253)
5.d Idealised tetrahedral OH refined as rotating group:
 O4(H4), O7(H7D), O15(H15), O16(H16)
;
_olex2_submission_special_instructions 'No special instructions were received'

loop_
_space_group_symop_operation_xyz
'x, y, z'
'-x, -y, -z'

loop_
_atom_site_label
_atom_site_type_symbol
_atom_site_fract_x
_atom_site_fract_y
_atom_site_fract_z
_atom_site_U_iso_or_equiv
_atom_site_adp_type
_atom_site_occupancy
_atom_site_site_symmetry_order
_atom_site_calc_flag
_atom_site_refinement_flags_posn
_atom_site_refinement_flags_adp
_atom_site_refinement_flags_occupancy
_atom_site_disorder_assembly
_atom_site_disorder_group
O1 O 1.2473(2) 1.04712(16) 0.53932(16) 0.0780(11) Uani 1 1 d . . . . .
O2 O 1.2539(4) 0.64697(18) 0.5083(2) 0.153(3) Uani 1 1 d . . . . .
O3 O 1.50231(19) 0.91099(14) 0.32920(13) 0.0643(9) Uani 1 1 d . . . . .
O4 O 1.2207(3) 0.8215(2) 0.3873(2) 0.141(2) Uani 1 1 d . U . . .
H4 H 1.181620 0.799876 0.363265 0.212 Uiso 1 1 calc R U . . .
O5 O 1.2242(5) 0.7541(3) 0.4206(3) 0.232(5) Uani 1 1 d . U . . .
O6 O 0.8689(4) 0.5272(3) 0.2662(3) 0.190(3) Uani 1 1 d . U . . .
O7 O 0.9013(4) 0.5643(3) 0.2166(3) 0.164(2) Uani 1 1 d D U . . .
H7D H 0.925061 0.588706 0.243843 0.245 Uiso 1 1 calc R U . . .
O8 O 0.7954(2) 0.66805(15) 0.21709(17) 0.0851(12) Uani 1 1 d . . . . .
O9 O 0.6751(3) 0.2810(2) 0.2927(2) 0.1238(18) Uani 1 1 d . . . . .
O10 O 0.9206(3) 0.4075(2) 0.0139(3) 0.135(2) Uani 1 1 d . . . . .
N1 N 1.4190(2) 0.83796(16) 0.33707(17) 0.0626(11) Uani 1 1 d . . . . .
H1 H 1.386116 0.805153 0.321024 0.075 Uiso 1 1 calc R U . . .
N2 N 1.2029(2) 0.96524(17) 0.48535(17) 0.0638(11) Uani 1 1 d . . . . .
H2 H 1.163406 0.940427 0.460693 0.077 Uiso 1 1 calc R U . . .
N3 N 1.3217(3) 0.70089(18) 0.5878(2) 0.0767(13) Uani 1 1 d . . . . .
H3A H 1.334331 0.702170 0.621172 0.092 Uiso 1 1 calc R U . . .
N4 N 0.7738(3) 0.3436(2) 0.2881(2) 0.0889(15) Uani 1 1 d . . . . .
H4A H 0.821064 0.360657 0.305331 0.107 Uiso 1 1 calc R U . . .
N5 N 0.6783(2) 0.61077(17) 0.18903(19) 0.0718(13) Uani 1 1 d . . . . .
H5 H 0.635960 0.607710 0.188117 0.086 Uiso 1 1 calc R U . . .
N6 N 0.9488(2) 0.4710(2) 0.0835(2) 0.0850(15) Uani 1 1 d . . . . .
H6 H 0.985316 0.497680 0.108479 0.102 Uiso 1 1 calc R U . . .
C15 C 1.4396(3) 0.8932(2) 0.1343(2) 0.0657(14) Uani 1 1 d D . . . .
C127 C 1.2789(4) 0.6531(3) 0.5568(3) 0.096(2) Uani 1 1 d . . . . .
C128 C 1.2583(4) 0.6051(2) 0.5779(3) 0.0818(17) Uani 1 1 d . . . . .
C129 C 1.1898(4) 0.5637(2) 0.5511(3) 0.0871(18) Uani 1 1 d . . . . .
H129 H 1.157347 0.567474 0.519809 0.105 Uiso 1 1 calc R U . . .
C130 C 1.3056(4) 0.6005(2) 0.6236(3) 0.0861(19) Uani 1 1 d . . . . .
H130 H 1.351224 0.629756 0.642545 0.103 Uiso 1 1 calc R U . . .
C131 C 1.2878(4) 0.5522(3) 0.6436(3) 0.0905(19) Uani 1 1 d D . . . .
C132 C 1.3426(4) 0.5444(3) 0.6883(3) 0.106(2) Uani 1 1 d D U . . .
C133 C 1.3958(6) 0.5324(4) 0.6712(5) 0.181(5) Uani 1 1 d D U . . .
H13B H 1.432440 0.527237 0.700674 0.272 Uiso 1 1 calc R U . . .
H13C H 1.369700 0.499584 0.643572 0.272 Uiso 1 1 calc R U . . .
H13D H 1.419698 0.562690 0.658146 0.272 Uiso 1 1 calc R U . . .
C134 C 1.3830(6) 0.5945(4) 0.7318(4) 0.166(4) Uani 1 1 d D U . . .
H13E H 1.419112 0.588704 0.761088 0.249 Uiso 1 1 calc R U . . .
H13F H 1.407350 0.625209 0.719443 0.249 Uiso 1 1 calc R U . . .
H13G H 1.348524 0.602009 0.742822 0.249 Uiso 1 1 calc R U . . .
C135 C 1.3120(6) 0.4971(4) 0.7106(4) 0.169(4) Uani 1 1 d D U . . .
H13H H 1.351507 0.494647 0.739979 0.253 Uiso 1 1 calc R U . . .
H13I H 1.276902 0.502466 0.722341 0.253 Uiso 1 1 calc R U . . .
H13J H 1.287809 0.463734 0.683842 0.253 Uiso 1 1 calc R U . . .
C136 C 1.2169(5) 0.5130(3) 0.6139(3) 0.096(2) Uani 1 1 d . . . . .
H136 H 1.201739 0.480881 0.625853 0.115 Uiso 1 1 calc R U . . .
C137 C 1.1679(4) 0.5177(2) 0.5689(3) 0.0857(18) Uani 1 1 d . . . . .
C138 C 1.0954(4) 0.4728(3) 0.5388(3) 0.102(2) Uani 1 1 d . U . . .
C139 C 1.0600(5) 0.4687(3) 0.4838(4) 0.139(3) Uani 1 1 d . U . . .
H139 H 1.081772 0.495892 0.468580 0.166 Uiso 1 1 calc R U . . .
C140 C 1.0592(5) 0.4344(3) 0.5574(3) 0.108(2) Uani 1 1 d . U . . .
H140 H 1.078481 0.435865 0.593599 0.130 Uiso 1 1 calc R U . . .
C141 C 0.9942(5) 0.4255(3) 0.4524(4) 0.124(3) Uani 1 1 d . U . . .
H141 H 0.970596 0.424839 0.416763 0.148 Uiso 1 1 calc R U . . .
C142 C 0.9928(5) 0.3914(3) 0.5244(3) 0.118(2) Uani 1 1 d . U . . .
H142 H 0.967565 0.366381 0.539779 0.142 Uiso 1 1 calc R U . . .
C143 C 0.9636(4) 0.3840(3) 0.4729(3) 0.0883(18) Uani 1 1 d . U . . .
C144 C 0.9000(4) 0.3377(2) 0.4390(3) 0.0853(18) Uani 1 1 d . . . . .
C145 C 0.8520(4) 0.3443(3) 0.3943(3) 0.0881(19) Uani 1 1 d . . . . .
H145 H 0.860316 0.379321 0.387567 0.106 Uiso 1 1 calc R U . . .
C146 C 0.8860(4) 0.2853(2) 0.4464(3) 0.0776(16) Uani 1 1 d . . . . .
H146 H 0.918573 0.280243 0.476762 0.093 Uiso 1 1 calc R U . . .
C147 C 0.7910(4) 0.2994(2) 0.3585(3) 0.0801(17) Uani 1 1 d . . . . .
C148 C 0.7788(3) 0.2489(2) 0.3679(3) 0.0751(16) Uani 1 1 d . . . . .
H148 H 0.736828 0.219020 0.344180 0.090 Uiso 1 1 calc R U . . .
C149 C 0.8273(3) 0.2404(2) 0.4120(2) 0.0697(15) Uani 1 1 d . . . . .
C150 C 0.8183(3) 0.1837(2) 0.4167(2) 0.0768(16) Uani 1 1 d . . . . .
C151 C 0.8525(5) 0.1653(3) 0.3840(4) 0.134(3) Uani 1 1 d . . . . .
H15A H 0.847816 0.128343 0.386004 0.201 Uiso 1 1 calc R U . . .
H15B H 0.827631 0.166452 0.347795 0.201 Uiso 1 1 calc R U . . .
H15C H 0.903998 0.189313 0.397133 0.201 Uiso 1 1 calc R U . . .
C152 C 0.7381(3) 0.1451(2) 0.3976(3) 0.0844(17) Uani 1 1 d . . . . .
H15D H 0.734591 0.108765 0.401332 0.127 Uiso 1 1 calc R U . . .
H15E H 0.716363 0.157639 0.418193 0.127 Uiso 1 1 calc R U . . .
H15F H 0.712094 0.144473 0.361027 0.127 Uiso 1 1 calc R U . . .
C153 C 0.8562(4) 0.1807(3) 0.4730(3) 0.111(2) Uani 1 1 d . . . . .
H15G H 0.849188 0.143349 0.474627 0.166 Uiso 1 1 calc R U . . .
H15H H 0.908123 0.203408 0.486274 0.166 Uiso 1 1 calc R U . . .
H15I H 0.835362 0.193615 0.494130 0.166 Uiso 1 1 calc R U . . .
C154 C 0.7393(4) 0.3056(3) 0.3096(3) 0.0890(19) Uani 1 1 d . . . . .
C155 C 1.4514(3) 0.8663(2) 0.3092(2) 0.0564(13) Uani 1 1 d . . . . .
C156 C 1.4207(3) 0.84213(19) 0.2520(2) 0.0579(13) Uani 1 1 d . . . . .
C157 C 1.4424(3) 0.8753(2) 0.2206(2) 0.0578(13) Uani 1 1 d . . . . .
H157 H 1.475490 0.911692 0.236076 0.069 Uiso 1 1 calc R U . . .
C158 C 1.4175(3) 0.8570(2) 0.1675(2) 0.0598(13) Uani 1 1 d D U . . .
C160 C 1.4266(8) 0.9426(4) 0.1423(4) 0.206(5) Uani 1 1 d D U . . .
H16C H 1.447633 0.958454 0.179434 0.309 Uiso 1 1 calc R U . . .
H16D H 1.449335 0.968659 0.124973 0.309 Uiso 1 1 calc R U . . .
H16E H 1.374300 0.933430 0.127578 0.309 Uiso 1 1 calc R U . . .
C161 C 1.4114(8) 0.8687(4) 0.0828(4) 0.252(7) Uani 1 1 d D U . . .
H16F H 1.421292 0.836393 0.079613 0.378 Uiso 1 1 calc R U . . .
H16G H 1.358837 0.858608 0.067329 0.378 Uiso 1 1 calc R U . . .
H16H H 1.433872 0.893837 0.064725 0.378 Uiso 1 1 calc R U . . .
C162 C 1.5211(6) 0.9216(5) 0.1575(4) 0.228(7) Uani 1 1 d D U . . .
H16I H 1.538692 0.938351 0.194112 0.341 Uiso 1 1 calc R U . . .
H16J H 1.542213 0.895552 0.154624 0.341 Uiso 1 1 calc R U . . .
H16K H 1.535494 0.949545 0.138832 0.341 Uiso 1 1 calc R U . . .
C163 C 1.3698(3) 0.8015(2) 0.1475(2) 0.0603(13) Uani 1 1 d . . . . .
H163 H 1.352463 0.786979 0.111548 0.072 Uiso 1 1 calc R U . . .
C164 C 1.3732(3) 0.7881(2) 0.2305(2) 0.0581(13) Uani 1 1 d . . . . .
H164 H 1.358577 0.765423 0.251939 0.070 Uiso 1 1 calc R U . . .
C165 C 1.3476(2) 0.76777(18) 0.1780(2) 0.0513(12) Uani 1 1 d . . . . .
C166 C 1.3004(3) 0.70956(19) 0.1553(2) 0.0579(13) Uani 1 1 d . . . . .
C167 C 1.2452(3) 0.6821(2) 0.1709(2) 0.0728(16) Uani 1 1 d . . . . .
H167 H 1.238665 0.700649 0.197096 0.087 Uiso 1 1 calc R U . . .
C168 C 1.3097(3) 0.6808(2) 0.1187(2) 0.0597(13) Uani 1 1 d . . . . .
H168 H 1.346598 0.698301 0.107475 0.072 Uiso 1 1 calc R U . . .
C169 C 1.2013(3) 0.6294(2) 0.1489(2) 0.0760(16) Uani 1 1 d . . . . .
H169 H 1.162592 0.612489 0.158680 0.091 Uiso 1 1 calc R U . . .
C170 C 1.2658(3) 0.6265(2) 0.0980(2) 0.0670(15) Uani 1 1 d . . . . .
H170 H 1.273749 0.607480 0.072911 0.080 Uiso 1 1 calc R U . . .
C171 C 1.2109(3) 0.5990(2) 0.1124(2) 0.0704(15) Uani 1 1 d . . . . .
C172 C 1.1615(3) 0.5422(2) 0.0882(3) 0.0785(17) Uani 1 1 d . . . . .
C173 C 1.0898(3) 0.5218(2) 0.0816(3) 0.0809(17) Uani 1 1 d . . . . .
H173 H 1.072198 0.545084 0.094010 0.097 Uiso 1 1 calc R U . . .
C174 C 1.1841(4) 0.5068(3) 0.0692(3) 0.115(2) Uani 1 1 d . U . . .
H174 H 1.233766 0.518878 0.075011 0.138 Uiso 1 1 calc R U . . .
C175 C 1.0430(3) 0.4691(2) 0.0577(3) 0.092(2) Uani 1 1 d . . . . .
C176 C 1.1357(4) 0.4525(3) 0.0408(3) 0.125(3) Uani 1 1 d D U . . .
C177 C 1.0680(4) 0.4367(3) 0.0383(4) 0.119(3) Uani 1 1 d . U . . .
H177 H 1.035294 0.400361 0.021879 0.143 Uiso 1 1 calc R U . . .
C178 C 1.1654(4) 0.4163(3) 0.0221(4) 0.166(4) Uani 1 1 d D U . . .
C179 C 1.1090(5) 0.3600(3) 0.0001(5) 0.226(6) Uani 1 1 d D U . . .
H17A H 1.092884 0.346440 0.026613 0.339 Uiso 1 1 calc R U . . .
H17B H 1.067506 0.359629 -0.029664 0.339 Uiso 1 1 calc R U . . .
H17C H 1.129476 0.336877 -0.011136 0.339 Uiso 1 1 calc R U . . .
C180 C 1.2291(6) 0.4157(5) 0.0675(5) 0.259(8) Uani 1 1 d D U . . .
H18A H 1.266615 0.452446 0.082393 0.388 Uiso 1 1 calc R U . . .
H18B H 1.212979 0.401823 0.093904 0.388 Uiso 1 1 calc R U . . .
H18C H 1.248986 0.392501 0.055659 0.388 Uiso 1 1 calc R U . . .
C181 C 1.1913(8) 0.4383(4) -0.0173(5) 0.299(10) Uani 1 1 d D U . . .
H18D H 1.228151 0.475193 -0.002021 0.449 Uiso 1 1 calc R U . . .
H18E H 1.212266 0.415679 -0.028679 0.449 Uiso 1 1 calc R U . . .
H18F H 1.150296 0.438431 -0.047207 0.449 Uiso 1 1 calc R U . . .
C182 C 0.9646(4) 0.4464(3) 0.0492(3) 0.100(2) Uani 1 1 d . . . . .
C183 C 1.1972(3) 1.0107(2) 0.5020(2) 0.0664(14) Uani 1 1 d . . . . .
C184 C 1.1291(3) 1.0173(2) 0.4740(2) 0.0646(14) Uani 1 1 d . . . . .
C185 C 1.1256(3) 1.0660(2) 0.4864(2) 0.0726(15) Uani 1 1 d . . . . .
H185 H 1.167833 1.094192 0.511952 0.087 Uiso 1 1 calc R U . . .
C186 C 1.0643(3) 1.0761(2) 0.4639(2) 0.0746(16) Uani 1 1 d D . . . .
C187 C 1.0597(3) 1.1307(2) 0.4764(2) 0.0807(17) Uani 1 1 d D . . . .
C188 C 1.0422(4) 1.1523(3) 0.4269(3) 0.108(2) Uani 1 1 d D . . . .
H18G H 1.081196 1.158129 0.415234 0.162 Uiso 1 1 calc R U . . .
H18H H 0.996343 1.126090 0.399809 0.162 Uiso 1 1 calc R U . . .
H18I H 1.037847 1.186490 0.433942 0.162 Uiso 1 1 calc R U . . .
C189 C 0.9993(4) 1.1216(3) 0.4946(3) 0.111(2) Uani 1 1 d D . . . .
H18J H 0.953574 1.094866 0.467812 0.167 Uiso 1 1 calc R U . . .
H18K H 1.010984 1.108427 0.526660 0.167 Uiso 1 1 calc R U . . .
H18L H 0.994283 1.155641 0.501036 0.167 Uiso 1 1 calc R U . . .
C190 C 1.1309(4) 1.1722(2) 0.5179(3) 0.106(2) Uani 1 1 d D . . . .
H19A H 1.169723 1.177907 0.506043 0.159 Uiso 1 1 calc R U . . .
H19B H 1.126110 1.206296 0.524372 0.159 Uiso 1 1 calc R U . . .
H19C H 1.142810 1.159082 0.549996 0.159 Uiso 1 1 calc R U . . .
C191 C 1.0031(3) 1.0326(2) 0.4277(3) 0.0807(17) Uani 1 1 d . . . . .
H191 H 0.959198 1.037438 0.412010 0.097 Uiso 1 1 calc R U . . .
C192 C 1.0677(3) 0.9758(2) 0.4357(2) 0.0719(16) Uani 1 1 d . . . . .
H192 H 1.069335 0.942685 0.424632 0.086 Uiso 1 1 calc R U . . .
C193 C 1.0034(3) 0.9841(2) 0.4141(2) 0.0742(16) Uani 1 1 d . . . . .
C194 C 0.9380(3) 0.9378(2) 0.3737(3) 0.0708(16) Uani 1 1 d . . . . .
C195 C 0.9401(3) 0.9125(2) 0.3319(3) 0.0805(17) Uani 1 1 d . . . . .
H195 H 0.982864 0.925892 0.325867 0.097 Uiso 1 1 calc R U . . .
C196 C 0.8745(3) 0.9192(2) 0.3827(3) 0.0785(17) Uani 1 1 d . . . . .
H196 H 0.871338 0.936852 0.411212 0.094 Uiso 1 1 calc R U . . .
C197 C 0.8158(3) 0.8728(2) 0.3471(3) 0.0754(16) Uani 1 1 d . . . . .
H197 H 0.772350 0.859690 0.352238 0.090 Uiso 1 1 calc R U . . .
C198 C 0.8807(3) 0.8672(2) 0.2975(3) 0.0842(18) Uani 1 1 d . . . . .
H198 H 0.882952 0.850622 0.267920 0.101 Uiso 1 1 calc R U . . .
C199 C 0.8180(3) 0.8460(2) 0.3061(2) 0.0681(15) Uani 1 1 d . . . . .
C200 C 0.7565(3) 0.7955(2) 0.2724(2) 0.0700(15) Uani 1 1 d . . . . .
C201 C 0.7692(3) 0.7534(2) 0.2553(2) 0.0671(15) Uani 1 1 d . . . . .
H201 H 0.817769 0.757777 0.263337 0.081 Uiso 1 1 calc R U . . .
C202 C 0.6857(3) 0.7896(2) 0.2585(2) 0.0750(16) Uani 1 1 d . . . . .
H202 H 0.676863 0.819272 0.269526 0.090 Uiso 1 1 calc R U . . .
C203 C 0.7131(3) 0.7047(2) 0.2265(2) 0.0678(15) Uani 1 1 d . . . . .
C204 C 0.6267(3) 0.7416(2) 0.2288(2) 0.0729(16) Uani 1 1 d D . . . .
C205 C 0.6417(3) 0.6997(2) 0.2125(2) 0.0714(15) Uani 1 1 d . . . . .
H205 H 0.602769 0.666841 0.191341 0.086 Uiso 1 1 calc R U . . .
C206 C 0.5493(3) 0.7370(2) 0.2137(3) 0.0870(19) Uani 1 1 d D . . . .
C207 C 0.5400(4) 0.7534(5) 0.2624(4) 0.170(4) Uani 1 1 d D . . . .
H20A H 0.575585 0.790221 0.280490 0.254 Uiso 1 1 calc R U . . .
H20B H 0.490930 0.752036 0.252608 0.254 Uiso 1 1 calc R U . . .
H20C H 0.547638 0.728648 0.285212 0.254 Uiso 1 1 calc R U . . .
C208 C 0.5336(4) 0.7746(3) 0.1763(4) 0.149(4) Uani 1 1 d D . . . .
H20D H 0.569427 0.811670 0.192847 0.223 Uiso 1 1 calc R U . . .
H20E H 0.536666 0.762733 0.144201 0.223 Uiso 1 1 calc R U . . .
H20F H 0.484843 0.773190 0.168431 0.223 Uiso 1 1 calc R U . . .
C209 C 0.4935(3) 0.6804(3) 0.1874(4) 0.124(3) Uani 1 1 d D . . . .
H20G H 0.444841 0.679566 0.178489 0.186 Uiso 1 1 calc R U . . .
H20H H 0.497716 0.668500 0.155731 0.186 Uiso 1 1 calc R U . . .
H20I H 0.501706 0.656181 0.210846 0.186 Uiso 1 1 calc R U . . .
C210 C 0.7319(3) 0.6590(2) 0.2104(2) 0.0688(15) Uani 1 1 d . . . . .
C211 C 1.2659(3) 0.9525(2) 0.5031(2) 0.0604(13) Uani 1 1 d . . . . .
C212 C 1.3320(3) 0.98667(19) 0.5407(2) 0.0592(13) Uani 1 1 d . . . . .
H212 H 1.337811 1.020166 0.558184 0.071 Uiso 1 1 calc R U . . .
C213 C 1.2578(3) 0.9030(2) 0.4778(2) 0.0596(13) Uani 1 1 d . . . . .
H213 H 1.212101 0.879553 0.451418 0.071 Uiso 1 1 calc R U . . .
C214 C 1.3902(3) 0.97194(19) 0.55310(19) 0.0581(13) Uani 1 1 d . . . . .
H214 H 1.436173 0.995805 0.578933 0.070 Uiso 1 1 calc R U . . .
C215 C 1.3154(3) 0.88824(19) 0.49085(18) 0.0551(13) Uani 1 1 d . . . . .
C216 C 1.3827(3) 0.9236(2) 0.52879(19) 0.0572(13) Uani 1 1 d . . . . .
C217 C 1.4427(3) 0.90277(19) 0.53983(19) 0.0565(13) Uani 1 1 d . . . . .
H217 H 1.490779 0.928878 0.566581 0.068 Uiso 1 1 calc R U . . .
C218 C 1.3165(3) 0.83502(18) 0.46918(19) 0.0572(13) Uani 1 1 d . . . . .
C219 C 1.2433(3) 0.7952(2) 0.4262(2) 0.0680(15) Uani 1 1 d . . . . .
C220 C 1.4134(3) 0.8502(2) 0.5553(2) 0.0568(13) Uani 1 1 d . . . . .
C221 C 1.3471(3) 0.8129(2) 0.5182(2) 0.0599(13) Uani 1 1 d . . . . .
C222 C 1.3136(3) 0.7624(2) 0.5278(2) 0.0653(14) Uani 1 1 d . . . . .
H222 H 1.267514 0.737157 0.503282 0.078 Uiso 1 1 calc R U . . .
C223 C 1.4469(3) 0.8380(2) 0.6014(2) 0.0726(15) Uani 1 1 d . . . . .
H223 H 1.491616 0.864265 0.626715 0.087 Uiso 1 1 calc R U . . .
C224 C 1.3499(3) 0.7502(2) 0.5743(2) 0.0673(15) Uani 1 1 d . . . . .
C225 C 1.4168(3) 0.7883(2) 0.6118(2) 0.0752(16) Uani 1 1 d . . . . .
H225 H 1.440719 0.779941 0.643527 0.090 Uiso 1 1 calc R U . . .
C226 C 1.3776(3) 0.85188(19) 0.4504(2) 0.0559(13) Uani 1 1 d . . . . .
C227 C 1.4439(3) 0.88735(19) 0.4878(2) 0.0574(13) Uani 1 1 d . . . . .
C228 C 1.3706(3) 0.83613(19) 0.4010(2) 0.0606(13) Uani 1 1 d . . . . .
H228 H 1.324559 0.812636 0.375008 0.073 Uiso 1 1 calc R U . . .
C229 C 1.5047(3) 0.9053(2) 0.4766(2) 0.0630(14) Uani 1 1 d . . . . .
H229 H 1.550443 0.929060 0.502721 0.076 Uiso 1 1 calc R U . . .
C230 C 1.4317(3) 0.85475(19) 0.3887(2) 0.0603(13) Uani 1 1 d . . . . .
C231 C 1.4982(3) 0.8885(2) 0.4271(2) 0.0610(13) Uani 1 1 d . . . . .
H231 H 1.539871 0.900287 0.419622 0.073 Uiso 1 1 calc R U . . .
C232 C 0.8781(3) 0.4580(2) 0.0832(3) 0.0797(17) Uani 1 1 d . . . . .
C233 C 0.8146(3) 0.4245(2) 0.0426(3) 0.0824(17) Uani 1 1 d . . . . .
H233 H 0.815479 0.410383 0.011404 0.099 Uiso 1 1 calc R U . . .
C234 C 0.8768(3) 0.4788(2) 0.1291(2) 0.0706(15) Uani 1 1 d . . . . .
H234 H 0.920750 0.501563 0.157573 0.085 Uiso 1 1 calc R U . . .
C235 C 0.7498(3) 0.4115(2) 0.0467(2) 0.0802(17) Uani 1 1 d . . . . .
H235 H 0.706113 0.388232 0.018364 0.096 Uiso 1 1 calc R U . . .
C236 C 0.8108(3) 0.4661(2) 0.1329(2) 0.0642(14) Uani 1 1 d . . . . .
C237 C 0.7472(3) 0.4315(2) 0.0914(2) 0.0658(14) Uani 1 1 d . . . . .
C238 C 0.6797(3) 0.4166(2) 0.1030(2) 0.0638(14) Uani 1 1 d . . . . .
H238 H 0.634153 0.391579 0.073071 0.077 Uiso 1 1 calc R U . . .
C239 C 0.7989(2) 0.48260(19) 0.1806(2) 0.0596(14) Uani 1 1 d . . . . .
C240 C 0.8684(3) 0.5226(3) 0.2262(3) 0.0700(16) Uani 1 1 d D . . . .
C241 C 0.6976(3) 0.3932(2) 0.1503(2) 0.0642(14) Uani 1 1 d . . . . .
C242 C 0.7610(3) 0.4275(2) 0.1925(2) 0.0626(14) Uani 1 1 d . . . . .
C243 C 0.6553(3) 0.3433(2) 0.1549(3) 0.0703(16) Uani 1 1 d . . . . .
H243 H 0.610087 0.321234 0.127116 0.084 Uiso 1 1 calc R U . . .
C244 C 0.7832(3) 0.4102(2) 0.2382(2) 0.0682(15) Uani 1 1 d . . . . .
H244 H 0.826049 0.433114 0.267331 0.082 Uiso 1 1 calc R U . . .
C245 C 0.6798(3) 0.3257(2) 0.2010(3) 0.0759(16) Uani 1 1 d . . . . .
H245 H 0.652778 0.290845 0.203964 0.091 Uiso 1 1 calc R U . . .
C246 C 0.7422(3) 0.3589(2) 0.2409(3) 0.0760(16) Uani 1 1 d . . . . .
C247 C 0.6763(3) 0.4685(2) 0.1214(2) 0.0613(14) Uani 1 1 d . . . . .
C248 C 0.7391(3) 0.5035(2) 0.1622(2) 0.0606(14) Uani 1 1 d . . . . .
C249 C 0.6149(3) 0.4796(2) 0.1046(2) 0.0648(14) Uani 1 1 d . . . . .
H249 H 0.571353 0.454526 0.077304 0.078 Uiso 1 1 calc R U . . .
C250 C 0.7415(3) 0.5523(2) 0.1848(2) 0.0596(13) Uani 1 1 d . . . . .
H250 H 0.784965 0.577527 0.212132 0.072 Uiso 1 1 calc R U . . .
C251 C 0.6168(3) 0.5264(2) 0.1271(2) 0.0693(15) Uani 1 1 d . . . . .
H251 H 0.574702 0.533997 0.115555 0.083 Uiso 1 1 calc R U . . .
C252 C 0.6811(3) 0.5631(2) 0.1672(2) 0.0636(14) Uani 1 1 d . . . . .
O11 O 1.4672(2) 0.42894(15) 0.81416(16) 0.0796(11) Uani 1 1 d . . . . .
O12 O 1.3815(2) 0.70093(19) 1.04166(17) 0.0899(12) Uani 1 1 d . . . . .
O13 O 1.8865(3) 0.7920(3) 1.0005(3) 0.148(2) Uani 1 1 d . U . . .
O14 O 1.6605(4) 0.7036(2) 0.8976(3) 0.152(2) Uani 1 1 d . U . . .
O15 O 1.6439(4) 0.7550(3) 0.9445(3) 0.149(2) Uani 1 1 d . U . . .
H15 H 1.648599 0.774716 0.923458 0.224 Uiso 1 1 calc R U . . .
O16 O 1.6548(4) 0.8705(2) 0.7167(3) 0.142(2) Uani 1 1 d . U . . .
H16 H 1.656674 0.840275 0.712081 0.213 Uiso 1 1 calc R U . . .
O17 O 1.7605(6) 0.9085(5) 0.7591(4) 0.327(8) Uani 1 1 d . U . . .
O18 O 2.0441(2) 1.1527(2) 0.8064(2) 0.1117(15) Uani 1 1 d . . . . .
O19 O 1.7476(5) 0.7783(3) 0.5260(3) 0.184(3) Uani 1 1 d . U . . .
O20 O 1.5016(2) 0.91092(17) 0.72257(18) 0.0874(12) Uani 1 1 d . . . . .
N7 N 1.5196(2) 0.98953(16) 0.69561(17) 0.0647(11) Uani 1 1 d . . . . .
H7 H 1.507851 1.017492 0.694861 0.078 Uiso 1 1 calc R U . . .
N8 N 1.9827(3) 1.0631(2) 0.79776(19) 0.0817(14) Uani 1 1 d . . . . .
H8 H 1.985156 1.036371 0.813222 0.098 Uiso 1 1 calc R U . . .
N9 N 1.6944(4) 0.7748(2) 0.5797(3) 0.113(2) Uani 1 1 d . . . . .
H9 H 1.669937 0.753684 0.594750 0.136 Uiso 1 1 calc R U . . .
N10 N 1.8958(2) 0.77805(19) 1.0786(2) 0.0801(14) Uani 1 1 d . . . . .
H10 H 1.924388 0.789425 1.111848 0.096 Uiso 1 1 calc R U . . .
N11 N 1.5527(3) 0.50986(18) 0.8235(2) 0.0789(13) Uani 1 1 d . . . . .
H11 H 1.577948 0.530361 0.808550 0.095 Uiso 1 1 calc R U . . .
N12 N 1.4343(2) 0.71992(16) 0.98614(16) 0.0608(11) Uani 1 1 d . . . . .
H12 H 1.438759 0.739168 0.962920 0.073 Uiso 1 1 calc R U . . .
C1 C 1.9225(4) 0.8011(3) 1.0481(3) 0.094(2) Uani 1 1 d . . . . .
C2 C 2.0009(3) 0.8406(3) 1.0704(3) 0.0859(18) Uani 1 1 d . . . . .
C3 C 2.0527(4) 0.8364(3) 1.1143(3) 0.092(2) Uani 1 1 d . . . . .
H3 H 2.038160 0.809244 1.132055 0.111 Uiso 1 1 calc R U . . .
C4 C 2.1286(3) 0.8724(3) 1.1338(2) 0.0833(17) Uani 1 1 d D . . . .
C5 C 2.1862(3) 0.8650(3) 1.1788(3) 0.0913(19) Uani 1 1 d D U . . .
C6 C 2.2052(6) 0.8216(5) 1.1623(4) 0.204(6) Uani 1 1 d D U . . .
H6A H 2.218310 0.828605 1.133036 0.306 Uiso 1 1 calc R U . . .
H6B H 2.246405 0.820385 1.191176 0.306 Uiso 1 1 calc R U . . .
H6C H 2.163502 0.786901 1.151650 0.306 Uiso 1 1 calc R U . . .
C7 C 2.2563(6) 0.9166(5) 1.2015(5) 0.252(8) Uani 1 1 d D U . . .
H7A H 2.246160 0.946644 1.212998 0.379 Uiso 1 1 calc R U . . .
H7B H 2.292719 0.911298 1.230989 0.379 Uiso 1 1 calc R U . . .
H7C H 2.274740 0.924857 1.174804 0.379 Uiso 1 1 calc R U . . .
C8 C 2.1655(6) 0.8568(6) 1.2234(4) 0.202(6) Uani 1 1 d D U . . .
H8A H 2.153414 0.886471 1.232950 0.304 Uiso 1 1 calc R U . . .
H8B H 2.123393 0.822574 1.213447 0.304 Uiso 1 1 calc R U . . .
H8C H 2.206295 0.856059 1.252972 0.304 Uiso 1 1 calc R U . . .
C9 C 2.0211(3) 0.8797(3) 1.0447(3) 0.095(2) Uani 1 1 d . . . . .
H9A H 1.985372 0.881243 1.013869 0.114 Uiso 1 1 calc R U . . .
C10 C 2.1444(3) 0.9120(3) 1.1069(3) 0.0875(18) Uani 1 1 d . . . . .
H10A H 2.193171 0.937291 1.118735 0.105 Uiso 1 1 calc R U . . .
C11 C 2.0909(3) 0.9167(3) 1.0619(3) 0.0887(18) Uani 1 1 d . . . . .
C12 C 2.1108(4) 0.9584(3) 1.0332(3) 0.096(2) Uani 1 1 d D . . . .
C17 C 2.1392(4) 1.0343(3) 0.9706(3) 0.0897(19) Uani 1 1 d D . . . .
C18 C 2.1529(3) 1.0720(3) 0.9379(3) 0.0851(18) Uani 1 1 d . . . . .
C19 C 2.0929(3) 1.0755(3) 0.8991(3) 0.0905(19) Uani 1 1 d . . . . .
H19 H 2.045434 1.055544 0.896549 0.109 Uiso 1 1 calc R U . . .
C20 C 2.2210(3) 1.1019(2) 0.9398(2) 0.0800(17) Uani 1 1 d . . . . .
H20 H 2.262089 1.100601 0.966494 0.096 Uiso 1 1 calc R U . . .
C21 C 2.1021(3) 1.1077(2) 0.8647(2) 0.0800(17) Uani 1 1 d . . . . .
C22 C 2.2321(3) 1.1325(2) 0.9060(3) 0.0784(17) Uani 1 1 d . . . . .
C23 C 2.1719(3) 1.1375(2) 0.8682(2) 0.0816(17) Uani 1 1 d . . . . .
H23 H 2.178669 1.160715 0.845246 0.098 Uiso 1 1 calc R U . . .
C24 C 2.3073(3) 1.1615(2) 0.9041(3) 0.0804(17) Uani 1 1 d . . . . .
C25 C 2.3074(4) 1.1289(3) 0.8586(4) 0.122(3) Uani 1 1 d . . . . .
H25A H 2.268383 1.127586 0.826505 0.183 Uiso 1 1 calc R U . . .
H25B H 2.354173 1.145897 0.856410 0.183 Uiso 1 1 calc R U . . .
H25C H 2.299781 1.092195 0.863495 0.183 Uiso 1 1 calc R U . . .
C26 C 2.3215(3) 1.2190(2) 0.8968(3) 0.0922(19) Uani 1 1 d . . . . .
H26A H 2.321556 1.240351 0.926079 0.138 Uiso 1 1 calc R U . . .
H26B H 2.368733 1.235188 0.895155 0.138 Uiso 1 1 calc R U . . .
H26C H 2.283360 1.218364 0.864529 0.138 Uiso 1 1 calc R U . . .
C27 C 2.3678(4) 1.1640(3) 0.9545(4) 0.126(3) Uani 1 1 d . . . . .
H27A H 2.367223 1.185145 0.983605 0.189 Uiso 1 1 calc R U . . .
H27B H 2.360362 1.127412 0.959697 0.189 Uiso 1 1 calc R U . . .
H27C H 2.414753 1.181114 0.952613 0.189 Uiso 1 1 calc R U . . .
C28 C 2.0401(3) 1.1100(3) 0.8202(3) 0.0816(17) Uani 1 1 d . . . . .
C29 C 1.3855(3) 0.7207(2) 1.0046(2) 0.0668(14) Uani 1 1 d . . . . .
C30 C 1.3333(3) 0.7455(2) 0.9787(2) 0.0616(14) Uani 1 1 d . . . . .
C31 C 1.2757(3) 0.7384(2) 0.9937(2) 0.0640(14) Uani 1 1 d . . . . .
C32 C 1.2274(3) 0.7613(2) 0.9721(2) 0.0673(14) Uani 1 1 d D . . . .
C33 C 1.1618(3) 0.7543(2) 0.9861(2) 0.0776(16) Uani 1 1 d D . . . .
C34 C 1.0925(3) 0.7186(4) 0.9396(3) 0.130(3) Uani 1 1 d D . . . .
H34A H 1.093436 0.683327 0.931278 0.195 Uiso 1 1 calc R U . . .
H34B H 1.050647 0.713926 0.947759 0.195 Uiso 1 1 calc R U . . .
H34C H 1.088526 0.735477 0.909830 0.195 Uiso 1 1 calc R U . . .
C35 C 1.1621(5) 0.8103(3) 1.0004(4) 0.131(3) Uani 1 1 d D . . . .
H35A H 1.207212 0.832666 1.030389 0.197 Uiso 1 1 calc R U . . .
H35B H 1.158505 0.827692 0.970881 0.197 Uiso 1 1 calc R U . . .
H35C H 1.120626 0.806141 1.008810 0.197 Uiso 1 1 calc R U . . .
C36 C 1.1671(3) 0.7270(3) 1.0333(2) 0.0886(19) Uani 1 1 d D . . . .
H36A H 1.211780 0.749771 1.063479 0.133 Uiso 1 1 calc R U . . .
H36B H 1.125142 0.722445 1.041110 0.133 Uiso 1 1 calc R U . . .
H36C H 1.167856 0.691677 1.024766 0.133 Uiso 1 1 calc R U . . .
C37 C 1.2341(3) 0.7905(2) 0.9335(2) 0.0789(16) Uani 1 1 d . . . . .
C38 C 1.3410(3) 0.7741(2) 0.9407(2) 0.0716(15) Uani 1 1 d . . . . .
C39 C 1.2901(3) 0.7968(2) 0.9184(2) 0.0741(16) Uani 1 1 d . . . . .
C40 C 1.2989(3) 0.8273(2) 0.8773(2) 0.0784(17) Uani 1 1 d . . . . .
C41 C 1.3144(4) 0.8074(3) 0.8395(3) 0.0869(18) Uani 1 1 d . . . . .
H41 H 1.315309 0.772592 0.837531 0.104 Uiso 1 1 calc R U . . .
C42 C 1.2910(4) 0.8752(3) 0.8765(3) 0.096(2) Uani 1 1 d . . . . .
H42 H 1.276477 0.888434 0.900755 0.115 Uiso 1 1 calc R U . . .
C43 C 1.3289(4) 0.8368(3) 0.8043(3) 0.094(2) Uani 1 1 d . . . . .
H43 H 1.340913 0.822417 0.779045 0.113 Uiso 1 1 calc R U . . .
C44 C 1.3042(4) 0.9044(3) 0.8407(3) 0.099(2) Uani 1 1 d . . . . .
H44 H 1.297949 0.937320 0.840426 0.119 Uiso 1 1 calc R U . . .
C45 C 1.3261(3) 0.8870(2) 0.8052(2) 0.0744(16) Uani 1 1 d . . . . .
C46 C 1.3459(3) 0.9207(2) 0.7690(2) 0.0707(15) Uani 1 1 d . . . . .
C47 C 1.4015(3) 0.9202(2) 0.7561(2) 0.0640(14) Uani 1 1 d . . . . .
H47 H 1.425616 0.897636 0.769366 0.077 Uiso 1 1 calc R U . . .
C48 C 1.3093(3) 0.9535(2) 0.7481(2) 0.0693(15) Uani 1 1 d . . . . .
H48 H 1.270004 0.953162 0.755974 0.083 Uiso 1 1 calc R U . . .
C49 C 1.4223(3) 0.9519(2) 0.7244(2) 0.0616(14) Uani 1 1 d . . . . .
C50 C 1.3296(3) 0.98610(19) 0.7163(2) 0.0637(14) Uani 1 1 d D . . . .
C51 C 1.3868(3) 0.9851(2) 0.7050(2) 0.0640(14) Uani 1 1 d . . . . .
H51 H 1.402027 1.007477 0.683612 0.077 Uiso 1 1 calc R U . . .
C52 C 1.2906(3) 1.0217(2) 0.6946(2) 0.0692(15) Uani 1 1 d D . . . .
C53 C 1.2268(5) 0.9909(3) 0.6450(3) 0.151(4) Uani 1 1 d D . . . .
H53A H 1.242769 0.977300 0.620652 0.227 Uiso 1 1 calc R U . . .
H53B H 1.192254 0.960548 0.651450 0.227 Uiso 1 1 calc R U . . .
H53C H 1.203257 1.014630 0.630091 0.227 Uiso 1 1 calc R U . . .
C54 C 1.3373(4) 1.0701(3) 0.6798(4) 0.125(3) Uani 1 1 d D . . . .
H54A H 1.381011 1.092680 0.710753 0.188 Uiso 1 1 calc R U . . .
H54B H 1.351270 1.056932 0.653911 0.188 Uiso 1 1 calc R U . . .
H54C H 1.309356 1.091293 0.665446 0.188 Uiso 1 1 calc R U . . .
C55 C 1.2696(7) 1.0438(4) 0.7339(4) 0.197(6) Uani 1 1 d D . . . .
H55A H 1.313050 1.063769 0.765894 0.296 Uiso 1 1 calc R U . . .
H55B H 1.246524 1.068116 0.719942 0.296 Uiso 1 1 calc R U . . .
H55C H 1.235521 1.014034 0.741301 0.296 Uiso 1 1 calc R U . . .
C56 C 1.4848(3) 0.9490(2) 0.7145(2) 0.0633(14) Uani 1 1 d . . . . .
C57 C 1.5008(3) 0.4607(2) 0.7941(3) 0.0680(15) Uani 1 1 d . . . . .
C58 C 1.4868(3) 0.4478(2) 0.7393(2) 0.0709(15) Uani 1 1 d . . . . .
C59 C 1.4234(3) 0.4027(2) 0.7057(3) 0.0790(17) Uani 1 1 d . . . . .
H59 H 1.392920 0.381191 0.720230 0.095 Uiso 1 1 calc R U . . .
C60 C 1.4036(3) 0.3883(2) 0.6533(3) 0.0841(17) Uani 1 1 d D . . . .
C61 C 1.3357(4) 0.3401(3) 0.6180(3) 0.107(2) Uani 1 1 d D U . . .
C62 C 1.2919(6) 0.3551(5) 0.5716(4) 0.197(5) Uani 1 1 d D U . . .
H62A H 1.323386 0.375444 0.555814 0.296 Uiso 1 1 calc R U . . .
H62B H 1.253558 0.322317 0.546300 0.296 Uiso 1 1 calc R U . . .
H62C H 1.269888 0.377368 0.582155 0.296 Uiso 1 1 calc R U . . .
C63 C 1.3594(7) 0.3002(4) 0.5933(5) 0.199(5) Uani 1 1 d D U . . .
H63A H 1.389105 0.319164 0.575752 0.298 Uiso 1 1 calc R U . . .
H63B H 1.387762 0.286682 0.620610 0.298 Uiso 1 1 calc R U . . .
H63C H 1.316221 0.269835 0.568158 0.298 Uiso 1 1 calc R U . . .
C64 C 1.2920(6) 0.3096(4) 0.6434(4) 0.200(5) Uani 1 1 d D U . . .
H64A H 1.322896 0.300693 0.673523 0.300 Uiso 1 1 calc R U . . .
H64B H 1.270038 0.331340 0.654868 0.300 Uiso 1 1 calc R U . . .
H64C H 1.253708 0.276289 0.619013 0.300 Uiso 1 1 calc R U . . .
C65 C 1.5320(3) 0.4788(2) 0.7186(3) 0.0741(16) Uani 1 1 d . . . . .
H65 H 1.575690 0.508523 0.740467 0.089 Uiso 1 1 calc R U . . .
C66 C 1.4501(4) 0.4215(3) 0.6343(3) 0.0883(18) Uani 1 1 d . . . . .
H66 H 1.437779 0.412946 0.598161 0.106 Uiso 1 1 calc R U . . .
C67 C 1.5126(4) 0.4658(3) 0.6644(3) 0.0812(17) Uani 1 1 d . . . . .
C68 C 1.5588(4) 0.5012(3) 0.6428(3) 0.0887(18) Uani 1 1 d . . . . .
C69 C 1.6358(5) 0.5200(3) 0.6678(3) 0.118(2) Uani 1 1 d . U . . .
H69 H 1.656478 0.506754 0.697094 0.142 Uiso 1 1 calc R U . . .
C70 C 1.5330(5) 0.5173(3) 0.5991(4) 0.127(3) Uani 1 1 d . U . . .
H70 H 1.481967 0.502955 0.579652 0.152 Uiso 1 1 calc R U . . .
C71 C 1.6810(5) 0.5565(4) 0.6511(4) 0.130(3) Uani 1 1 d . U . . .
H71 H 1.732149 0.568128 0.668397 0.156 Uiso 1 1 calc R U . . .
C72 C 1.5787(5) 0.5553(4) 0.5795(4) 0.133(3) Uani 1 1 d . U . . .
H72 H 1.557739 0.564603 0.547579 0.159 Uiso 1 1 calc R U . . .
C73 C 1.6500(4) 0.5770(3) 0.6069(3) 0.0935(19) Uani 1 1 d . . . . .
C74 C 1.7010(4) 0.6194(3) 0.5928(3) 0.0866(18) Uani 1 1 d . . . . .
C75 C 1.7624(4) 0.6168(3) 0.5939(3) 0.109(2) Uani 1 1 d . . . . .
H75 H 1.771941 0.586111 0.602184 0.131 Uiso 1 1 calc R U . . .
C76 C 1.6872(4) 0.6636(3) 0.5799(3) 0.0918(19) Uani 1 1 d . . . . .
H76 H 1.643543 0.665645 0.578298 0.110 Uiso 1 1 calc R U . . .
C77 C 1.8133(4) 0.6583(4) 0.5831(3) 0.122(3) Uani 1 1 d D . . . .
C78 C 1.7368(4) 0.7059(3) 0.5691(3) 0.0900(19) Uani 1 1 d . . . . .
C79 C 1.7980(4) 0.7007(3) 0.5708(3) 0.104(2) Uani 1 1 d . . . . .
H79 H 1.831467 0.728577 0.563031 0.124 Uiso 1 1 calc R U . . .
C80 C 1.8896(6) 0.6619(5) 0.5910(5) 0.181(4) Uani 1 1 d D U . . .
C81 C 1.9512(9) 0.7146(7) 0.6320(7) 0.321(10) Uani 1 1 d D U . . .
H81A H 1.950000 0.713029 0.666018 0.482 Uiso 1 1 calc R U . . .
H81B H 1.998578 0.717135 0.634036 0.482 Uiso 1 1 calc R U . . .
H81C H 1.943390 0.746252 0.621272 0.482 Uiso 1 1 calc R U . . .
C82 C 1.8996(7) 0.6712(6) 0.5425(5) 0.221(6) Uani 1 1 d D U . . .
H82A H 1.888280 0.701952 0.532617 0.331 Uiso 1 1 calc R U . . .
H82B H 1.949948 0.678792 0.548527 0.331 Uiso 1 1 calc R U . . .
H82C H 1.867022 0.638946 0.514660 0.331 Uiso 1 1 calc R U . . .
C83 C 1.9038(6) 0.6165(5) 0.6137(5) 0.190(5) Uani 1 1 d D U . . .
H83A H 1.894968 0.615493 0.645210 0.285 Uiso 1 1 calc R U . . .
H83B H 1.871435 0.582222 0.588445 0.285 Uiso 1 1 calc R U . . .
H83C H 1.954361 0.622068 0.622312 0.285 Uiso 1 1 calc R U . . .
C84 C 1.7244(5) 0.7552(3) 0.5587(4) 0.126(3) Uani 1 1 d . . . . .
C85 C 1.9183(3) 1.0502(2) 0.7524(3) 0.0770(16) Uani 1 1 d . . . . .
C86 C 1.9172(3) 1.0797(2) 0.7140(3) 0.0762(16) Uani 1 1 d . . . . .
H86 H 1.957937 1.111558 0.719168 0.091 Uiso 1 1 calc R U . . .
C87 C 1.8545(3) 1.0610(2) 0.6677(2) 0.0710(15) Uani 1 1 d . . . . .
H87 H 1.853298 1.080132 0.640786 0.085 Uiso 1 1 calc R U . . .
C88 C 1.8574(3) 1.0056(2) 0.7461(2) 0.0696(15) Uani 1 1 d . . . . .
H88 H 1.858109 0.986909 0.773327 0.084 Uiso 1 1 calc R U . . .
C89 C 1.7941(3) 1.0151(2) 0.6603(2) 0.0669(15) Uani 1 1 d . . . . .
C90 C 1.7960(3) 0.9882(2) 0.7009(2) 0.0671(15) Uani 1 1 d . . . . .
C91 C 1.7249(3) 0.9928(2) 0.6143(2) 0.0670(14) Uani 1 1 d . . . . .
H91 H 1.725607 1.012867 0.586086 0.080 Uiso 1 1 calc R U . . .
C92 C 1.7217(3) 0.9406(2) 0.6867(2) 0.0637(14) Uani 1 1 d . . . . .
C93 C 1.7168(4) 0.9070(3) 0.7300(3) 0.086(2) Uani 1 1 d . . . . .
C94 C 1.6685(3) 0.9937(2) 0.6335(2) 0.0607(13) Uani 1 1 d . . . . .
C95 C 1.6647(3) 0.9651(2) 0.6716(2) 0.0628(14) Uani 1 1 d . . . . .
C96 C 1.6267(3) 1.0239(2) 0.6189(2) 0.0650(14) Uani 1 1 d . . . . .
H96 H 1.630540 1.044855 0.593825 0.078 Uiso 1 1 calc R U . . .
C97 C 1.6169(3) 0.9635(2) 0.6937(2) 0.0608(13) Uani 1 1 d . . . . .
H97 H 1.614418 0.943805 0.719799 0.073 Uiso 1 1 calc R U . . .
C98 C 1.5802(3) 1.0226(2) 0.6414(2) 0.0646(14) Uani 1 1 d . . . . .
H98 H 1.552448 1.043794 0.632358 0.078 Uiso 1 1 calc R U . . .
C99 C 1.5723(3) 0.9911(2) 0.6773(2) 0.0572(13) Uani 1 1 d . . . . .
C100 C 1.7076(3) 0.9330(2) 0.5970(2) 0.0721(16) Uani 1 1 d . . . . .
C101 C 1.7091(3) 0.9052(2) 0.6376(2) 0.0743(16) Uani 1 1 d . . . . .
C102 C 1.6974(3) 0.9074(3) 0.5491(2) 0.0776(16) Uani 1 1 d . . . . .
H102 H 1.694436 0.925733 0.521628 0.093 Uiso 1 1 calc R U . . .
C103 C 1.7012(3) 0.8522(2) 0.6292(3) 0.0829(18) Uani 1 1 d . . . . .
H103 H 1.700219 0.832623 0.655665 0.099 Uiso 1 1 calc R U . . .
C104 C 1.6949(3) 0.8274(3) 0.5822(3) 0.0847(18) Uani 1 1 d . . . . .
C105 C 1.6914(4) 0.8544(3) 0.5420(3) 0.0891(18) Uani 1 1 d . . . . .
H105 H 1.684831 0.836579 0.509458 0.107 Uiso 1 1 calc R U . . .
C106 C 1.5696(3) 0.5307(2) 0.8749(2) 0.0679(15) Uani 1 1 d . . . . .
C107 C 1.5722(3) 0.4999(2) 0.9118(2) 0.0691(15) Uani 1 1 d . . . . .
H107 H 1.562616 0.462822 0.902668 0.083 Uiso 1 1 calc R U . . .
C108 C 1.5873(3) 0.5870(2) 0.8893(3) 0.0689(15) Uani 1 1 d . . . . .
H108 H 1.586757 0.608721 0.864369 0.083 Uiso 1 1 calc R U . . .
C109 C 1.5889(3) 0.5232(2) 0.9621(2) 0.0678(15) Uani 1 1 d . . . . .
H109 H 1.590289 0.501977 0.987428 0.081 Uiso 1 1 calc R U . . .
C110 C 1.6052(3) 0.6091(2) 0.9398(2) 0.0616(14) Uani 1 1 d . . . . .
C111 C 1.6034(3) 0.5770(2) 0.9757(2) 0.0609(14) Uani 1 1 d . . . . .
C112 C 1.6210(3) 0.6067(2) 1.0292(2) 0.0645(14) Uani 1 1 d . . . . .
C113 C 1.6274(3) 0.66906(19) 0.9635(2) 0.0601(13) Uani 1 1 d . . . . .
C114 C 1.6340(3) 0.7080(2) 0.9254(3) 0.0710(17) Uani 1 1 d . . . . .
C115 C 1.5713(3) 0.66866(19) 0.9861(2) 0.0582(13) Uani 1 1 d . . . . .
C116 C 1.5700(3) 0.6355(2) 1.0216(2) 0.0615(14) Uani 1 1 d . . . . .
C117 C 1.5272(3) 0.69534(19) 0.9748(2) 0.0620(14) Uani 1 1 d . . . . .
H117 H 1.527663 0.717019 0.949942 0.074 Uiso 1 1 calc R U . . .
C118 C 1.5241(3) 0.6305(2) 1.0460(2) 0.0639(14) Uani 1 1 d . . . . .
H118 H 1.522878 0.607498 1.069800 0.077 Uiso 1 1 calc R U . . .
C119 C 1.4795(3) 0.6910(2) 1.0004(2) 0.0579(13) Uani 1 1 d . . . . .
C120 C 1.4792(3) 0.6588(2) 1.0362(2) 0.0653(14) Uani 1 1 d . . . . .
H120 H 1.448772 0.655871 1.054005 0.078 Uiso 1 1 calc R U . . .
C121 C 1.7005(3) 0.6857(2) 1.0111(2) 0.0622(14) Uani 1 1 d . . . . .
C122 C 1.6964(3) 0.6526(2) 1.0464(2) 0.0691(15) Uani 1 1 d . . . . .
C123 C 1.7661(3) 0.7273(2) 1.0207(2) 0.0660(14) Uani 1 1 d . . . . .
H123 H 1.770033 0.749366 0.996510 0.079 Uiso 1 1 calc R U . . .
C124 C 1.7549(3) 0.6615(2) 1.0904(2) 0.0733(15) Uani 1 1 d . . . . .
H124 H 1.751535 0.638491 1.113915 0.088 Uiso 1 1 calc R U . . .
C125 C 1.8253(3) 0.7362(2) 1.0655(3) 0.0730(16) Uani 1 1 d . . . . .
C126 C 1.8204(3) 0.7046(3) 1.1012(3) 0.0820(17) Uani 1 1 d . . . . .
H126 H 1.861341 0.712156 1.132789 0.098 Uiso 1 1 calc R U . . .
C13A C 2.0670(7) 0.9904(5) 1.0172(5) 0.095(5) Uani 0.508(10) 1 d D . P A 1
H13A H 2.028896 0.987006 1.027694 0.114 Uiso 0.508(10) 1 calc R U P A 1
C14 C 2.1727(7) 0.9742(7) 1.0247(6) 0.105(5) Uani 0.508(10) 1 d D . P A 1
H14 H 2.206176 0.958229 1.038672 0.126 Uiso 0.508(10) 1 calc R U P A 1
C16A C 2.0832(6) 1.0254(5) 0.9864(5) 0.090(4) Uani 0.508(10) 1 d D . P A 1
H16A H 2.053852 1.045055 0.975105 0.109 Uiso 0.508(10) 1 calc R U P A 1
C159 C 2.1882(6) 1.0130(6) 0.9961(6) 0.099(5) Uani 0.508(10) 1 d D . P A 1
H159 H 2.233989 1.025223 0.994184 0.119 Uiso 0.508(10) 1 calc R U P A 1
C13 C 2.0689(7) 0.9409(6) 0.9748(6) 0.111(6) Uani 0.492(10) 1 d D . P A 2
H13 H 2.034955 0.904905 0.958016 0.134 Uiso 0.492(10) 1 calc R U P A 2
C14A C 2.1636(9) 1.0074(6) 1.0540(7) 0.115(6) Uani 0.492(10) 1 d D . P A 2
H14A H 2.194526 1.017103 1.089875 0.138 Uiso 0.492(10) 1 calc R U P A 2
C16 C 2.0833(6) 0.9805(6) 0.9476(6) 0.109(6) Uani 0.492(10) 1 d D . P A 2
H16B H 2.054505 0.971854 0.911352 0.131 Uiso 0.492(10) 1 calc R U P A 2
C253 C 2.1737(10) 1.0445(6) 1.0228(6) 0.123(6) Uani 0.492(10) 1 d D . P A 2
H253 H 2.207948 1.080305 1.039965 0.147 Uiso 0.492(10) 1 calc R U P A 2

loop_
_atom_site_aniso_label
_atom_site_aniso_U_11
_atom_site_aniso_U_22
_atom_site_aniso_U_33
_atom_site_aniso_U_23
_atom_site_aniso_U_13
_atom_site_aniso_U_12
O1 0.074(3) 0.068(3) 0.089(3) 0.015(2) 0.026(2) 0.034(2)
O2 0.231(7) 0.054(3) 0.112(4) 0.024(3) 0.053(4) 0.007(3)
O3 0.064(2) 0.044(2) 0.073(2) 0.0040(18) 0.0327(19) 0.0063(19)
O4 0.117(4) 0.124(4) 0.132(5) -0.014(4) 0.015(3) 0.039(4)
O5 0.229(8) 0.124(5) 0.129(5) 0.064(4) -0.047(5) -0.047(5)
O6 0.159(6) 0.140(5) 0.143(6) 0.019(5) 0.011(5) -0.025(4)
O7 0.120(5) 0.128(5) 0.172(6) 0.009(5) 0.033(4) 0.004(4)
O8 0.059(3) 0.063(2) 0.125(3) 0.012(2) 0.033(2) 0.022(2)
O9 0.086(4) 0.103(4) 0.175(5) 0.083(4) 0.050(3) 0.025(3)
O10 0.073(3) 0.073(3) 0.222(6) -0.038(4) 0.069(4) -0.008(3)
N1 0.069(3) 0.040(2) 0.071(3) 0.009(2) 0.037(2) 0.004(2)
N2 0.050(3) 0.051(3) 0.083(3) 0.019(2) 0.025(2) 0.015(2)
N3 0.087(3) 0.043(3) 0.085(3) 0.011(3) 0.036(3) 0.009(3)
N4 0.086(3) 0.073(3) 0.124(4) 0.047(3) 0.052(3) 0.036(3)
N5 0.057(3) 0.046(3) 0.112(4) 0.018(3) 0.040(3) 0.016(2)
N6 0.055(3) 0.076(3) 0.115(4) 0.002(3) 0.045(3) 0.009(2)
C15 0.067(4) 0.052(3) 0.069(4) 0.016(3) 0.029(3) 0.014(3)
C127 0.126(6) 0.085(6) 0.089(5) 0.040(5) 0.056(5) 0.039(5)
C128 0.093(5) 0.059(4) 0.097(5) 0.023(4) 0.045(4) 0.028(4)
C129 0.118(6) 0.044(4) 0.096(5) 0.022(3) 0.047(4) 0.025(4)
C130 0.106(5) 0.052(4) 0.111(5) 0.014(4) 0.061(5) 0.028(4)
C131 0.121(6) 0.081(5) 0.112(5) 0.043(4) 0.071(5) 0.061(5)
C132 0.131(6) 0.096(5) 0.137(7) 0.043(5) 0.085(6) 0.063(5)
C133 0.240(12) 0.226(11) 0.259(12) 0.151(10) 0.192(11) 0.185(11)
C134 0.187(10) 0.216(11) 0.135(8) 0.048(8) 0.046(7) 0.144(10)
C135 0.200(11) 0.172(9) 0.178(10) 0.102(8) 0.105(9) 0.084(9)
C136 0.130(7) 0.058(4) 0.131(7) 0.034(4) 0.089(6) 0.032(5)
C137 0.102(5) 0.048(4) 0.102(5) 0.016(4) 0.049(4) 0.016(4)
C138 0.138(6) 0.055(4) 0.104(5) 0.013(3) 0.065(4) 0.014(4)
C139 0.142(6) 0.096(5) 0.151(7) 0.051(5) 0.045(5) 0.030(5)
C140 0.130(5) 0.075(4) 0.105(5) 0.030(4) 0.049(4) 0.021(4)
C141 0.123(6) 0.081(5) 0.138(6) 0.035(4) 0.038(5) 0.024(4)
C142 0.138(6) 0.091(5) 0.115(6) 0.037(4) 0.058(5) 0.027(4)
C143 0.102(5) 0.064(4) 0.097(5) 0.025(3) 0.054(4) 0.018(3)
C144 0.107(5) 0.056(4) 0.102(5) 0.024(4) 0.061(4) 0.024(4)
C145 0.119(6) 0.062(4) 0.118(6) 0.042(4) 0.077(5) 0.041(4)
C146 0.091(4) 0.058(4) 0.099(5) 0.029(4) 0.052(4) 0.032(4)
C147 0.084(4) 0.058(4) 0.110(5) 0.029(4) 0.049(4) 0.030(4)
C148 0.087(4) 0.047(4) 0.100(5) 0.024(3) 0.052(4) 0.021(3)
C149 0.082(4) 0.053(4) 0.096(4) 0.029(3) 0.052(4) 0.033(3)
C150 0.080(4) 0.051(3) 0.103(5) 0.023(3) 0.046(4) 0.021(3)
C151 0.160(7) 0.072(5) 0.246(10) 0.065(6) 0.144(8) 0.062(5)
C152 0.085(4) 0.062(4) 0.100(5) 0.028(3) 0.036(4) 0.022(3)
C153 0.103(5) 0.066(4) 0.131(6) 0.042(4) 0.026(5) 0.019(4)
C154 0.089(5) 0.056(4) 0.132(6) 0.039(4) 0.052(5) 0.029(4)
C155 0.062(3) 0.044(3) 0.070(4) 0.010(3) 0.032(3) 0.024(3)
C156 0.054(3) 0.047(3) 0.079(4) 0.015(3) 0.034(3) 0.019(3)
C157 0.056(3) 0.042(3) 0.073(4) 0.012(3) 0.031(3) 0.013(2)
C158 0.052(3) 0.052(3) 0.075(4) 0.016(3) 0.032(3) 0.016(3)
C160 0.350(15) 0.121(7) 0.192(9) 0.089(7) 0.150(10) 0.095(9)
C161 0.369(15) 0.125(7) 0.138(8) 0.037(6) 0.127(9) -0.062(8)
C162 0.203(11) 0.227(12) 0.188(10) 0.092(9) 0.107(9) -0.021(9)
C163 0.052(3) 0.058(3) 0.063(3) 0.005(3) 0.020(3) 0.019(3)
C164 0.053(3) 0.050(3) 0.072(4) 0.015(3) 0.032(3) 0.015(3)
C165 0.039(3) 0.039(3) 0.069(4) 0.007(3) 0.026(3) 0.005(2)
C166 0.045(3) 0.051(3) 0.074(3) 0.013(3) 0.032(3) 0.007(3)
C167 0.062(3) 0.054(4) 0.093(4) -0.001(3) 0.042(3) 0.005(3)
C168 0.040(3) 0.057(3) 0.071(3) 0.004(3) 0.024(3) 0.008(3)
C169 0.059(3) 0.060(4) 0.098(4) 0.006(3) 0.047(3) -0.001(3)
C170 0.046(3) 0.063(4) 0.080(4) -0.005(3) 0.029(3) 0.008(3)
C171 0.057(3) 0.058(3) 0.097(4) 0.007(3) 0.046(3) 0.011(3)
C172 0.056(4) 0.049(3) 0.127(5) 0.001(3) 0.049(3) 0.010(3)
C173 0.075(4) 0.051(4) 0.119(5) 0.009(3) 0.058(4) 0.011(3)
C174 0.082(4) 0.073(4) 0.184(6) 0.004(4) 0.066(4) 0.016(4)
C175 0.068(4) 0.057(4) 0.145(6) -0.003(4) 0.056(4) 0.011(3)
C176 0.094(5) 0.085(5) 0.200(7) -0.012(4) 0.079(5) 0.028(4)
C177 0.086(5) 0.073(4) 0.189(7) -0.009(4) 0.070(5) 0.015(4)
C178 0.163(7) 0.122(6) 0.216(8) -0.017(6) 0.094(6) 0.055(6)
C179 0.192(10) 0.110(7) 0.386(15) -0.038(8) 0.153(10) 0.052(7)
C180 0.202(11) 0.178(10) 0.375(17) 0.024(10) 0.057(11) 0.124(10)
C181 0.382(17) 0.260(14) 0.347(16) -0.027(11) 0.212(14) 0.184(13)
C182 0.073(5) 0.058(4) 0.160(7) 0.000(4) 0.061(5) 0.006(4)
C183 0.059(4) 0.051(4) 0.085(4) 0.022(3) 0.029(3) 0.016(3)
C184 0.049(3) 0.050(3) 0.088(4) 0.020(3) 0.028(3) 0.013(3)
C185 0.070(4) 0.054(4) 0.093(4) 0.017(3) 0.039(3) 0.019(3)
C186 0.061(4) 0.053(4) 0.109(5) 0.030(3) 0.036(4) 0.018(3)
C187 0.080(4) 0.048(3) 0.112(5) 0.015(3) 0.038(4) 0.027(3)
C188 0.126(6) 0.066(4) 0.129(6) 0.035(4) 0.051(5) 0.035(4)
C189 0.120(6) 0.089(5) 0.151(7) 0.034(5) 0.067(5) 0.059(5)
C190 0.108(5) 0.058(4) 0.130(6) 0.013(4) 0.030(5) 0.030(4)
C191 0.061(4) 0.068(4) 0.112(5) 0.023(4) 0.031(4) 0.029(3)
C192 0.061(4) 0.050(3) 0.107(5) 0.022(3) 0.036(3) 0.024(3)
C193 0.056(4) 0.055(4) 0.107(5) 0.020(3) 0.030(3) 0.020(3)
C194 0.044(3) 0.049(3) 0.106(5) 0.020(3) 0.024(3) 0.011(3)
C195 0.054(4) 0.064(4) 0.115(5) 0.004(4) 0.039(4) 0.013(3)
C196 0.067(4) 0.059(4) 0.109(5) 0.017(3) 0.034(4) 0.028(3)
C197 0.045(3) 0.064(4) 0.106(5) 0.023(4) 0.028(3) 0.013(3)
C198 0.071(4) 0.057(4) 0.119(5) 0.001(4) 0.043(4) 0.019(3)
C199 0.048(3) 0.054(3) 0.105(5) 0.020(3) 0.032(3) 0.022(3)
C200 0.051(3) 0.051(3) 0.101(4) 0.016(3) 0.028(3) 0.017(3)
C201 0.044(3) 0.054(3) 0.095(4) 0.012(3) 0.024(3) 0.017(3)
C202 0.058(4) 0.055(4) 0.112(5) 0.019(3) 0.035(3) 0.023(3)
C203 0.054(3) 0.053(3) 0.100(4) 0.021(3) 0.032(3) 0.024(3)
C204 0.052(3) 0.048(3) 0.114(5) 0.018(3) 0.030(3) 0.018(3)
C205 0.048(3) 0.058(3) 0.092(4) 0.021(3) 0.020(3) 0.012(3)
C206 0.052(4) 0.058(4) 0.144(6) 0.012(4) 0.038(4) 0.020(3)
C207 0.080(6) 0.239(12) 0.179(9) 0.008(8) 0.061(6) 0.053(7)
C208 0.070(5) 0.126(6) 0.269(12) 0.103(7) 0.061(6) 0.057(5)
C209 0.058(4) 0.090(5) 0.205(9) 0.041(5) 0.040(5) 0.020(4)
C210 0.057(4) 0.067(4) 0.084(4) 0.023(3) 0.030(3) 0.025(3)
C211 0.055(3) 0.053(3) 0.070(4) 0.021(3) 0.028(3) 0.014(3)
C212 0.057(3) 0.043(3) 0.067(3) 0.008(3) 0.020(3) 0.016(3)
C213 0.055(3) 0.047(3) 0.067(3) 0.014(3) 0.022(3) 0.011(3)
C214 0.054(3) 0.043(3) 0.063(3) 0.011(3) 0.019(3) 0.011(3)
C215 0.048(3) 0.052(3) 0.055(3) 0.012(3) 0.018(3) 0.012(3)
C216 0.061(3) 0.050(3) 0.064(3) 0.019(3) 0.032(3) 0.018(3)
C217 0.051(3) 0.044(3) 0.064(3) 0.013(2) 0.019(3) 0.013(2)
C218 0.052(3) 0.041(3) 0.065(3) 0.007(3) 0.021(3) 0.008(2)
C219 0.089(4) 0.045(3) 0.079(4) 0.028(3) 0.038(4) 0.030(4)
C220 0.053(3) 0.052(3) 0.057(3) 0.010(3) 0.019(3) 0.015(3)
C221 0.060(3) 0.051(3) 0.077(4) 0.022(3) 0.039(3) 0.019(3)
C222 0.055(3) 0.052(3) 0.080(4) 0.007(3) 0.029(3) 0.012(3)
C223 0.074(4) 0.052(4) 0.079(4) 0.011(3) 0.030(3) 0.014(3)
C224 0.085(4) 0.047(3) 0.083(4) 0.025(3) 0.047(4) 0.027(3)
C225 0.078(4) 0.058(4) 0.077(4) 0.019(3) 0.026(3) 0.019(3)
C226 0.055(3) 0.043(3) 0.065(4) 0.017(3) 0.024(3) 0.014(3)
C227 0.055(3) 0.045(3) 0.067(4) 0.017(3) 0.023(3) 0.016(3)
C228 0.070(4) 0.045(3) 0.062(4) 0.012(3) 0.026(3) 0.020(3)
C229 0.065(4) 0.045(3) 0.078(4) 0.017(3) 0.031(3) 0.019(3)
C230 0.064(4) 0.042(3) 0.067(4) 0.017(3) 0.029(3) 0.009(3)
C231 0.059(3) 0.052(3) 0.070(4) 0.012(3) 0.030(3) 0.017(3)
C232 0.070(4) 0.067(4) 0.096(5) 0.014(4) 0.042(4) 0.013(3)
C233 0.052(4) 0.073(4) 0.097(5) -0.002(4) 0.031(4) 0.003(3)
C234 0.053(3) 0.056(3) 0.094(4) 0.016(3) 0.028(3) 0.015(3)
C235 0.054(4) 0.075(4) 0.087(4) -0.003(3) 0.024(3) 0.007(3)
C236 0.044(3) 0.061(3) 0.092(4) 0.025(3) 0.032(3) 0.020(3)
C237 0.046(3) 0.056(3) 0.092(4) 0.018(3) 0.028(3) 0.017(3)
C238 0.049(3) 0.053(3) 0.082(4) 0.011(3) 0.027(3) 0.013(3)
C239 0.039(3) 0.043(3) 0.083(4) 0.014(3) 0.016(3) 0.011(2)
C240 0.071(4) 0.063(4) 0.080(5) 0.036(4) 0.040(4) 0.017(3)
C241 0.056(3) 0.050(3) 0.088(4) 0.011(3) 0.036(3) 0.018(3)
C242 0.048(3) 0.053(3) 0.086(4) 0.019(3) 0.026(3) 0.020(3)
C243 0.063(3) 0.040(3) 0.102(5) 0.006(3) 0.043(3) 0.007(3)
C244 0.063(3) 0.053(3) 0.093(4) 0.026(3) 0.034(3) 0.024(3)
C245 0.069(4) 0.046(3) 0.111(5) 0.024(4) 0.041(4) 0.016(3)
C246 0.078(4) 0.065(4) 0.100(5) 0.036(4) 0.046(4) 0.033(4)
C247 0.051(3) 0.054(3) 0.070(3) 0.014(3) 0.024(3) 0.012(3)
C248 0.048(3) 0.045(3) 0.083(4) 0.021(3) 0.027(3) 0.010(3)
C249 0.046(3) 0.054(3) 0.081(4) 0.017(3) 0.022(3) 0.009(3)
C250 0.049(3) 0.049(3) 0.076(3) 0.022(3) 0.030(3) 0.007(3)
C251 0.053(4) 0.065(4) 0.092(4) 0.031(3) 0.030(3) 0.024(3)
C252 0.054(4) 0.055(3) 0.086(4) 0.032(3) 0.032(3) 0.021(3)
O11 0.073(3) 0.060(2) 0.104(3) 0.018(2) 0.048(2) 0.013(2)
O12 0.088(3) 0.121(4) 0.094(3) 0.042(3) 0.054(3) 0.059(3)
O13 0.077(3) 0.177(6) 0.125(5) 0.039(4) 0.042(3) -0.021(3)
O14 0.202(6) 0.116(4) 0.146(5) 0.049(4) 0.105(5) 0.034(4)
O15 0.128(4) 0.133(5) 0.230(7) 0.098(5) 0.102(5) 0.061(4)
O16 0.179(6) 0.106(4) 0.200(6) 0.079(4) 0.130(5) 0.062(4)
O17 0.205(9) 0.310(11) 0.258(9) 0.225(9) 0.001(7) -0.062(7)
O18 0.084(3) 0.080(3) 0.134(4) 0.029(3) 0.019(3) 0.018(3)
O19 0.263(8) 0.138(5) 0.247(8) 0.073(5) 0.174(7) 0.110(5)
O20 0.086(3) 0.076(3) 0.140(4) 0.048(3) 0.075(3) 0.044(2)
N7 0.057(3) 0.049(3) 0.086(3) 0.018(2) 0.034(2) 0.013(2)
N8 0.068(3) 0.077(3) 0.091(4) 0.026(3) 0.025(3) 0.027(3)
N9 0.158(6) 0.081(4) 0.174(6) 0.055(4) 0.127(5) 0.066(4)
N10 0.059(3) 0.069(3) 0.102(4) 0.009(3) 0.045(3) 0.003(3)
N11 0.073(3) 0.052(3) 0.096(4) 0.015(3) 0.043(3) 0.000(3)
N12 0.060(3) 0.059(3) 0.080(3) 0.025(2) 0.043(2) 0.026(2)
C1 0.071(5) 0.088(5) 0.084(5) 0.003(4) 0.026(4) -0.001(4)
C2 0.057(4) 0.093(5) 0.099(5) 0.023(4) 0.036(4) 0.016(4)
C3 0.096(5) 0.070(4) 0.113(6) 0.025(4) 0.061(5) 0.017(4)
C4 0.066(4) 0.083(4) 0.095(5) 0.023(4) 0.040(4) 0.016(4)
C5 0.075(4) 0.096(5) 0.105(5) 0.030(4) 0.043(4) 0.028(4)
C6 0.226(12) 0.253(13) 0.142(8) -0.022(8) 0.008(8) 0.189(12)
C7 0.184(12) 0.232(14) 0.166(11) 0.070(10) -0.058(9) 0.021(11)
C8 0.199(11) 0.373(19) 0.136(8) 0.108(10) 0.090(8) 0.196(13)
C9 0.059(4) 0.105(5) 0.107(5) 0.033(4) 0.039(4) 0.012(4)
C10 0.056(4) 0.094(5) 0.104(5) 0.027(4) 0.036(4) 0.017(3)
C11 0.060(4) 0.089(5) 0.103(5) 0.025(4) 0.036(4) 0.013(4)
C12 0.057(4) 0.100(6) 0.111(6) 0.040(5) 0.029(4) 0.010(4)
C17 0.057(4) 0.092(5) 0.104(6) 0.028(4) 0.025(4) 0.020(4)
C18 0.073(4) 0.093(5) 0.093(5) 0.035(4) 0.035(4) 0.034(4)
C19 0.065(4) 0.085(4) 0.116(5) 0.030(4) 0.039(4) 0.021(3)
C20 0.054(4) 0.072(4) 0.086(4) 0.018(4) 0.020(3) 0.002(3)
C21 0.066(4) 0.073(4) 0.094(5) 0.023(4) 0.028(4) 0.025(3)
C22 0.063(4) 0.065(4) 0.088(4) 0.003(3) 0.024(4) 0.016(3)
C23 0.073(4) 0.060(4) 0.092(4) 0.015(3) 0.033(4) 0.005(3)
C24 0.053(4) 0.061(4) 0.117(5) 0.014(3) 0.034(4) 0.013(3)
C25 0.092(5) 0.098(5) 0.187(8) 0.016(5) 0.085(6) 0.024(4)
C26 0.074(4) 0.076(4) 0.117(5) 0.017(4) 0.041(4) 0.019(3)
C27 0.057(4) 0.098(5) 0.190(8) 0.040(5) 0.035(5) 0.010(4)
C28 0.058(4) 0.071(4) 0.113(5) 0.026(4) 0.038(4) 0.019(4)
C29 0.064(4) 0.065(4) 0.072(4) 0.019(3) 0.032(3) 0.021(3)
C30 0.059(3) 0.050(3) 0.077(4) 0.008(3) 0.033(3) 0.019(3)
C31 0.043(3) 0.067(3) 0.069(3) 0.006(3) 0.022(3) 0.011(3)
C32 0.068(4) 0.061(3) 0.081(4) 0.018(3) 0.042(3) 0.022(3)
C33 0.065(4) 0.090(4) 0.096(4) 0.035(4) 0.047(4) 0.034(3)
C34 0.063(4) 0.208(9) 0.107(6) 0.037(6) 0.038(4) 0.037(5)
C35 0.161(8) 0.139(7) 0.195(9) 0.082(6) 0.133(7) 0.104(6)
C36 0.064(4) 0.101(5) 0.110(5) 0.019(4) 0.054(4) 0.027(3)
C37 0.083(4) 0.072(4) 0.090(4) 0.017(3) 0.046(4) 0.030(3)
C38 0.079(4) 0.061(3) 0.081(4) 0.023(3) 0.039(3) 0.028(3)
C39 0.080(4) 0.064(4) 0.097(4) 0.027(3) 0.053(4) 0.031(3)
C40 0.078(4) 0.079(4) 0.103(5) 0.036(4) 0.055(4) 0.039(3)
C41 0.108(5) 0.074(4) 0.115(5) 0.041(4) 0.070(4) 0.048(4)
C42 0.116(5) 0.089(5) 0.138(6) 0.056(4) 0.085(5) 0.065(4)
C43 0.109(5) 0.088(5) 0.123(6) 0.039(4) 0.073(5) 0.053(4)
C44 0.119(5) 0.092(5) 0.136(6) 0.053(5) 0.081(5) 0.065(4)
C45 0.089(4) 0.063(4) 0.105(5) 0.035(3) 0.059(4) 0.045(3)
C46 0.074(4) 0.060(3) 0.092(4) 0.028(3) 0.048(3) 0.027(3)
C47 0.058(3) 0.051(3) 0.089(4) 0.020(3) 0.037(3) 0.019(3)
C48 0.063(3) 0.056(3) 0.100(4) 0.019(3) 0.043(3) 0.026(3)
C49 0.056(3) 0.048(3) 0.074(4) 0.010(3) 0.024(3) 0.017(3)
C50 0.067(3) 0.047(3) 0.081(4) 0.018(3) 0.033(3) 0.023(3)
C51 0.060(3) 0.050(3) 0.078(4) 0.016(3) 0.032(3) 0.014(3)
C52 0.070(4) 0.051(3) 0.094(4) 0.021(3) 0.037(3) 0.029(3)
C53 0.139(7) 0.085(5) 0.173(8) -0.002(6) -0.009(7) 0.065(5)
C54 0.120(6) 0.095(5) 0.187(8) 0.061(5) 0.083(6) 0.046(5)
C55 0.367(17) 0.236(11) 0.225(11) 0.157(10) 0.234(12) 0.250(13)
C56 0.064(3) 0.048(3) 0.084(4) 0.014(3) 0.038(3) 0.022(3)
C57 0.057(3) 0.049(4) 0.107(5) 0.024(4) 0.044(4) 0.020(3)
C58 0.072(4) 0.051(3) 0.096(5) 0.022(3) 0.040(4) 0.026(3)
C59 0.079(4) 0.053(4) 0.089(5) 0.013(3) 0.033(4) 0.012(3)
C60 0.090(4) 0.057(4) 0.086(5) 0.007(3) 0.038(4) 0.009(3)
C61 0.114(5) 0.102(5) 0.100(5) 0.021(4) 0.053(4) 0.028(4)
C62 0.143(8) 0.193(10) 0.157(9) 0.057(8) 0.013(7) 0.005(7)
C63 0.214(11) 0.152(9) 0.198(10) -0.024(7) 0.077(9) 0.059(8)
C64 0.155(8) 0.172(9) 0.157(8) -0.001(7) 0.059(7) -0.051(7)
C65 0.067(4) 0.058(3) 0.094(5) 0.018(3) 0.036(3) 0.016(3)
C66 0.096(5) 0.075(4) 0.092(5) 0.020(4) 0.039(4) 0.033(4)
C67 0.084(4) 0.069(4) 0.097(5) 0.031(4) 0.047(4) 0.026(4)
C68 0.088(5) 0.084(4) 0.097(5) 0.037(4) 0.040(4) 0.033(4)
C69 0.103(6) 0.118(6) 0.129(6) 0.054(5) 0.048(5) 0.033(5)
C70 0.103(6) 0.117(6) 0.129(7) 0.031(6) 0.042(5) 0.015(5)
C71 0.108(6) 0.170(8) 0.142(7) 0.074(7) 0.073(6) 0.057(6)
C72 0.114(7) 0.147(8) 0.125(7) 0.050(6) 0.058(6) 0.026(6)
C73 0.102(6) 0.084(5) 0.118(6) 0.043(4) 0.064(5) 0.040(4)
C74 0.104(5) 0.080(4) 0.110(5) 0.036(4) 0.068(4) 0.048(4)
C75 0.127(6) 0.093(5) 0.164(7) 0.062(5) 0.094(6) 0.067(5)
C76 0.092(5) 0.091(5) 0.106(5) 0.021(4) 0.056(4) 0.037(4)
C77 0.123(6) 0.147(7) 0.172(8) 0.078(6) 0.107(6) 0.083(6)
C78 0.114(5) 0.070(4) 0.106(5) 0.023(4) 0.069(4) 0.033(4)
C79 0.111(6) 0.086(5) 0.156(7) 0.040(5) 0.088(5) 0.050(5)
C80 0.163(7) 0.201(8) 0.211(8) 0.081(7) 0.096(6) 0.083(6)
C81 0.234(14) 0.298(17) 0.404(19) 0.072(15) 0.092(13) 0.120(13)
C82 0.205(10) 0.327(14) 0.290(13) 0.157(11) 0.173(10) 0.196(10)
C83 0.176(9) 0.223(10) 0.263(12) 0.130(9) 0.119(8) 0.140(9)
C84 0.174(8) 0.085(5) 0.168(8) 0.063(5) 0.123(7) 0.045(6)
C85 0.062(4) 0.080(4) 0.098(5) 0.029(4) 0.038(4) 0.031(4)
C86 0.059(4) 0.076(4) 0.101(5) 0.036(4) 0.044(4) 0.021(3)
C87 0.075(4) 0.072(4) 0.086(4) 0.032(3) 0.047(4) 0.035(3)
C88 0.063(4) 0.068(4) 0.086(4) 0.031(3) 0.035(4) 0.029(3)
C89 0.058(4) 0.068(4) 0.086(4) 0.031(3) 0.041(3) 0.024(3)
C90 0.065(4) 0.061(3) 0.093(4) 0.036(3) 0.045(4) 0.031(3)
C91 0.073(4) 0.063(4) 0.079(4) 0.035(3) 0.039(3) 0.032(3)
C92 0.067(3) 0.065(3) 0.075(4) 0.033(3) 0.037(3) 0.034(3)
C93 0.058(4) 0.085(5) 0.116(6) 0.058(4) 0.029(4) 0.031(4)
C94 0.061(3) 0.053(3) 0.076(4) 0.022(3) 0.034(3) 0.024(3)
C95 0.056(3) 0.050(3) 0.072(4) 0.014(3) 0.025(3) 0.011(3)
C96 0.052(3) 0.061(3) 0.073(4) 0.017(3) 0.026(3) 0.013(3)
C97 0.050(3) 0.055(3) 0.075(4) 0.019(3) 0.033(3) 0.010(3)
C98 0.050(3) 0.050(3) 0.079(4) 0.010(3) 0.021(3) 0.010(3)
C99 0.048(3) 0.051(3) 0.067(3) 0.017(3) 0.022(3) 0.014(3)
C100 0.058(3) 0.072(4) 0.095(5) 0.040(4) 0.039(3) 0.024(3)
C101 0.069(4) 0.068(4) 0.096(5) 0.034(4) 0.044(3) 0.026(3)
C102 0.085(4) 0.080(4) 0.080(4) 0.025(3) 0.041(3) 0.037(3)
C103 0.098(5) 0.073(4) 0.112(5) 0.049(4) 0.064(4) 0.046(4)
C104 0.093(5) 0.071(4) 0.119(5) 0.037(4) 0.068(4) 0.036(4)
C105 0.099(5) 0.084(5) 0.099(5) 0.031(4) 0.056(4) 0.036(4)
C106 0.055(3) 0.055(4) 0.087(4) 0.013(3) 0.036(3) 0.008(3)
C107 0.057(3) 0.050(3) 0.093(5) 0.018(3) 0.035(3) 0.010(3)
C108 0.054(3) 0.057(4) 0.100(5) 0.027(3) 0.041(3) 0.016(3)
C109 0.056(3) 0.061(4) 0.089(5) 0.027(3) 0.036(3) 0.017(3)
C110 0.049(3) 0.046(3) 0.087(4) 0.011(3) 0.036(3) 0.007(2)
C111 0.053(3) 0.049(3) 0.086(4) 0.029(3) 0.036(3) 0.016(3)
C112 0.047(3) 0.054(3) 0.093(4) 0.018(3) 0.033(3) 0.018(3)
C113 0.054(3) 0.052(3) 0.084(4) 0.028(3) 0.041(3) 0.016(3)
C114 0.095(4) 0.040(3) 0.111(5) 0.020(3) 0.076(4) 0.029(3)
C115 0.051(3) 0.040(3) 0.082(4) 0.018(3) 0.036(3) 0.007(3)
C116 0.052(3) 0.055(3) 0.078(4) 0.021(3) 0.034(3) 0.014(3)
C117 0.061(3) 0.043(3) 0.076(4) 0.017(3) 0.029(3) 0.014(3)
C118 0.059(3) 0.057(3) 0.081(4) 0.028(3) 0.036(3) 0.020(3)
C119 0.047(3) 0.055(3) 0.066(3) 0.012(3) 0.031(3) 0.007(3)
C120 0.052(3) 0.062(3) 0.084(4) 0.021(3) 0.038(3) 0.015(3)
C121 0.056(3) 0.047(3) 0.092(4) 0.020(3) 0.044(3) 0.015(3)
C122 0.065(4) 0.054(3) 0.097(4) 0.019(3) 0.050(4) 0.015(3)
C123 0.057(4) 0.053(3) 0.086(4) 0.014(3) 0.034(3) 0.015(3)
C124 0.053(4) 0.072(4) 0.090(4) 0.020(3) 0.033(4) 0.015(3)
C125 0.058(4) 0.055(3) 0.107(5) 0.016(3) 0.044(4) 0.013(3)
C126 0.067(4) 0.088(4) 0.088(4) 0.020(4) 0.040(3) 0.020(4)
C13A 0.082(9) 0.083(9) 0.105(10) 0.027(8) 0.037(8) 0.018(8)
C14 0.057(9) 0.139(15) 0.104(12) 0.056(11) 0.029(8) 0.021(9)
C16A 0.071(9) 0.081(9) 0.103(10) 0.020(8) 0.025(8) 0.025(7)
C159 0.042(7) 0.104(12) 0.130(12) 0.062(11) 0.032(8) 0.003(7)
C13 0.065(9) 0.102(11) 0.143(15) 0.063(11) 0.032(10) 0.010(8)
C14A 0.085(11) 0.088(12) 0.133(15) 0.044(11) 0.022(11) 0.013(10)
C16 0.048(8) 0.137(14) 0.101(11) 0.022(11) 0.013(7) 0.010(9)
C253 0.102(13) 0.081(11) 0.152(19) 0.026(12) 0.029(13) 0.024(10)

loop_
_atom_type_symbol
_atom_type_description
_atom_type_scat_dispersion_real
_atom_type_scat_dispersion_imag
_atom_type_scat_source
C C 0.0019 0.0015 'International Tables Vol C Tables 4.2.6.8 and 6.1.1.4'
H H 0.0000 0.0000 'International Tables Vol C Tables 4.2.6.8 and 6.1.1.4'
N N 0.0037 0.0031 'International Tables Vol C Tables 4.2.6.8 and 6.1.1.4'
O O 0.0071 0.0057 'International Tables Vol C Tables 4.2.6.8 and 6.1.1.4'

loop_
_geom_angle_atom_site_label_1
_geom_angle_atom_site_label_2
_geom_angle_atom_site_label_3
_geom_angle
_geom_angle_site_symmetry_1
_geom_angle_site_symmetry_3
_geom_angle_publ_flag
C219 O4 H4 109.5 . . ?
C240 O7 H7D 109.5 . . ?
C155 N1 H1 116.3 . . ?
C155 N1 C230 127.4(4) . . ?
C230 N1 H1 116.3 . . ?
C183 N2 H2 116.1 . . ?
C183 N2 C211 127.9(5) . . ?
C211 N2 H2 116.1 . . ?
C127 N3 H3A 115.9 . . ?
C127 N3 C224 128.1(5) . . ?
C224 N3 H3A 115.9 . . ?
C154 N4 H4A 116.1 . . ?
C154 N4 C246 127.8(6) . . ?
C246 N4 H4A 116.1 . . ?
C210 N5 H5 116.2 . . ?
C210 N5 C252 127.7(5) . . ?
C252 N5 H5 116.2 . . ?
C182 N6 H6 116.8 . . ?
C182 N6 C232 126.3(5) . . ?
C232 N6 H6 116.8 . . ?
C158 C15 C162 109.4(6) . . ?
C160 C15 C158 110.8(6) . . ?
C160 C15 C162 95.3(8) . . ?
C161 C15 C158 114.8(5) . . ?
C161 C15 C160 112.6(8) . . ?
C161 C15 C162 112.4(8) . . ?
O2 C127 N3 121.5(6) . . ?
O2 C127 C128 117.7(7) . . ?
N3 C127 C128 120.8(7) . . ?
C129 C128 C127 119.2(7) . . ?
C130 C128 C127 121.0(7) . . ?
C130 C128 C129 119.9(6) . . ?
C128 C129 H129 119.2 . . ?
C137 C129 C128 121.6(7) . . ?
C137 C129 H129 119.2 . . ?
C128 C130 H130 119.1 . . ?
C128 C130 C131 121.8(6) . . ?
C131 C130 H130 119.1 . . ?
C130 C131 C132 121.2(7) . . ?
C136 C131 C130 113.8(6) . . ?
C136 C131 C132 124.8(6) . . ?
C131 C132 C133 109.0(6) . . ?
C131 C132 C134 110.5(6) . . ?
C131 C132 C135 114.3(7) . . ?
C134 C132 C133 109.7(8) . . ?
C134 C132 C135 107.5(7) . . ?
C135 C132 C133 105.5(7) . . ?
C132 C133 H13B 109.5 . . ?
C132 C133 H13C 109.5 . . ?
C132 C133 H13D 109.5 . . ?
H13B C133 H13C 109.5 . . ?
H13B C133 H13D 109.5 . . ?
H13C C133 H13D 109.5 . . ?
C132 C134 H13E 109.5 . . ?
C132 C134 H13F 109.5 . . ?
C132 C134 H13G 109.5 . . ?
H13E C134 H13F 109.5 . . ?
H13E C134 H13G 109.5 . . ?
H13F C134 H13G 109.5 . . ?
C132 C135 H13H 109.5 . . ?
C132 C135 H13I 109.5 . . ?
C132 C135 H13J 109.5 . . ?
H13H C135 H13I 109.5 . . ?
H13H C135 H13J 109.5 . . ?
H13I C135 H13J 109.5 . . ?
C131 C136 H136 117.4 . . ?
C137 C136 C131 125.2(6) . . ?
C137 C136 H136 117.4 . . ?
C129 C137 C136 117.7(6) . . ?
C129 C137 C138 121.0(7) . . ?
C136 C137 C138 121.1(6) . . ?
C139 C138 C137 118.4(7) . . ?
C140 C138 C137 126.4(7) . . ?
C140 C138 C139 115.2(7) . . ?
C138 C139 H139 119.2 . . ?
C141 C139 C138 121.6(8) . . ?
C141 C139 H139 119.2 . . ?
C138 C140 H140 119.3 . . ?
C138 C140 C142 121.5(7) . . ?
C142 C140 H140 119.3 . . ?
C139 C141 H141 119.8 . . ?
C143 C141 C139 120.4(8) . . ?
C143 C141 H141 119.8 . . ?
C140 C142 H142 118.2 . . ?
C143 C142 C140 123.7(7) . . ?
C143 C142 H142 118.2 . . ?
C141 C143 C144 119.3(7) . . ?
C142 C143 C141 116.7(7) . . ?
C142 C143 C144 123.8(7) . . ?
C145 C144 C143 118.9(6) . . ?
C145 C144 C146 117.3(6) . . ?
C146 C144 C143 123.7(7) . . ?
C144 C145 H145 119.7 . . ?
C144 C145 C147 120.6(6) . . ?
C147 C145 H145 119.7 . . ?
C144 C146 H146 118.2 . . ?
C149 C146 C144 123.7(6) . . ?
C149 C146 H146 118.2 . . ?
C145 C147 C154 121.3(6) . . ?
C148 C147 C145 120.0(6) . . ?
C148 C147 C154 118.7(6) . . ?
C147 C148 H148 119.5 . . ?
C147 C148 C149 121.1(6) . . ?
C149 C148 H148 119.5 . . ?
C146 C149 C148 117.3(5) . . ?
C146 C149 C150 123.0(6) . . ?
C148 C149 C150 119.4(5) . . ?
C149 C150 C151 106.8(5) . . ?
C149 C150 C152 112.1(5) . . ?
C149 C150 C153 111.7(5) . . ?
C151 C150 C152 110.0(5) . . ?
C153 C150 C151 109.5(6) . . ?
C153 C150 C152 106.7(5) . . ?
C150 C151 H15A 109.5 . . ?
C150 C151 H15B 109.5 . . ?
C150 C151 H15C 109.5 . . ?
H15A C151 H15B 109.5 . . ?
H15A C151 H15C 109.5 . . ?
H15B C151 H15C 109.5 . . ?
C150 C152 H15D 109.5 . . ?
C150 C152 H15E 109.5 . . ?
C150 C152 H15F 109.5 . . ?
H15D C152 H15E 109.5 . . ?
H15D C152 H15F 109.5 . . ?
H15E C152 H15F 109.5 . . ?
C150 C153 H15G 109.5 . . ?
C150 C153 H15H 109.5 . . ?
C150 C153 H15I 109.5 . . ?
H15G C153 H15H 109.5 . . ?
H15G C153 H15I 109.5 . . ?
H15H C153 H15I 109.5 . . ?
O9 C154 N4 124.6(7) . . ?
O9 C154 C147 122.9(6) . . ?
N4 C154 C147 112.5(6) . . ?
O3 C155 N1 121.4(5) . . ?
O3 C155 C156 121.5(5) . . ?
N1 C155 C156 117.1(5) . . ?
C157 C156 C155 117.9(4) . . ?
C157 C156 C164 120.0(5) . . ?
C164 C156 C155 122.1(5) . . ?
C156 C157 H157 118.7 . . ?
C158 C157 C156 122.5(5) . . ?
C158 C157 H157 118.7 . . ?
C157 C158 C15 121.9(4) . . ?
C157 C158 C163 115.4(5) . . ?
C163 C158 C15 122.7(5) . . ?
C15 C160 H16C 109.5 . . ?
C15 C160 H16D 109.5 . . ?
C15 C160 H16E 109.5 . . ?
H16C C160 H16D 109.5 . . ?
H16C C160 H16E 109.5 . . ?
H16D C160 H16E 109.5 . . ?
C15 C161 H16F 109.5 . . ?
C15 C161 H16G 109.5 . . ?
C15 C161 H16H 109.5 . . ?
H16F C161 H16G 109.5 . . ?
H16F C161 H16H 109.5 . . ?
H16G C161 H16H 109.5 . . ?
C15 C162 H16I 109.5 . . ?
C15 C162 H16J 109.5 . . ?
C15 C162 H16K 109.5 . . ?
H16I C162 H16J 109.5 . . ?
H16I C162 H16K 109.5 . . ?
H16J C162 H16K 109.5 . . ?
C158 C163 H163 118.5 . . ?
C165 C163 C158 123.1(5) . . ?
C165 C163 H163 118.5 . . ?
C156 C164 H164 120.1 . . ?
C165 C164 C156 119.8(5) . . ?
C165 C164 H164 120.1 . . ?
C163 C165 C166 120.6(5) . . ?
C164 C165 C163 119.2(4) . . ?
C164 C165 C166 120.1(5) . . ?
C167 C166 C165 121.2(5) . . ?
C168 C166 C165 120.9(4) . . ?
C168 C166 C167 117.8(4) . . ?
C166 C167 H167 119.7 . . ?
C169 C167 C166 120.7(5) . . ?
C169 C167 H167 119.7 . . ?
C166 C168 H168 119.7 . . ?
C166 C168 C170 120.6(5) . . ?
C170 C168 H168 119.7 . . ?
C167 C169 H169 118.8 . . ?
C167 C169 C171 122.3(5) . . ?
C171 C169 H169 118.8 . . ?
C168 C170 H170 118.8 . . ?
C171 C170 C168 122.3(5) . . ?
C171 C170 H170 118.8 . . ?
C169 C171 C172 121.3(5) . . ?
C170 C171 C169 116.1(5) . . ?
C170 C171 C172 122.4(5) . . ?
C173 C172 C171 122.4(5) . . ?
C174 C172 C171 121.1(5) . . ?
C174 C172 C173 116.5(5) . . ?
C172 C173 H173 118.8 . . ?
C175 C173 C172 122.4(5) . . ?
C175 C173 H173 118.8 . . ?
C172 C174 H174 118.6 . . ?
C172 C174 C176 122.8(6) . . ?
C176 C174 H174 118.6 . . ?
C173 C175 C182 123.2(6) . . ?
C177 C175 C173 118.3(6) . . ?
C177 C175 C182 118.4(6) . . ?
C174 C176 C178 119.2(6) . . ?
C177 C176 C174 115.2(6) . . ?
C177 C176 C178 125.2(6) . . ?
C175 C177 H177 117.7 . . ?
C176 C177 C175 124.7(6) . . ?
C176 C177 H177 117.7 . . ?
C176 C178 C180 108.9(5) . . ?
C179 C178 C176 110.6(5) . . ?
C179 C178 C180 108.5(5) . . ?
C179 C178 C181 111.0(5) . . ?
C181 C178 C176 109.1(5) . . ?
C181 C178 C180 108.7(5) . . ?
C178 C179 H17A 109.5 . . ?
C178 C179 H17B 109.5 . . ?
C178 C179 H17C 109.5 . . ?
H17A C179 H17B 109.5 . . ?
H17A C179 H17C 109.5 . . ?
H17B C179 H17C 109.5 . . ?
C178 C180 H18A 109.5 . . ?
C178 C180 H18B 109.5 . . ?
C178 C180 H18C 109.5 . . ?
H18A C180 H18B 109.5 . . ?
H18A C180 H18C 109.5 . . ?
H18B C180 H18C 109.5 . . ?
C178 C181 H18D 109.5 . . ?
C178 C181 H18E 109.5 . . ?
C178 C181 H18F 109.5 . . ?
H18D C181 H18E 109.5 . . ?
H18D C181 H18F 109.5 . . ?
H18E C181 H18F 109.5 . . ?
O10 C182 N6 124.7(6) . . ?
O10 C182 C175 119.9(6) . . ?
N6 C182 C175 115.4(6) . . ?
O1 C183 N2 122.6(5) . . ?
O1 C183 C184 119.2(5) . . ?
N2 C183 C184 118.3(5) . . ?
C185 C184 C183 118.9(5) . . ?
C185 C184 C192 118.6(5) . . ?
C192 C184 C183 122.4(5) . . ?
C184 C185 H185 118.1 . . ?
C186 C185 C184 123.8(5) . . ?
C186 C185 H185 118.1 . . ?
C185 C186 C187 124.6(5) . . ?
C185 C186 C191 115.6(5) . . ?
C191 C186 C187 119.8(5) . . ?
C188 C187 C186 108.4(5) . . ?
C189 C187 C186 108.8(5) . . ?
C189 C187 C188 109.6(5) . . ?
C189 C187 C190 109.8(5) . . ?
C190 C187 C186 111.9(5) . . ?
C190 C187 C188 108.4(5) . . ?
C187 C188 H18G 109.5 . . ?
C187 C188 H18H 109.5 . . ?
C187 C188 H18I 109.5 . . ?
H18G C188 H18H 109.5 . . ?
H18G C188 H18I 109.5 . . ?
H18H C188 H18I 109.5 . . ?
C187 C189 H18J 109.5 . . ?
C187 C189 H18K 109.5 . . ?
C187 C189 H18L 109.5 . . ?
H18J C189 H18K 109.5 . . ?
H18J C189 H18L 109.5 . . ?
H18K C189 H18L 109.5 . . ?
C187 C190 H19A 109.5 . . ?
C187 C190 H19B 109.5 . . ?
C187 C190 H19C 109.5 . . ?
H19A C190 H19B 109.5 . . ?
H19A C190 H19C 109.5 . . ?
H19B C190 H19C 109.5 . . ?
C186 C191 H191 118.5 . . ?
C193 C191 C186 123.1(5) . . ?
C193 C191 H191 118.5 . . ?
C184 C192 H192 120.7 . . ?
C184 C192 C193 118.7(5) . . ?
C193 C192 H192 120.7 . . ?
C191 C193 C192 120.0(5) . . ?
C191 C193 C194 123.0(5) . . ?
C192 C193 C194 116.9(5) . . ?
C195 C194 C193 122.5(5) . . ?
C195 C194 C196 120.2(5) . . ?
C196 C194 C193 117.2(6) . . ?
C194 C195 H195 119.4 . . ?
C194 C195 C198 121.2(5) . . ?
C198 C195 H195 119.4 . . ?
C194 C196 H196 121.7 . . ?
C194 C196 C197 116.7(6) . . ?
C197 C196 H196 121.7 . . ?
C196 C197 H197 118.1 . . ?
C199 C197 C196 123.7(5) . . ?
C199 C197 H197 118.1 . . ?
C195 C198 H198 119.8 . . ?
C195 C198 C199 120.4(6) . . ?
C199 C198 H198 119.8 . . ?
C197 C199 C198 117.6(5) . . ?
C197 C199 C200 121.1(5) . . ?
C198 C199 C200 121.3(6) . . ?
C201 C200 C199 120.1(5) . . ?
C201 C200 C202 118.8(5) . . ?
C202 C200 C199 121.1(5) . . ?
C200 C201 H201 119.3 . . ?
C200 C201 C203 121.5(5) . . ?
C203 C201 H201 119.3 . . ?
C200 C202 H202 118.8 . . ?
C200 C202 C204 122.4(5) . . ?
C204 C202 H202 118.8 . . ?
C201 C203 C205 118.7(5) . . ?
C201 C203 C210 118.3(5) . . ?
C205 C203 C210 123.0(5) . . ?
C202 C204 C206 120.7(5) . . ?
C205 C204 C202 117.1(5) . . ?
C205 C204 C206 122.1(5) . . ?
C203 C205 H205 119.3 . . ?
C204 C205 C203 121.4(5) . . ?
C204 C205 H205 119.3 . . ?
C204 C206 C207 109.3(6) . . ?
C204 C206 C208 109.8(5) . . ?
C207 C206 C208 109.4(7) . . ?
C209 C206 C204 112.7(5) . . ?
C209 C206 C207 107.3(6) . . ?
C209 C206 C208 108.4(6) . . ?
C206 C207 H20A 109.5 . . ?
C206 C207 H20B 109.5 . . ?
C206 C207 H20C 109.5 . . ?
H20A C207 H20B 109.5 . . ?
H20A C207 H20C 109.5 . . ?
H20B C207 H20C 109.5 . . ?
C206 C208 H20D 109.5 . . ?
C206 C208 H20E 109.5 . . ?
C206 C208 H20F 109.5 . . ?
H20D C208 H20E 109.5 . . ?
H20D C208 H20F 109.5 . . ?
H20E C208 H20F 109.5 . . ?
C206 C209 H20G 109.5 . . ?
C206 C209 H20H 109.5 . . ?
C206 C209 H20I 109.5 . . ?
H20G C209 H20H 109.5 . . ?
H20G C209 H20I 109.5 . . ?
H20H C209 H20I 109.5 . . ?
O8 C210 N5 122.7(5) . . ?
O8 C210 C203 120.0(5) . . ?
N5 C210 C203 117.3(5) . . ?
C212 C211 N2 123.8(5) . . ?
C212 C211 C213 119.8(5) . . ?
C213 C211 N2 116.3(5) . . ?
C211 C212 H212 120.3 . . ?
C211 C212 C214 119.4(5) . . ?
C214 C212 H212 120.3 . . ?
C211 C213 H213 119.7 . . ?
C215 C213 C211 120.5(5) . . ?
C215 C213 H213 119.7 . . ?
C212 C214 H214 119.4 . . ?
C216 C214 C212 121.2(5) . . ?
C216 C214 H214 119.4 . . ?
C213 C215 C216 119.2(5) . . ?
C213 C215 C218 128.1(4) . . ?
C216 C215 C218 112.6(4) . . ?
C214 C216 C215 119.8(5) . . ?
C214 C216 C217 125.7(5) . . ?
C215 C216 C217 114.4(4) . . ?
C216 C217 H217 113.4 . . ?
C220 C217 C216 104.0(4) . . ?
C220 C217 H217 113.4 . . ?
C220 C217 C227 105.6(4) . . ?
C227 C217 C216 106.2(4) . . ?
C227 C217 H217 113.4 . . ?
C215 C218 C219 114.2(4) . . ?
C215 C218 C221 104.6(4) . . ?
C219 C218 C221 115.3(4) . . ?
C226 C218 C215 105.4(4) . . ?
C226 C218 C219 112.4(4) . . ?
C226 C218 C221 103.9(4) . . ?
O4 C219 C218 108.7(5) . . ?
O5 C219 O4 123.1(7) . . ?
O5 C219 C218 124.8(7) . . ?
C221 C220 C217 114.3(4) . . ?
C223 C220 C217 125.2(5) . . ?
C223 C220 C221 120.5(5) . . ?
C220 C221 C218 112.8(4) . . ?
C220 C221 C222 120.2(5) . . ?
C222 C221 C218 127.0(5) . . ?
C221 C222 H222 120.8 . . ?
C224 C222 C221 118.4(5) . . ?
C224 C222 H222 120.8 . . ?
C220 C223 H223 119.4 . . ?
C220 C223 C225 121.1(5) . . ?
C225 C223 H223 119.4 . . ?
N3 C224 C225 115.6(5) . . ?
C222 C224 N3 123.2(5) . . ?
C222 C224 C225 121.1(5) . . ?
C223 C225 C224 118.6(5) . . ?
C223 C225 H225 120.7 . . ?
C224 C225 H225 120.7 . . ?
C227 C226 C218 113.9(4) . . ?
C228 C226 C218 126.1(5) . . ?
C228 C226 C227 120.0(5) . . ?
C226 C227 C217 114.0(4) . . ?
C226 C227 C229 120.3(5) . . ?
C229 C227 C217 125.7(5) . . ?
C226 C228 H228 119.8 . . ?
C226 C228 C230 120.4(5) . . ?
C230 C228 H228 119.8 . . ?
C227 C229 H229 120.0 . . ?
C231 C229 C227 119.9(5) . . ?
C231 C229 H229 120.0 . . ?
N1 C230 C228 116.4(5) . . ?
C231 C230 N1 124.6(5) . . ?
C231 C230 C228 119.0(5) . . ?
C229 C231 H231 119.8 . . ?
C230 C231 C229 120.4(5) . . ?
C230 C231 H231 119.8 . . ?
C233 C232 N6 123.9(6) . . ?
C233 C232 C234 120.0(5) . . ?
C234 C232 N6 116.0(5) . . ?
C232 C233 H233 119.9 . . ?
C235 C233 C232 120.1(6) . . ?
C235 C233 H233 119.9 . . ?
C232 C234 H234 120.2 . . ?
C236 C234 C232 119.7(5) . . ?
C236 C234 H234 120.2 . . ?
C233 C235 H235 119.5 . . ?
C233 C235 C237 120.9(5) . . ?
C237 C235 H235 119.5 . . ?
C234 C236 C237 119.2(5) . . ?
C234 C236 C239 127.2(5) . . ?
C237 C236 C239 113.4(4) . . ?
C235 C237 C236 120.0(5) . . ?
C235 C237 C238 126.3(5) . . ?
C236 C237 C238 113.5(5) . . ?
C237 C238 H238 113.2 . . ?
C241 C238 C237 104.5(4) . . ?
C241 C238 H238 113.2 . . ?
C247 C238 C237 107.2(4) . . ?
C247 C238 H238 113.2 . . ?
C247 C238 C241 104.7(4) . . ?
C236 C239 C240 114.0(4) . . ?
C236 C239 C242 103.4(4) . . ?
C240 C239 C242 114.9(5) . . ?
C248 C239 C236 106.9(4) . . ?
C248 C239 C240 113.3(4) . . ?
C248 C239 C242 103.2(4) . . ?
O6 C240 O7 114.5(8) . . ?
O6 C240 C239 118.7(6) . . ?
O7 C240 C239 115.8(6) . . ?
C242 C241 C238 114.1(5) . . ?
C243 C241 C238 125.6(5) . . ?
C243 C241 C242 120.3(5) . . ?
C241 C242 C239 112.7(5) . . ?
C244 C242 C239 128.1(5) . . ?
C244 C242 C241 119.2(5) . . ?
C241 C243 H243 120.2 . . ?
C241 C243 C245 119.5(5) . . ?
C245 C243 H243 120.2 . . ?
C242 C244 H244 120.3 . . ?
C242 C244 C246 119.4(6) . . ?
C246 C244 H244 120.3 . . ?
C243 C245 H245 120.4 . . ?
C246 C245 C243 119.1(5) . . ?
C246 C245 H245 120.4 . . ?
C244 C246 N4 114.4(6) . . ?
C245 C246 N4 123.3(6) . . ?
C245 C246 C244 122.2(6) . . ?
C248 C247 C238 113.6(4) . . ?
C248 C247 C249 120.5(5) . . ?
C249 C247 C238 125.4(5) . . ?
C247 C248 C239 114.5(4) . . ?
C247 C248 C250 119.2(5) . . ?
C250 C248 C239 126.2(5) . . ?
C247 C249 H249 119.9 . . ?
C251 C249 C247 120.2(5) . . ?
C251 C249 H249 119.9 . . ?
C248 C250 H250 120.3 . . ?
C252 C250 C248 119.4(5) . . ?
C252 C250 H250 120.3 . . ?
C249 C251 H251 120.2 . . ?
C249 C251 C252 119.6(5) . . ?
C252 C251 H251 120.2 . . ?
C250 C252 N5 123.0(5) . . ?
C250 C252 C251 120.9(5) . . ?
C251 C252 N5 116.1(5) . . ?
C114 O15 H15 109.5 . . ?
C93 O16 H16 109.5 . . ?
C56 N7 H7 116.8 . . ?
C56 N7 C99 126.5(4) . . ?
C99 N7 H7 116.8 . . ?
C28 N8 H8 115.4 . . ?
C28 N8 C85 129.1(5) . . ?
C85 N8 H8 115.4 . . ?
C84 N9 H9 116.3 . . ?
C84 N9 C104 127.5(6) . . ?
C104 N9 H9 116.3 . . ?
C1 N10 H10 115.7 . . ?
C1 N10 C125 128.6(6) . . ?
C125 N10 H10 115.7 . . ?
C57 N11 H11 116.9 . . ?
C57 N11 C106 126.2(5) . . ?
C106 N11 H11 116.9 . . ?
C29 N12 H12 116.8 . . ?
C29 N12 C119 126.4(5) . . ?
C119 N12 H12 116.8 . . ?
O13 C1 N10 122.8(6) . . ?
O13 C1 C2 118.1(7) . . ?
N10 C1 C2 119.1(7) . . ?
C3 C2 C1 122.0(7) . . ?
C9 C2 C1 118.3(7) . . ?
C9 C2 C3 119.7(6) . . ?
C2 C3 H3 119.1 . . ?
C2 C3 C4 121.8(6) . . ?
C4 C3 H3 119.1 . . ?
C3 C4 C5 121.9(6) . . ?
C10 C4 C3 115.1(6) . . ?
C10 C4 C5 122.9(5) . . ?
C4 C5 C7 110.5(6) . . ?
C6 C5 C4 111.2(6) . . ?
C6 C5 C7 106.7(9) . . ?
C6 C5 C8 112.4(8) . . ?
C8 C5 C4 112.1(6) . . ?
C8 C5 C7 103.6(8) . . ?
C5 C6 H6A 109.5 . . ?
C5 C6 H6B 109.5 . . ?
C5 C6 H6C 109.5 . . ?
H6A C6 H6B 109.5 . . ?
H6A C6 H6C 109.5 . . ?
H6B C6 H6C 109.5 . . ?
C5 C7 H7A 109.5 . . ?
C5 C7 H7B 109.5 . . ?
C5 C7 H7C 109.5 . . ?
H7A C7 H7B 109.5 . . ?
H7A C7 H7C 109.5 . . ?
H7B C7 H7C 109.5 . . ?
C5 C8 H8A 109.5 . . ?
C5 C8 H8B 109.5 . . ?
C5 C8 H8C 109.5 . . ?
H8A C8 H8B 109.5 . . ?
H8A C8 H8C 109.5 . . ?
H8B C8 H8C 109.5 . . ?
C2 C9 H9A 118.9 . . ?
C11 C9 C2 122.2(7) . . ?
C11 C9 H9A 118.9 . . ?
C4 C10 H10A 118.4 . . ?
C4 C10 C11 123.1(6) . . ?
C11 C10 H10A 118.4 . . ?
C9 C11 C10 118.0(6) . . ?
C9 C11 C12 120.8(6) . . ?
C10 C11 C12 121.1(6) . . ?
C11 C12 C13A 119.4(8) . . ?
C11 C12 C13 115.1(7) . . ?
C14 C12 C11 124.5(8) . . ?
C14 C12 C13A 115.8(10) . . ?
C14A C12 C11 125.6(9) . . ?
C14A C12 C13 119.2(10) . . ?
C16A C17 C18 121.8(8) . . ?
C159 C17 C18 122.5(7) . . ?
C159 C17 C16A 114.5(10) . . ?
C16 C17 C18 119.9(9) . . ?
C253 C17 C18 126.2(9) . . ?
C253 C17 C16 113.9(10) . . ?
C19 C18 C17 118.0(6) . . ?
C20 C18 C17 124.5(6) . . ?
C20 C18 C19 117.4(6) . . ?
C18 C19 H19 119.7 . . ?
C21 C19 C18 120.6(6) . . ?
C21 C19 H19 119.7 . . ?
C18 C20 H20 118.1 . . ?
C22 C20 C18 123.8(6) . . ?
C22 C20 H20 118.1 . . ?
C19 C21 C23 120.1(6) . . ?
C19 C21 C28 123.0(6) . . ?
C23 C21 C28 116.8(6) . . ?
C20 C22 C23 118.6(6) . . ?
C20 C22 C24 124.3(6) . . ?
C23 C22 C24 117.1(6) . . ?
C21 C23 C22 119.4(6) . . ?
C21 C23 H23 120.3 . . ?
C22 C23 H23 120.3 . . ?
C25 C24 C22 107.3(5) . . ?
C25 C24 C26 108.9(6) . . ?
C25 C24 C27 110.2(6) . . ?
C26 C24 C22 112.5(5) . . ?
C27 C24 C22 109.9(6) . . ?
C27 C24 C26 108.0(5) . . ?
C24 C25 H25A 109.5 . . ?
C24 C25 H25B 109.5 . . ?
C24 C25 H25C 109.5 . . ?
H25A C25 H25B 109.5 . . ?
H25A C25 H25C 109.5 . . ?
H25B C25 H25C 109.5 . . ?
C24 C26 H26A 109.5 . . ?
C24 C26 H26B 109.5 . . ?
C24 C26 H26C 109.5 . . ?
H26A C26 H26B 109.5 . . ?
H26A C26 H26C 109.5 . . ?
H26B C26 H26C 109.5 . . ?
C24 C27 H27A 109.5 . . ?
C24 C27 H27B 109.5 . . ?
C24 C27 H27C 109.5 . . ?
H27A C27 H27B 109.5 . . ?
H27A C27 H27C 109.5 . . ?
H27B C27 H27C 109.5 . . ?
O18 C28 N8 124.6(6) . . ?
O18 C28 C21 120.7(6) . . ?
N8 C28 C21 114.7(6) . . ?
O12 C29 N12 121.9(5) . . ?
O12 C29 C30 119.0(5) . . ?
N12 C29 C30 119.1(5) . . ?
C31 C30 C29 117.7(5) . . ?
C38 C30 C29 121.2(5) . . ?
C38 C30 C31 121.2(5) . . ?
C32 C31 C30 120.0(5) . . ?
C31 C32 C33 122.9(5) . . ?
C31 C32 C37 119.9(5) . . ?
C37 C32 C33 117.2(5) . . ?
C34 C33 C32 108.5(5) . . ?
C34 C33 C35 110.8(6) . . ?
C34 C33 C36 108.9(5) . . ?
C35 C33 C32 109.1(5) . . ?
C35 C33 C36 108.9(5) . . ?
C36 C33 C32 110.7(4) . . ?
C33 C34 H34A 109.5 . . ?
C33 C34 H34B 109.5 . . ?
C33 C34 H34C 109.5 . . ?
H34A C34 H34B 109.5 . . ?
H34A C34 H34C 109.5 . . ?
H34B C34 H34C 109.5 . . ?
C33 C35 H35A 109.5 . . ?
C33 C35 H35B 109.5 . . ?
C33 C35 H35C 109.5 . . ?
H35A C35 H35B 109.5 . . ?
H35A C35 H35C 109.5 . . ?
H35B C35 H35C 109.5 . . ?
C33 C36 H36A 109.5 . . ?
C33 C36 H36B 109.5 . . ?
C33 C36 H36C 109.5 . . ?
H36A C36 H36B 109.5 . . ?
H36A C36 H36C 109.5 . . ?
H36B C36 H36C 109.5 . . ?
C39 C37 C32 119.9(5) . . ?
C30 C38 C39 117.8(5) . . ?
C37 C39 C38 121.2(5) . . ?
C37 C39 C40 121.6(5) . . ?
C38 C39 C40 117.2(5) . . ?
C41 C40 C39 120.5(5) . . ?
C41 C40 C42 118.4(6) . . ?
C42 C40 C39 121.1(6) . . ?
C40 C41 H41 119.3 . . ?
C40 C41 C43 121.3(6) . . ?
C43 C41 H41 119.3 . . ?
C40 C42 H42 119.9 . . ?
C40 C42 C44 120.2(6) . . ?
C44 C42 H42 119.9 . . ?
C41 C43 H43 119.6 . . ?
C41 C43 C45 120.8(6) . . ?
C45 C43 H43 119.6 . . ?
C42 C44 H44 119.1 . . ?
C45 C44 C42 121.8(6) . . ?
C45 C44 H44 119.1 . . ?
C43 C45 C46 121.2(5) . . ?
C44 C45 C43 117.0(6) . . ?
C44 C45 C46 121.7(5) . . ?
C47 C46 C45 119.6(5) . . ?
C47 C46 C48 119.0(5) . . ?
C48 C46 C45 121.4(5) . . ?
C46 C47 H47 119.5 . . ?
C49 C47 C46 120.9(5) . . ?
C49 C47 H47 119.5 . . ?
C46 C48 H48 119.4 . . ?
C50 C48 C46 121.1(5) . . ?
C50 C48 H48 119.4 . . ?
C47 C49 C51 119.4(5) . . ?
C47 C49 C56 115.8(5) . . ?
C51 C49 C56 124.7(5) . . ?
C48 C50 C51 117.9(5) . . ?
C48 C50 C52 120.7(5) . . ?
C51 C50 C52 121.3(5) . . ?
C49 C51 H51 119.2 . . ?
C50 C51 C49 121.6(5) . . ?
C50 C51 H51 119.2 . . ?
C50 C52 C54 112.7(5) . . ?
C53 C52 C50 109.7(4) . . ?
C53 C52 C54 104.2(6) . . ?
C53 C52 C55 112.1(7) . . ?
C55 C52 C50 110.4(5) . . ?
C55 C52 C54 107.5(6) . . ?
C52 C53 H53A 109.5 . . ?
C52 C53 H53B 109.5 . . ?
C52 C53 H53C 109.5 . . ?
H53A C53 H53B 109.5 . . ?
H53A C53 H53C 109.5 . . ?
H53B C53 H53C 109.5 . . ?
C52 C54 H54A 109.5 . . ?
C52 C54 H54B 109.5 . . ?
C52 C54 H54C 109.5 . . ?
H54A C54 H54B 109.5 . . ?
H54A C54 H54C 109.5 . . ?
H54B C54 H54C 109.5 . . ?
C52 C55 H55A 109.5 . . ?
C52 C55 H55B 109.5 . . ?
C52 C55 H55C 109.5 . . ?
H55A C55 H55B 109.5 . . ?
H55A C55 H55C 109.5 . . ?
H55B C55 H55C 109.5 . . ?
O20 C56 N7 122.9(5) . . ?
O20 C56 C49 119.9(5) . . ?
N7 C56 C49 117.2(5) . . ?
O11 C57 N11 119.5(6) . . ?
O11 C57 C58 122.4(5) . . ?
N11 C57 C58 118.2(5) . . ?
C59 C58 C57 118.8(5) . . ?
C65 C58 C57 122.6(5) . . ?
C65 C58 C59 118.6(6) . . ?
C58 C59 H59 118.3 . . ?
C60 C59 C58 123.5(6) . . ?
C60 C59 H59 118.3 . . ?
C59 C60 C61 122.9(6) . . ?
C59 C60 C66 115.7(6) . . ?
C66 C60 C61 121.4(6) . . ?
C60 C61 C63 107.9(7) . . ?
C62 C61 C60 111.2(7) . . ?
C62 C61 C63 102.4(8) . . ?
C64 C61 C60 115.2(6) . . ?
C64 C61 C62 112.4(8) . . ?
C64 C61 C63 106.8(8) . . ?
C61 C62 H62A 109.5 . . ?
C61 C62 H62B 109.5 . . ?
C61 C62 H62C 109.5 . . ?
H62A C62 H62B 109.5 . . ?
H62A C62 H62C 109.5 . . ?
H62B C62 H62C 109.5 . . ?
C61 C63 H63A 109.5 . . ?
C61 C63 H63B 109.5 . . ?
C61 C63 H63C 109.5 . . ?
H63A C63 H63B 109.5 . . ?
H63A C63 H63C 109.5 . . ?
H63B C63 H63C 109.5 . . ?
C61 C64 H64A 109.5 . . ?
C61 C64 H64B 109.5 . . ?
C61 C64 H64C 109.5 . . ?
H64A C64 H64B 109.5 . . ?
H64A C64 H64C 109.5 . . ?
H64B C64 H64C 109.5 . . ?
C58 C65 H65 120.3 . . ?
C58 C65 C67 119.5(6) . . ?
C67 C65 H65 120.3 . . ?
C60 C66 H66 117.9 . . ?
C67 C66 C60 124.2(6) . . ?
C67 C66 H66 117.9 . . ?
C65 C67 C68 118.6(6) . . ?
C66 C67 C65 118.5(6) . . ?
C66 C67 C68 122.8(6) . . ?
C69 C68 C67 120.6(7) . . ?
C70 C68 C67 123.6(7) . . ?
C70 C68 C69 115.8(7) . . ?
C68 C69 H69 118.9 . . ?
C71 C69 C68 122.2(8) . . ?
C71 C69 H69 118.9 . . ?
C68 C70 H70 118.2 . . ?
C68 C70 C72 123.7(8) . . ?
C72 C70 H70 118.2 . . ?
C69 C71 H71 120.4 . . ?
C69 C71 C73 119.2(8) . . ?
C73 C71 H71 120.4 . . ?
C70 C72 H72 120.5 . . ?
C73 C72 C70 119.0(8) . . ?
C73 C72 H72 120.5 . . ?
C71 C73 C74 117.2(7) . . ?
C72 C73 C71 119.2(7) . . ?
C72 C73 C74 123.5(7) . . ?
C75 C74 C73 121.5(6) . . ?
C75 C74 C76 118.4(6) . . ?
C76 C74 C73 120.1(6) . . ?
C74 C75 H75 119.0 . . ?
C74 C75 C77 122.0(6) . . ?
C77 C75 H75 119.0 . . ?
C74 C76 H76 119.4 . . ?
C74 C76 C78 121.3(6) . . ?
C78 C76 H76 119.4 . . ?
C75 C77 C80 124.7(8) . . ?
C79 C77 C75 117.6(6) . . ?
C79 C77 C80 117.2(8) . . ?
C76 C78 C84 121.2(7) . . ?
C79 C78 C76 117.3(6) . . ?
C79 C78 C84 121.4(7) . . ?
C77 C79 C78 123.4(7) . . ?
C77 C79 H79 118.3 . . ?
C78 C79 H79 118.3 . . ?
C77 C80 C81 111.5(10) . . ?
C82 C80 C77 108.3(8) . . ?
C82 C80 C81 102.0(11) . . ?
C82 C80 C83 119.0(10) . . ?
C83 C80 C77 111.1(8) . . ?
C83 C80 C81 104.4(10) . . ?
C80 C81 H81A 109.5 . . ?
C80 C81 H81B 109.5 . . ?
C80 C81 H81C 109.5 . . ?
H81A C81 H81B 109.5 . . ?
H81A C81 H81C 109.5 . . ?
H81B C81 H81C 109.5 . . ?
C80 C82 H82A 109.5 . . ?
C80 C82 H82B 109.5 . . ?
C80 C82 H82C 109.5 . . ?
H82A C82 H82B 109.5 . . ?
H82A C82 H82C 109.5 . . ?
H82B C82 H82C 109.5 . . ?
C80 C83 H83A 109.5 . . ?
C80 C83 H83B 109.5 . . ?
C80 C83 H83C 109.5 . . ?
H83A C83 H83B 109.5 . . ?
H83A C83 H83C 109.5 . . ?
H83B C83 H83C 109.5 . . ?
O19 C84 C78 116.5(8) . . ?
N9 C84 O19 120.2(8) . . ?
N9 C84 C78 123.3(7) . . ?
C86 C85 N8 121.1(5) . . ?
C88 C85 N8 118.0(6) . . ?
C88 C85 C86 120.8(6) . . ?
C85 C86 H86 120.9 . . ?
C85 C86 C87 118.2(5) . . ?
C87 C86 H86 120.9 . . ?
C86 C87 H87 119.3 . . ?
C89 C87 C86 121.3(5) . . ?
C89 C87 H87 119.3 . . ?
C85 C88 H88 119.8 . . ?
C90 C88 C85 120.4(5) . . ?
C90 C88 H88 119.8 . . ?
C87 C89 C90 118.7(5) . . ?
C87 C89 C91 126.2(5) . . ?
C90 C89 C91 115.0(5) . . ?
C88 C90 C89 120.5(5) . . ?
C88 C90 C92 128.5(5) . . ?
C89 C90 C92 111.0(5) . . ?
C89 C91 H91 112.8 . . ?
C89 C91 C94 105.4(4) . . ?
C89 C91 C100 106.9(4) . . ?
C94 C91 H91 112.8 . . ?
C94 C91 C100 105.7(4) . . ?
C100 C91 H91 112.8 . . ?
C90 C92 C93 115.7(5) . . ?
C95 C92 C90 105.9(4) . . ?
C95 C92 C93 112.1(4) . . ?
C101 C92 C90 104.2(4) . . ?
C101 C92 C93 111.1(5) . . ?
C101 C92 C95 107.1(4) . . ?
O16 C93 C92 112.3(6) . . ?
O17 C93 O16 123.4(9) . . ?
O17 C93 C92 122.3(8) . . ?
C95 C94 C91 114.4(5) . . ?
C95 C94 C96 120.2(5) . . ?
C96 C94 C91 125.2(5) . . ?
C94 C95 C92 111.9(5) . . ?
C97 C95 C92 127.3(5) . . ?
C97 C95 C94 120.7(5) . . ?
C94 C96 H96 120.7 . . ?
C98 C96 C94 118.7(5) . . ?
C98 C96 H96 120.7 . . ?
C95 C97 H97 120.3 . . ?
C95 C97 C99 119.3(5) . . ?
C99 C97 H97 120.3 . . ?
C96 C98 H98 119.2 . . ?
C96 C98 C99 121.6(5) . . ?
C99 C98 H98 119.2 . . ?
C97 C99 N7 123.1(5) . . ?
C97 C99 C98 119.3(5) . . ?
C98 C99 N7 117.6(5) . . ?
C101 C100 C91 112.4(5) . . ?
C102 C100 C91 126.6(5) . . ?
C102 C100 C101 120.8(5) . . ?
C100 C101 C92 112.4(5) . . ?
C103 C101 C92 128.5(5) . . ?
C103 C101 C100 119.0(6) . . ?
C100 C102 H102 120.4 . . ?
C100 C102 C105 119.2(6) . . ?
C105 C102 H102 120.4 . . ?
C101 C103 H103 119.9 . . ?
C101 C103 C104 120.2(6) . . ?
C104 C103 H103 119.9 . . ?
C103 C104 N9 115.4(6) . . ?
C103 C104 C105 120.4(6) . . ?
C105 C104 N9 124.2(6) . . ?
C102 C105 C104 120.2(6) . . ?
C102 C105 H105 119.9 . . ?
C104 C105 H105 119.9 . . ?
N11 C106 C108 117.1(5) . . ?
C107 C106 N11 122.9(5) . . ?
C107 C106 C108 120.0(6) . . ?
C106 C107 H107 120.1 . . ?
C106 C107 C109 119.7(5) . . ?
C109 C107 H107 120.1 . . ?
C106 C108 H108 120.6 . . ?
C110 C108 C106 118.7(5) . . ?
C110 C108 H108 120.6 . . ?
C107 C109 H109 119.8 . . ?
C111 C109 C107 120.5(5) . . ?
C111 C109 H109 119.8 . . ?
C108 C110 C111 120.6(5) . . ?
C108 C110 C113 126.9(5) . . ?
C111 C110 C113 112.5(5) . . ?
C109 C111 C110 120.3(5) . . ?
C109 C111 C112 125.2(5) . . ?
C110 C111 C112 114.4(5) . . ?
C111 C112 C116 106.6(4) . . ?
C111 C112 C122 105.5(4) . . ?
C116 C112 C122 104.2(4) . . ?
C110 C113 C114 114.9(5) . . ?
C110 C113 C115 105.3(4) . . ?
C115 C113 C114 113.7(4) . . ?
C121 C113 C110 105.4(4) . . ?
C121 C113 C114 111.1(4) . . ?
C121 C113 C115 105.6(4) . . ?
O14 C114 O15 118.0(6) . . ?
O14 C114 C113 120.5(6) . . ?
O15 C114 C113 112.4(6) . . ?
C116 C115 C113 111.4(4) . . ?
C117 C115 C113 127.9(5) . . ?
C117 C115 C116 120.7(5) . . ?
C115 C116 C112 114.8(4) . . ?
C118 C116 C112 125.4(5) . . ?
C118 C116 C115 119.8(5) . . ?
C115 C117 H117 119.9 . . ?
C115 C117 C119 120.3(5) . . ?
C119 C117 H117 119.9 . . ?
C116 C118 H118 119.6 . . ?
C116 C118 C120 120.8(5) . . ?
C120 C118 H118 119.6 . . ?
N12 C119 C117 116.9(5) . . ?
C120 C119 N12 124.2(4) . . ?
C120 C119 C117 118.9(5) . . ?
C118 C120 H120 120.2 . . ?
C119 C120 C118 119.5(5) . . ?
C119 C120 H120 120.2 . . ?
C122 C121 C113 112.9(4) . . ?
C123 C121 C113 127.7(5) . . ?
C123 C121 C122 119.4(5) . . ?
C121 C122 C112 113.4(5) . . ?
C124 C122 C112 125.6(5) . . ?
C124 C122 C121 121.0(5) . . ?
C121 C123 H123 120.3 . . ?
C125 C123 C121 119.4(5) . . ?
C125 C123 H123 120.3 . . ?
C122 C124 H124 120.2 . . ?
C122 C124 C126 119.7(6) . . ?
C126 C124 H124 120.2 . . ?
C123 C125 N10 123.3(6) . . ?
C123 C125 C126 121.0(5) . . ?
C126 C125 N10 115.7(6) . . ?
C124 C126 H126 120.3 . . ?
C125 C126 C124 119.4(6) . . ?
C125 C126 H126 120.3 . . ?
C12 C13A H13A 121.2 . . ?
C16A C13A C12 117.5(11) . . ?
C16A C13A H13A 121.2 . . ?
C12 C14 H14 118.9 . . ?
C12 C14 C159 122.2(12) . . ?
C159 C14 H14 118.9 . . ?
C17 C16A H16A 117.4 . . ?
C13A C16A C17 125.2(11) . . ?
C13A C16A H16A 117.4 . . ?
C17 C159 C14 122.1(11) . . ?
C17 C159 H159 119.0 . . ?
C14 C159 H159 119.0 . . ?
C12 C13 H13 122.1 . . ?
C16 C13 C12 115.8(11) . . ?
C16 C13 H13 122.1 . . ?
C12 C14A H14A 120.1 . . ?
C12 C14A C253 119.9(13) . . ?
C253 C14A H14A 120.1 . . ?
C17 C16 H16B 117.8 . . ?
C13 C16 C17 124.3(12) . . ?
C13 C16 H16B 117.8 . . ?
C17 C253 C14A 126.2(13) . . ?
C17 C253 H253 116.9 . . ?
C14A C253 H253 116.9 . . ?

loop_
_geom_bond_atom_site_label_1
_geom_bond_atom_site_label_2
_geom_bond_distance
_geom_bond_site_symmetry_2
_geom_bond_publ_flag
O1 C183 1.246(6) . ?
O2 C127 1.260(8) . ?
O3 C155 1.236(6) . ?
O4 H4 0.8400 . ?
O4 C219 1.387(8) . ?
O5 C219 1.024(7) . ?
O6 C240 1.131(9) . ?
O7 H7D 0.8400 . ?
O7 C240 1.218(7) . ?
O8 C210 1.245(6) . ?
O9 C154 1.195(8) . ?
O10 C182 1.219(8) . ?
N1 H1 0.8800 . ?
N1 C155 1.347(6) . ?
N1 C230 1.401(6) . ?
N2 H2 0.8800 . ?
N2 C183 1.352(7) . ?
N2 C211 1.442(6) . ?
N3 H3A 0.8800 . ?
N3 C127 1.315(8) . ?
N3 C224 1.408(7) . ?
N4 H4A 0.8800 . ?
N4 C154 1.367(8) . ?
N4 C246 1.428(8) . ?
N5 H5 0.8800 . ?
N5 C210 1.322(7) . ?
N5 C252 1.427(7) . ?
N6 H6 0.8800 . ?
N6 C182 1.351(8) . ?
N6 C232 1.440(7) . ?
C15 C158 1.484(7) . ?
C15 C160 1.483(9) . ?
C15 C161 1.376(9) . ?
C15 C162 1.508(10) . ?
C127 C128 1.467(9) . ?
C128 C129 1.392(9) . ?
C128 C130 1.376(9) . ?
C129 H129 0.9500 . ?
C129 C137 1.374(9) . ?
C130 H130 0.9500 . ?
C130 C131 1.449(9) . ?
C131 C132 1.475(9) . ?
C131 C136 1.412(10) . ?
C132 C133 1.521(9) . ?
C132 C134 1.515(9) . ?
C132 C135 1.519(9) . ?
C133 H13B 0.9800 . ?
C133 H13C 0.9800 . ?
C133 H13D 0.9800 . ?
C134 H13E 0.9800 . ?
C134 H13F 0.9800 . ?
C134 H13G 0.9800 . ?
C135 H13H 0.9800 . ?
C135 H13I 0.9800 . ?
C135 H13J 0.9800 . ?
C136 H136 0.9500 . ?
C136 C137 1.380(10) . ?
C137 C138 1.491(10) . ?
C138 C139 1.444(11) . ?
C138 C140 1.335(9) . ?
C139 H139 0.9500 . ?
C139 C141 1.403(11) . ?
C140 H140 0.9500 . ?
C140 C142 1.418(10) . ?
C141 H141 0.9500 . ?
C141 C143 1.374(10) . ?
C142 H142 0.9500 . ?
C142 C143 1.333(10) . ?
C143 C144 1.437(9) . ?
C144 C145 1.388(9) . ?
C144 C146 1.394(8) . ?
C145 H145 0.9500 . ?
C145 C147 1.413(9) . ?
C146 H146 0.9500 . ?
C146 C149 1.382(8) . ?
C147 C148 1.366(8) . ?
C147 C154 1.499(9) . ?
C148 H148 0.9500 . ?
C148 C149 1.406(8) . ?
C149 C150 1.506(8) . ?
C150 C151 1.534(9) . ?
C150 C152 1.539(8) . ?
C150 C153 1.530(9) . ?
C151 H15A 0.9800 . ?
C151 H15B 0.9800 . ?
C151 H15C 0.9800 . ?
C152 H15D 0.9800 . ?
C152 H15E 0.9800 . ?
C152 H15F 0.9800 . ?
C153 H15G 0.9800 . ?
C153 H15H 0.9800 . ?
C153 H15I 0.9800 . ?
C155 C156 1.509(7) . ?
C156 C157 1.393(7) . ?
C156 C164 1.396(7) . ?
C157 H157 0.9500 . ?
C157 C158 1.391(7) . ?
C158 C163 1.424(7) . ?
C160 H16C 0.9800 . ?
C160 H16D 0.9800 . ?
C160 H16E 0.9800 . ?
C161 H16F 0.9800 . ?
C161 H16G 0.9800 . ?
C161 H16H 0.9800 . ?
C162 H16I 0.9800 . ?
C162 H16J 0.9800 . ?
C162 H16K 0.9800 . ?
C163 H163 0.9500 . ?
C163 C165 1.386(7) . ?
C164 H164 0.9500 . ?
C164 C165 1.384(7) . ?
C165 C166 1.488(7) . ?
C166 C167 1.407(7) . ?
C166 C168 1.372(7) . ?
C167 H167 0.9500 . ?
C167 C169 1.356(7) . ?
C168 H168 0.9500 . ?
C168 C170 1.387(7) . ?
C169 H169 0.9500 . ?
C169 C171 1.400(7) . ?
C170 H170 0.9500 . ?
C170 C171 1.380(7) . ?
C171 C172 1.472(7) . ?
C172 C173 1.386(8) . ?
C172 C174 1.379(8) . ?
C173 H173 0.9500 . ?
C173 C175 1.376(8) . ?
C174 H174 0.9500 . ?
C174 C176 1.439(9) . ?
C175 C177 1.358(9) . ?
C175 C182 1.505(9) . ?
C176 C177 1.347(9) . ?
C176 C178 1.508(8) . ?
C177 H177 0.9500 . ?
C178 C179 1.494(8) . ?
C178 C180 1.512(8) . ?
C178 C181 1.496(8) . ?
C179 H17A 0.9800 . ?
C179 H17B 0.9800 . ?
C179 H17C 0.9800 . ?
C180 H18A 0.9800 . ?
C180 H18B 0.9800 . ?
C180 H18C 0.9800 . ?
C181 H18D 0.9800 . ?
C181 H18E 0.9800 . ?
C181 H18F 0.9800 . ?
C183 C184 1.479(7) . ?
C184 C185 1.380(7) . ?
C184 C192 1.398(7) . ?
C185 H185 0.9500 . ?
C185 C186 1.377(8) . ?
C186 C187 1.547(7) . ?
C186 C191 1.400(8) . ?
C187 C188 1.532(8) . ?
C187 C189 1.521(8) . ?
C187 C190 1.523(8) . ?
C188 H18G 0.9800 . ?
C188 H18H 0.9800 . ?
C188 H18I 0.9800 . ?
C189 H18J 0.9800 . ?
C189 H18K 0.9800 . ?
C189 H18L 0.9800 . ?
C190 H19A 0.9800 . ?
C190 H19B 0.9800 . ?
C190 H19C 0.9800 . ?
C191 H191 0.9500 . ?
C191 C193 1.350(8) . ?
C192 H192 0.9500 . ?
C192 C193 1.405(7) . ?
C193 C194 1.510(8) . ?
C194 C195 1.357(8) . ?
C194 C196 1.409(8) . ?
C195 H195 0.9500 . ?
C195 C198 1.393(8) . ?
C196 H196 0.9500 . ?
C196 C197 1.413(8) . ?
C197 H197 0.9500 . ?
C197 C199 1.355(8) . ?
C198 H198 0.9500 . ?
C198 C199 1.393(8) . ?
C199 C200 1.481(8) . ?
C200 C201 1.362(7) . ?
C200 C202 1.379(7) . ?
C201 H201 0.9500 . ?
C201 C203 1.380(7) . ?
C202 H202 0.9500 . ?
C202 C204 1.396(7) . ?
C203 C205 1.399(7) . ?
C203 C210 1.523(8) . ?
C204 C205 1.381(7) . ?
C204 C206 1.524(7) . ?
C205 H205 0.9500 . ?
C206 C207 1.526(9) . ?
C206 C208 1.552(8) . ?
C206 C209 1.507(8) . ?
C207 H20A 0.9800 . ?
C207 H20B 0.9800 . ?
C207 H20C 0.9800 . ?
C208 H20D 0.9800 . ?
C208 H20E 0.9800 . ?
C208 H20F 0.9800 . ?
C209 H20G 0.9800 . ?
C209 H20H 0.9800 . ?
C209 H20I 0.9800 . ?
C211 C212 1.369(7) . ?
C211 C213 1.403(7) . ?
C212 H212 0.9500 . ?
C212 C214 1.383(7) . ?
C213 H213 0.9500 . ?
C213 C215 1.370(7) . ?
C214 H214 0.9500 . ?
C214 C216 1.369(7) . ?
C215 C216 1.396(7) . ?
C215 C218 1.544(7) . ?
C216 C217 1.528(7) . ?
C217 H217 1.0000 . ?
C217 C220 1.512(7) . ?
C217 C227 1.519(7) . ?
C218 C219 1.545(8) . ?
C218 C221 1.568(7) . ?
C218 C226 1.536(7) . ?
C220 C221 1.390(7) . ?
C220 C223 1.375(7) . ?
C221 C222 1.407(7) . ?
C222 H222 0.9500 . ?
C222 C224 1.398(8) . ?
C223 H223 0.9500 . ?
C223 C225 1.383(8) . ?
C224 C225 1.408(8) . ?
C225 H225 0.9500 . ?
C226 C227 1.380(7) . ?
C226 C228 1.374(7) . ?
C227 C229 1.393(7) . ?
C228 H228 0.9500 . ?
C228 C230 1.419(7) . ?
C229 H229 0.9500 . ?
C229 C231 1.390(7) . ?
C230 C231 1.379(7) . ?
C231 H231 0.9500 . ?
C232 C233 1.371(8) . ?
C232 C234 1.399(8) . ?
C233 H233 0.9500 . ?
C233 C235 1.369(8) . ?
C234 H234 0.9500 . ?
C234 C236 1.391(7) . ?
C235 H235 0.9500 . ?
C235 C237 1.374(8) . ?
C236 C237 1.391(7) . ?
C236 C239 1.533(8) . ?
C237 C238 1.534(7) . ?
C238 H238 1.0000 . ?
C238 C241 1.506(8) . ?
C238 C247 1.505(7) . ?
C239 C240 1.540(8) . ?
C239 C242 1.560(7) . ?
C239 C248 1.525(7) . ?
C241 C242 1.397(7) . ?
C241 C243 1.391(7) . ?
C242 C244 1.386(8) . ?
C243 H243 0.9500 . ?
C243 C245 1.408(8) . ?
C244 H244 0.9500 . ?
C244 C246 1.390(8) . ?
C245 H245 0.9500 . ?
C245 C246 1.350(8) . ?
C247 C248 1.378(7) . ?
C247 C249 1.384(7) . ?
C248 C250 1.409(7) . ?
C249 H249 0.9500 . ?
C249 C251 1.364(7) . ?
C250 H250 0.9500 . ?
C250 C252 1.361(7) . ?
C251 H251 0.9500 . ?
C251 C252 1.397(7) . ?
O11 C57 1.234(6) . ?
O12 C29 1.229(6) . ?
O13 C1 1.244(8) . ?
O14 C114 1.153(7) . ?
O15 H15 0.8400 . ?
O15 C114 1.265(8) . ?
O16 H16 0.8400 . ?
O16 C93 1.256(8) . ?
O17 C93 0.990(9) . ?
O18 C28 1.233(7) . ?
O19 C84 1.306(9) . ?
O20 C56 1.219(6) . ?
N7 H7 0.8800 . ?
N7 C56 1.364(7) . ?
N7 C99 1.402(6) . ?
N8 H8 0.8800 . ?
N8 C28 1.335(8) . ?
N8 C85 1.420(8) . ?
N9 H9 0.8800 . ?
N9 C84 1.240(9) . ?
N9 C104 1.420(8) . ?
N10 H10 0.8800 . ?
N10 C1 1.287(8) . ?
N10 C125 1.439(7) . ?
N11 H11 0.8800 . ?
N11 C57 1.364(7) . ?
N11 C106 1.394(7) . ?
N12 H12 0.8800 . ?
N12 C29 1.342(7) . ?
N12 C119 1.422(6) . ?
C1 C2 1.512(9) . ?
C2 C3 1.382(9) . ?
C2 C9 1.365(9) . ?
C3 H3 0.9500 . ?
C3 C4 1.449(9) . ?
C4 C5 1.509(8) . ?
C4 C10 1.378(9) . ?
C5 C6 1.478(9) . ?
C5 C7 1.538(10) . ?
C5 C8 1.491(9) . ?
C6 H6A 0.9800 . ?
C6 H6B 0.9800 . ?
C6 H6C 0.9800 . ?
C7 H7A 0.9800 . ?
C7 H7B 0.9800 . ?
C7 H7C 0.9800 . ?
C8 H8A 0.9800 . ?
C8 H8B 0.9800 . ?
C8 H8C 0.9800 . ?
C9 H9A 0.9500 . ?
C9 C11 1.364(9) . ?
C10 H10A 0.9500 . ?
C10 C11 1.427(9) . ?
C11 C12 1.472(9) . ?
C12 C13A 1.476(13) . ?
C12 C14 1.372(13) . ?
C12 C13 1.517(15) . ?
C12 C14A 1.329(14) . ?
C17 C18 1.453(9) . ?
C17 C16A 1.389(13) . ?
C17 C159 1.381(13) . ?
C17 C16 1.443(14) . ?
C17 C253 1.354(15) . ?
C18 C19 1.404(9) . ?
C18 C20 1.389(8) . ?
C19 H19 0.9500 . ?
C19 C21 1.377(9) . ?
C20 H20 0.9500 . ?
C20 C22 1.343(8) . ?
C21 C23 1.402(8) . ?
C21 C28 1.495(9) . ?
C22 C23 1.411(9) . ?
C22 C24 1.562(8) . ?
C23 H23 0.9500 . ?
C24 C25 1.518(9) . ?
C24 C26 1.526(8) . ?
C24 C27 1.525(10) . ?
C25 H25A 0.9800 . ?
C25 H25B 0.9800 . ?
C25 H25C 0.9800 . ?
C26 H26A 0.9800 . ?
C26 H26B 0.9800 . ?
C26 H26C 0.9800 . ?
C27 H27A 0.9800 . ?
C27 H27B 0.9800 . ?
C27 H27C 0.9800 . ?
C29 C30 1.505(8) . ?
C30 C31 1.412(7) . ?
C30 C38 1.395(8) . ?
C31 C32 1.376(7) . ?
C32 C33 1.560(7) . ?
C32 C37 1.413(8) . ?
C33 C34 1.519(8) . ?
C33 C35 1.545(8) . ?
C33 C36 1.560(7) . ?
C34 H34A 0.9800 . ?
C34 H34B 0.9800 . ?
C34 H34C 0.9800 . ?
C35 H35A 0.9800 . ?
C35 H35B 0.9800 . ?
C35 H35C 0.9800 . ?
C36 H36A 0.9800 . ?
C36 H36B 0.9800 . ?
C36 H36C 0.9800 . ?
C37 C39 1.385(8) . ?
C38 C39 1.419(8) . ?
C39 C40 1.505(8) . ?
C40 C41 1.365(8) . ?
C40 C42 1.371(8) . ?
C41 H41 0.9500 . ?
C41 C43 1.376(9) . ?
C42 H42 0.9500 . ?
C42 C44 1.380(9) . ?
C43 H43 0.9500 . ?
C43 C45 1.385(8) . ?
C44 H44 0.9500 . ?
C44 C45 1.377(8) . ?
C45 C46 1.501(8) . ?
C46 C47 1.380(7) . ?
C46 C48 1.411(8) . ?
C47 H47 0.9500 . ?
C47 C49 1.371(7) . ?
C48 H48 0.9500 . ?
C48 C50 1.384(7) . ?
C49 C51 1.394(7) . ?
C49 C56 1.502(7) . ?
C50 C51 1.393(7) . ?
C50 C52 1.516(7) . ?
C51 H51 0.9500 . ?
C52 C53 1.488(8) . ?
C52 C54 1.540(8) . ?
C52 C55 1.509(8) . ?
C53 H53A 0.9800 . ?
C53 H53B 0.9800 . ?
C53 H53C 0.9800 . ?
C54 H54A 0.9800 . ?
C54 H54B 0.9800 . ?
C54 H54C 0.9800 . ?
C55 H55A 0.9800 . ?
C55 H55B 0.9800 . ?
C55 H55C 0.9800 . ?
C57 C58 1.466(8) . ?
C58 C59 1.417(8) . ?
C58 C65 1.383(8) . ?
C59 H59 0.9500 . ?
C59 C60 1.376(8) . ?
C60 C61 1.512(8) . ?
C60 C66 1.393(9) . ?
C61 C62 1.498(10) . ?
C61 C63 1.573(10) . ?
C61 C64 1.458(9) . ?
C62 H62A 0.9800 . ?
C62 H62B 0.9800 . ?
C62 H62C 0.9800 . ?
C63 H63A 0.9800 . ?
C63 H63B 0.9800 . ?
C63 H63C 0.9800 . ?
C64 H64A 0.9800 . ?
C64 H64B 0.9800 . ?
C64 H64C 0.9800 . ?
C65 H65 0.9500 . ?
C65 C67 1.424(8) . ?
C66 H66 0.9500 . ?
C66 C67 1.376(9) . ?
C67 C68 1.467(9) . ?
C68 C69 1.425(10) . ?
C68 C70 1.334(10) . ?
C69 H69 0.9500 . ?
C69 C71 1.375(10) . ?
C70 H70 0.9500 . ?
C70 C72 1.453(11) . ?
C71 H71 0.9500 . ?
C71 C73 1.440(10) . ?
C72 H72 0.9500 . ?
C72 C73 1.328(11) . ?
C73 C74 1.481(9) . ?
C74 C75 1.342(9) . ?
C74 C76 1.376(9) . ?
C75 H75 0.9500 . ?
C75 C77 1.415(10) . ?
C76 H76 0.9500 . ?
C76 C78 1.411(9) . ?
C77 C79 1.339(10) . ?
C77 C80 1.545(10) . ?
C78 C79 1.360(9) . ?
C78 C84 1.481(10) . ?
C79 H79 0.9500 . ?
C80 C81 1.580(13) . ?
C80 C82 1.493(11) . ?
C80 C83 1.503(11) . ?
C81 H81A 0.9800 . ?
C81 H81B 0.9800 . ?
C81 H81C 0.9800 . ?
C82 H82A 0.9800 . ?
C82 H82B 0.9800 . ?
C82 H82C 0.9800 . ?
C83 H83A 0.9800 . ?
C83 H83B 0.9800 . ?
C83 H83C 0.9800 . ?
C85 C86 1.394(8) . ?
C85 C88 1.384(8) . ?
C86 H86 0.9500 . ?
C86 C87 1.400(8) . ?
C87 H87 0.9500 . ?
C87 C89 1.390(8) . ?
C88 H88 0.9500 . ?
C88 C90 1.370(8) . ?
C89 C90 1.402(7) . ?
C89 C91 1.468(8) . ?
C90 C92 1.556(8) . ?
C91 H91 1.0000 . ?
C91 C94 1.511(7) . ?
C91 C100 1.534(8) . ?
C92 C93 1.589(9) . ?
C92 C95 1.540(7) . ?
C92 C101 1.518(8) . ?
C94 C95 1.385(7) . ?
C94 C96 1.396(7) . ?
C95 C97 1.379(7) . ?
C96 H96 0.9500 . ?
C96 C98 1.365(7) . ?
C97 H97 0.9500 . ?
C97 C99 1.390(7) . ?
C98 H98 0.9500 . ?
C98 C99 1.392(7) . ?
C100 C101 1.417(8) . ?
C100 C102 1.386(8) . ?
C101 C103 1.383(8) . ?
C102 H102 0.9500 . ?
C102 C105 1.392(8) . ?
C103 H103 0.9500 . ?
C103 C104 1.390(9) . ?
C104 C105 1.393(9) . ?
C105 H105 0.9500 . ?
C106 C107 1.381(8) . ?
C106 C108 1.429(8) . ?
C107 H107 0.9500 . ?
C107 C109 1.385(8) . ?
C108 H108 0.9500 . ?
C108 C110 1.374(7) . ?
C109 H109 0.9500 . ?
C109 C111 1.377(7) . ?
C110 C111 1.388(7) . ?
C110 C113 1.551(7) . ?
C111 C112 1.517(8) . ?
C112 C116 1.524(7) . ?
C112 C122 1.540(7) . ?
C113 C114 1.570(8) . ?
C113 C115 1.560(7) . ?
C113 C121 1.547(8) . ?
C115 C116 1.399(7) . ?
C115 C117 1.351(7) . ?
C116 C118 1.378(7) . ?
C117 H117 0.9500 . ?
C117 C119 1.440(7) . ?
C118 H118 0.9500 . ?
C118 C120 1.401(7) . ?
C119 C120 1.387(7) . ?
C120 H120 0.9500 . ?
C121 C122 1.395(8) . ?
C121 C123 1.385(7) . ?
C122 C124 1.348(8) . ?
C123 H123 0.9500 . ?
C123 C125 1.368(8) . ?
C124 H124 0.9500 . ?
C124 C126 1.396(8) . ?
C125 C126 1.380(8) . ?
C126 H126 0.9500 . ?
C13A H13A 0.9500 . ?
C13A C16A 1.374(15) . ?
C14 H14 0.9500 . ?
C14 C159 1.395(15) . ?
C16A H16A 0.9500 . ?
C159 H159 0.9500 . ?
C13 H13 0.9500 . ?
C13 C16 1.380(16) . ?
C14A H14A 0.9500 . ?
C14A C253 1.397(16) . ?
C16 H16B 0.9500 . ?
C253 H253 0.9500 . ?

loop_
_geom_torsion_atom_site_label_1
_geom_torsion_atom_site_label_2
_geom_torsion_atom_site_label_3
_geom_torsion_atom_site_label_4
_geom_torsion
_geom_torsion_site_symmetry_1
_geom_torsion_site_symmetry_2
_geom_torsion_site_symmetry_3
_geom_torsion_site_symmetry_4
_geom_torsion_publ_flag
O1 C183 C184 C185 6.7(8) . . . . ?
O1 C183 C184 C192 -172.4(5) . . . . ?
O2 C127 C128 C129 -33.5(10) . . . . ?
O2 C127 C128 C130 146.8(7) . . . . ?
O3 C155 C156 C157 -11.1(7) . . . . ?
O3 C155 C156 C164 167.4(4) . . . . ?
N1 C155 C156 C157 166.4(4) . . . . ?
N1 C155 C156 C164 -15.1(7) . . . . ?
N1 C230 C231 C229 176.4(5) . . . . ?
N2 C183 C184 C185 -172.3(5) . . . . ?
N2 C183 C184 C192 8.6(8) . . . . ?
N2 C211 C212 C214 -176.5(5) . . . . ?
N2 C211 C213 C215 177.9(4) . . . . ?
N3 C127 C128 C129 146.4(7) . . . . ?
N3 C127 C128 C130 -33.4(10) . . . . ?
N3 C224 C225 C223 -178.8(5) . . . . ?
N6 C232 C233 C235 175.8(6) . . . . ?
N6 C232 C234 C236 -177.1(5) . . . . ?
C15 C158 C163 C165 -178.5(5) . . . . ?
C127 N3 C224 C222 30.4(9) . . . . ?
C127 N3 C224 C225 -151.9(6) . . . . ?
C127 C128 C129 C137 179.6(6) . . . . ?
C127 C128 C130 C131 -176.7(6) . . . . ?
C128 C129 C137 C136 -1.5(10) . . . . ?
C128 C129 C137 C138 -177.6(6) . . . . ?
C128 C130 C131 C132 170.9(6) . . . . ?
C128 C130 C131 C136 -4.0(9) . . . . ?
C129 C128 C130 C131 3.5(9) . . . . ?
C129 C137 C138 C139 22.6(10) . . . . ?
C129 C137 C138 C140 -158.9(7) . . . . ?
C130 C128 C129 C137 -0.6(10) . . . . ?
C130 C131 C132 C133 -73.1(8) . . . . ?
C130 C131 C132 C134 47.6(9) . . . . ?
C130 C131 C132 C135 169.1(7) . . . . ?
C130 C131 C136 C137 1.8(9) . . . . ?
C131 C136 C137 C129 0.8(10) . . . . ?
C131 C136 C137 C138 176.9(6) . . . . ?
C132 C131 C136 C137 -172.8(6) . . . . ?
C136 C131 C132 C133 101.2(8) . . . . ?
C136 C131 C132 C134 -138.1(7) . . . . ?
C136 C131 C132 C135 -16.6(10) . . . . ?
C136 C137 C138 C139 -153.5(7) . . . . ?
C136 C137 C138 C140 25.1(11) . . . . ?
C137 C138 C139 C141 175.5(8) . . . . ?
C137 C138 C140 C142 -175.4(7) . . . . ?
C138 C139 C141 C143 -3.7(14) . . . . ?
C138 C140 C142 C143 4.1(13) . . . . ?
C139 C138 C140 C142 3.2(12) . . . . ?
C139 C141 C143 C142 10.6(12) . . . . ?
C139 C141 C143 C144 -174.0(7) . . . . ?
C140 C138 C139 C141 -3.2(13) . . . . ?
C140 C142 C143 C141 -11.0(12) . . . . ?
C140 C142 C143 C144 173.8(7) . . . . ?
C141 C143 C144 C145 -29.9(10) . . . . ?
C141 C143 C144 C146 145.1(7) . . . . ?
C142 C143 C144 C145 145.2(7) . . . . ?
C142 C143 C144 C146 -39.8(10) . . . . ?
C143 C144 C145 C147 176.6(6) . . . . ?
C143 C144 C146 C149 -175.5(6) . . . . ?
C144 C145 C147 C148 -0.1(9) . . . . ?
C144 C145 C147 C154 -178.9(6) . . . . ?
C144 C146 C149 C148 -1.5(8) . . . . ?
C144 C146 C149 C150 171.5(5) . . . . ?
C145 C144 C146 C149 -0.4(9) . . . . ?
C145 C147 C148 C149 -1.9(9) . . . . ?
C145 C147 C154 O9 -140.2(7) . . . . ?
C145 C147 C154 N4 37.5(8) . . . . ?
C146 C144 C145 C147 1.2(9) . . . . ?
C146 C149 C150 C151 -92.3(7) . . . . ?
C146 C149 C150 C152 147.2(6) . . . . ?
C146 C149 C150 C153 27.5(8) . . . . ?
C147 C148 C149 C146 2.6(8) . . . . ?
C147 C148 C149 C150 -170.7(5) . . . . ?
C148 C147 C154 O9 40.9(10) . . . . ?
C148 C147 C154 N4 -141.3(6) . . . . ?
C148 C149 C150 C151 80.6(7) . . . . ?
C148 C149 C150 C152 -40.0(7) . . . . ?
C148 C149 C150 C153 -159.6(5) . . . . ?
C154 N4 C246 C244 157.1(6) . . . . ?
C154 N4 C246 C245 -26.1(9) . . . . ?
C154 C147 C148 C149 177.0(5) . . . . ?
C155 N1 C230 C228 144.5(5) . . . . ?
C155 N1 C230 C231 -34.0(8) . . . . ?
C155 C156 C157 C158 179.9(4) . . . . ?
C155 C156 C164 C165 -178.9(4) . . . . ?
C156 C157 C158 C15 178.3(5) . . . . ?
C156 C157 C158 C163 -1.9(7) . . . . ?
C156 C164 C165 C163 0.2(7) . . . . ?
C156 C164 C165 C166 176.5(4) . . . . ?
C157 C156 C164 C165 -0.4(7) . . . . ?
C157 C158 C163 C165 1.7(7) . . . . ?
C158 C163 C165 C164 -0.9(7) . . . . ?
C158 C163 C165 C166 -177.2(4) . . . . ?
C160 C15 C158 C157 -52.3(8) . . . . ?
C160 C15 C158 C163 127.9(7) . . . . ?
C161 C15 C158 C157 178.8(9) . . . . ?
C161 C15 C158 C163 -0.9(11) . . . . ?
C162 C15 C158 C157 51.4(9) . . . . ?
C162 C15 C158 C163 -128.3(8) . . . . ?
C163 C165 C166 C167 -142.6(5) . . . . ?
C163 C165 C166 C168 37.8(7) . . . . ?
C164 C156 C157 C158 1.3(7) . . . . ?
C164 C165 C166 C167 41.2(7) . . . . ?
C164 C165 C166 C168 -138.4(5) . . . . ?
C165 C166 C167 C169 178.2(5) . . . . ?
C165 C166 C168 C170 179.7(5) . . . . ?
C166 C167 C169 C171 3.8(10) . . . . ?
C166 C168 C170 C171 0.6(9) . . . . ?
C167 C166 C168 C170 0.0(8) . . . . ?
C167 C169 C171 C170 -3.1(9) . . . . ?
C167 C169 C171 C172 -178.6(6) . . . . ?
C168 C166 C167 C169 -2.2(8) . . . . ?
C168 C170 C171 C169 0.8(9) . . . . ?
C168 C170 C171 C172 176.4(6) . . . . ?
C169 C171 C172 C173 28.1(10) . . . . ?
C169 C171 C172 C174 -154.4(7) . . . . ?
C170 C171 C172 C173 -147.2(6) . . . . ?
C170 C171 C172 C174 30.3(10) . . . . ?
C171 C172 C173 C175 178.1(7) . . . . ?
C171 C172 C174 C176 -173.8(7) . . . . ?
C172 C173 C175 C177 -2.5(12) . . . . ?
C172 C173 C175 C182 -178.9(7) . . . . ?
C172 C174 C176 C177 -6.0(13) . . . . ?
C172 C174 C176 C178 -179.1(7) . . . . ?
C173 C172 C174 C176 3.9(12) . . . . ?
C173 C175 C177 C176 0.0(14) . . . . ?
C173 C175 C182 O10 154.6(8) . . . . ?
C173 C175 C182 N6 -27.0(11) . . . . ?
C174 C172 C173 C175 0.5(11) . . . . ?
C174 C176 C177 C175 3.9(14) . . . . ?
C174 C176 C178 C179 172.4(8) . . . . ?
C174 C176 C178 C180 53.2(10) . . . . ?
C174 C176 C178 C181 -65.2(10) . . . . ?
C177 C175 C182 O10 -21.7(12) . . . . ?
C177 C175 C182 N6 156.6(7) . . . . ?
C177 C176 C178 C179 0.1(11) . . . . ?
C177 C176 C178 C180 -119.1(10) . . . . ?
C177 C176 C178 C181 122.5(10) . . . . ?
C178 C176 C177 C175 176.5(8) . . . . ?
C182 N6 C232 C233 -12.0(10) . . . . ?
C182 N6 C232 C234 164.0(6) . . . . ?
C182 C175 C177 C176 176.6(9) . . . . ?
C183 N2 C211 C212 -0.7(8) . . . . ?
C183 N2 C211 C213 -177.7(5) . . . . ?
C183 C184 C185 C186 -178.0(5) . . . . ?
C183 C184 C192 C193 174.8(5) . . . . ?
C184 C185 C186 C187 -178.6(6) . . . . ?
C184 C185 C186 C191 1.9(9) . . . . ?
C184 C192 C193 C191 4.4(9) . . . . ?
C184 C192 C193 C194 -178.8(5) . . . . ?
C185 C184 C192 C193 -4.3(8) . . . . ?
C185 C186 C187 C188 118.1(7) . . . . ?
C185 C186 C187 C189 -122.8(6) . . . . ?
C185 C186 C187 C190 -1.4(9) . . . . ?
C185 C186 C191 C193 -1.8(9) . . . . ?
C186 C191 C193 C192 -1.3(10) . . . . ?
C186 C191 C193 C194 -177.9(6) . . . . ?
C187 C186 C191 C193 178.6(6) . . . . ?
C191 C186 C187 C188 -62.4(7) . . . . ?
C191 C186 C187 C189 56.7(8) . . . . ?
C191 C186 C187 C190 178.1(6) . . . . ?
C191 C193 C194 C195 124.8(7) . . . . ?
C191 C193 C194 C196 -59.1(8) . . . . ?
C192 C184 C185 C186 1.2(9) . . . . ?
C192 C193 C194 C195 -51.9(8) . . . . ?
C192 C193 C194 C196 124.2(6) . . . . ?
C193 C194 C195 C198 174.8(5) . . . . ?
C193 C194 C196 C197 -174.4(5) . . . . ?
C194 C195 C198 C199 -1.6(9) . . . . ?
C194 C196 C197 C199 0.5(8) . . . . ?
C195 C194 C196 C197 1.8(8) . . . . ?
C195 C198 C199 C197 3.7(9) . . . . ?
C195 C198 C199 C200 -175.2(5) . . . . ?
C196 C194 C195 C198 -1.2(9) . . . . ?
C196 C197 C199 C198 -3.2(9) . . . . ?
C196 C197 C199 C200 175.7(5) . . . . ?
C197 C199 C200 C201 -138.9(6) . . . . ?
C197 C199 C200 C202 39.9(8) . . . . ?
C198 C199 C200 C201 39.9(8) . . . . ?
C198 C199 C200 C202 -141.3(6) . . . . ?
C199 C200 C201 C203 175.8(5) . . . . ?
C199 C200 C202 C204 -176.9(6) . . . . ?
C200 C201 C203 C205 3.5(9) . . . . ?
C200 C201 C203 C210 -177.9(5) . . . . ?
C200 C202 C204 C205 -1.4(9) . . . . ?
C200 C202 C204 C206 -179.2(6) . . . . ?
C201 C200 C202 C204 1.9(9) . . . . ?
C201 C203 C205 C204 -3.0(9) . . . . ?
C201 C203 C210 O8 -9.6(8) . . . . ?
C201 C203 C210 N5 171.2(5) . . . . ?
C202 C200 C201 C203 -2.9(9) . . . . ?
C202 C204 C205 C203 1.9(9) . . . . ?
C202 C204 C206 C207 -53.8(8) . . . . ?
C202 C204 C206 C208 66.1(8) . . . . ?
C202 C204 C206 C209 -173.0(6) . . . . ?
C205 C203 C210 O8 168.9(5) . . . . ?
C205 C203 C210 N5 -10.2(8) . . . . ?
C205 C204 C206 C207 128.5(7) . . . . ?
C205 C204 C206 C208 -111.5(7) . . . . ?
C205 C204 C206 C209 9.3(9) . . . . ?
C206 C204 C205 C203 179.7(6) . . . . ?
C210 N5 C252 C250 31.2(8) . . . . ?
C210 N5 C252 C251 -150.6(6) . . . . ?
C210 C203 C205 C204 178.5(5) . . . . ?
C211 N2 C183 O1 -5.6(8) . . . . ?
C211 N2 C183 C184 173.3(5) . . . . ?
C211 C212 C214 C216 -0.7(8) . . . . ?
C211 C213 C215 C216 -1.6(7) . . . . ?
C211 C213 C215 C218 177.4(5) . . . . ?
C212 C211 C213 C215 0.7(7) . . . . ?
C212 C214 C216 C215 -0.1(7) . . . . ?
C212 C214 C216 C217 -179.0(5) . . . . ?
C213 C211 C212 C214 0.4(7) . . . . ?
C213 C215 C216 C214 1.2(7) . . . . ?
C213 C215 C216 C217 -179.8(4) . . . . ?
C213 C215 C218 C219 2.2(7) . . . . ?
C213 C215 C218 C221 -124.8(5) . . . . ?
C213 C215 C218 C226 126.0(5) . . . . ?
C214 C216 C217 C220 121.5(5) . . . . ?
C214 C216 C217 C227 -127.4(5) . . . . ?
C215 C216 C217 C220 -57.5(5) . . . . ?
C215 C216 C217 C227 53.7(5) . . . . ?
C215 C218 C219 O4 54.5(6) . . . . ?
C215 C218 C219 O5 -145.8(10) . . . . ?
C215 C218 C221 C220 -54.4(5) . . . . ?
C215 C218 C221 C222 123.3(5) . . . . ?
C215 C218 C226 C227 55.2(5) . . . . ?
C215 C218 C226 C228 -122.9(5) . . . . ?
C216 C215 C218 C219 -178.8(4) . . . . ?
C216 C215 C218 C221 54.2(5) . . . . ?
C216 C215 C218 C226 -55.0(5) . . . . ?
C216 C217 C220 C221 57.3(5) . . . . ?
C216 C217 C220 C223 -122.4(5) . . . . ?
C216 C217 C227 C226 -54.0(5) . . . . ?
C216 C217 C227 C229 126.8(5) . . . . ?
C217 C220 C221 C218 -1.8(6) . . . . ?
C217 C220 C221 C222 -179.7(4) . . . . ?
C217 C220 C223 C225 -178.6(5) . . . . ?
C217 C227 C229 C231 -179.3(4) . . . . ?
C218 C215 C216 C214 -177.9(4) . . . . ?
C218 C215 C216 C217 1.1(6) . . . . ?
C218 C221 C222 C224 -179.8(5) . . . . ?
C218 C226 C227 C217 -0.5(6) . . . . ?
C218 C226 C227 C229 178.8(4) . . . . ?
C218 C226 C228 C230 180.0(4) . . . . ?
C219 C218 C221 C220 179.2(4) . . . . ?
C219 C218 C221 C222 -3.1(7) . . . . ?
C219 C218 C226 C227 -179.8(4) . . . . ?
C219 C218 C226 C228 2.1(7) . . . . ?
C220 C217 C227 C226 56.1(5) . . . . ?
C220 C217 C227 C229 -123.2(5) . . . . ?
C220 C221 C222 C224 -2.3(7) . . . . ?
C220 C223 C225 C224 -1.2(8) . . . . ?
C221 C218 C219 O4 175.7(5) . . . . ?
C221 C218 C219 O5 -24.6(11) . . . . ?
C221 C218 C226 C227 -54.5(5) . . . . ?
C221 C218 C226 C228 127.4(5) . . . . ?
C221 C220 C223 C225 1.6(8) . . . . ?
C221 C222 C224 N3 -179.7(5) . . . . ?
C221 C222 C224 C225 2.7(8) . . . . ?
C222 C224 C225 C223 -1.1(8) . . . . ?
C223 C220 C221 C218 178.0(5) . . . . ?
C223 C220 C221 C222 0.1(7) . . . . ?
C224 N3 C127 O2 -4.1(11) . . . . ?
C224 N3 C127 C128 176.0(6) . . . . ?
C226 C218 C219 O4 -65.5(6) . . . . ?
C226 C218 C219 O5 94.2(11) . . . . ?
C226 C218 C221 C220 55.8(5) . . . . ?
C226 C218 C221 C222 -126.5(5) . . . . ?
C226 C227 C229 C231 1.5(7) . . . . ?
C226 C228 C230 N1 -178.1(4) . . . . ?
C226 C228 C230 C231 0.5(7) . . . . ?
C227 C217 C220 C221 -54.2(5) . . . . ?
C227 C217 C220 C223 126.0(5) . . . . ?
C227 C226 C228 C230 2.0(7) . . . . ?
C227 C229 C231 C230 1.1(7) . . . . ?
C228 C226 C227 C217 177.7(4) . . . . ?
C228 C226 C227 C229 -3.1(7) . . . . ?
C228 C230 C231 C229 -2.1(7) . . . . ?
C230 N1 C155 O3 5.9(8) . . . . ?
C230 N1 C155 C156 -171.6(4) . . . . ?
C232 N6 C182 O10 -3.2(12) . . . . ?
C232 N6 C182 C175 178.5(6) . . . . ?
C232 C233 C235 C237 0.1(10) . . . . ?
C232 C234 C236 C237 1.8(8) . . . . ?
C232 C234 C236 C239 176.6(5) . . . . ?
C233 C232 C234 C236 -1.0(9) . . . . ?
C233 C235 C237 C236 0.8(9) . . . . ?
C233 C235 C237 C238 -174.5(6) . . . . ?
C234 C232 C233 C235 0.0(9) . . . . ?
C234 C236 C237 C235 -1.7(8) . . . . ?
C234 C236 C237 C238 174.1(5) . . . . ?
C234 C236 C239 C240 7.2(7) . . . . ?
C234 C236 C239 C242 -118.3(5) . . . . ?
C234 C236 C239 C248 133.1(5) . . . . ?
C235 C237 C238 C241 119.5(6) . . . . ?
C235 C237 C238 C247 -129.7(6) . . . . ?
C236 C237 C238 C241 -56.1(6) . . . . ?
C236 C237 C238 C247 54.7(6) . . . . ?
C236 C239 C240 O6 -161.6(7) . . . . ?
C236 C239 C240 O7 56.2(8) . . . . ?
C236 C239 C242 C241 -56.2(5) . . . . ?
C236 C239 C242 C244 123.1(6) . . . . ?
C236 C239 C248 C247 53.5(5) . . . . ?
C236 C239 C248 C250 -130.5(5) . . . . ?
C237 C236 C239 C240 -177.8(4) . . . . ?
C237 C236 C239 C242 56.7(5) . . . . ?
C237 C236 C239 C248 -51.8(5) . . . . ?
C237 C238 C241 C242 56.4(5) . . . . ?
C237 C238 C241 C243 -126.9(5) . . . . ?
C237 C238 C247 C248 -53.7(6) . . . . ?
C237 C238 C247 C249 133.8(5) . . . . ?
C238 C241 C242 C239 -0.2(6) . . . . ?
C238 C241 C242 C244 -179.6(5) . . . . ?
C238 C241 C243 C245 178.1(5) . . . . ?
C238 C247 C248 C239 -0.3(6) . . . . ?
C238 C247 C248 C250 -176.6(4) . . . . ?
C238 C247 C249 C251 174.5(5) . . . . ?
C239 C236 C237 C235 -177.2(5) . . . . ?
C239 C236 C237 C238 -1.3(6) . . . . ?
C239 C242 C244 C246 -178.9(5) . . . . ?
C239 C248 C250 C252 -173.4(5) . . . . ?
C240 C239 C242 C241 178.9(4) . . . . ?
C240 C239 C242 C244 -1.8(8) . . . . ?
C240 C239 C248 C247 179.9(5) . . . . ?
C240 C239 C248 C250 -4.1(7) . . . . ?
C241 C238 C247 C248 57.0(6) . . . . ?
C241 C238 C247 C249 -115.6(6) . . . . ?
C241 C242 C244 C246 0.3(8) . . . . ?
C241 C243 C245 C246 3.5(8) . . . . ?
C242 C239 C240 O6 -42.5(9) . . . . ?
C242 C239 C240 O7 175.3(6) . . . . ?
C242 C239 C248 C247 -55.1(6) . . . . ?
C242 C239 C248 C250 120.8(5) . . . . ?
C242 C241 C243 C245 -5.4(8) . . . . ?
C242 C244 C246 N4 174.6(5) . . . . ?
C242 C244 C246 C245 -2.2(8) . . . . ?
C243 C241 C242 C239 -177.2(4) . . . . ?
C243 C241 C242 C244 3.5(7) . . . . ?
C243 C245 C246 N4 -176.2(5) . . . . ?
C243 C245 C246 C244 0.3(9) . . . . ?
C246 N4 C154 O9 -4.4(11) . . . . ?
C246 N4 C154 C147 177.9(5) . . . . ?
C247 C238 C241 C242 -56.1(5) . . . . ?
C247 C238 C241 C243 120.6(5) . . . . ?
C247 C248 C250 C252 2.4(7) . . . . ?
C247 C249 C251 C252 0.0(8) . . . . ?
C248 C239 C240 O6 75.9(9) . . . . ?
C248 C239 C240 O7 -66.3(8) . . . . ?
C248 C239 C242 C241 55.1(5) . . . . ?
C248 C239 C242 C244 -125.6(6) . . . . ?
C248 C247 C249 C251 2.5(8) . . . . ?
C248 C250 C252 N5 178.1(5) . . . . ?
C248 C250 C252 C251 0.0(8) . . . . ?
C249 C247 C248 C239 172.6(5) . . . . ?
C249 C247 C248 C250 -3.6(8) . . . . ?
C249 C251 C252 N5 -179.4(5) . . . . ?
C249 C251 C252 C250 -1.2(8) . . . . ?
C252 N5 C210 O8 -4.5(9) . . . . ?
C252 N5 C210 C203 174.6(5) . . . . ?
O11 C57 C58 C59 13.4(8) . . . . ?
O11 C57 C58 C65 -168.4(5) . . . . ?
O12 C29 C30 C31 -8.4(8) . . . . ?
O12 C29 C30 C38 172.3(5) . . . . ?
O13 C1 C2 C3 -150.4(8) . . . . ?
O13 C1 C2 C9 26.3(10) . . . . ?
N8 C85 C86 C87 172.6(5) . . . . ?
N8 C85 C88 C90 -173.5(5) . . . . ?
N9 C104 C105 C102 -175.4(6) . . . . ?
N10 C1 C2 C3 29.2(10) . . . . ?
N10 C1 C2 C9 -154.0(7) . . . . ?
N10 C125 C126 C124 -177.0(5) . . . . ?
N11 C57 C58 C59 -166.4(5) . . . . ?
N11 C57 C58 C65 11.7(8) . . . . ?
N11 C106 C107 C109 -179.5(5) . . . . ?
N11 C106 C108 C110 -179.2(5) . . . . ?
N12 C29 C30 C31 170.4(5) . . . . ?
N12 C29 C30 C38 -8.9(8) . . . . ?
N12 C119 C120 C118 177.7(5) . . . . ?
C1 N10 C125 C123 -24.6(9) . . . . ?
C1 N10 C125 C126 155.2(7) . . . . ?
C1 C2 C3 C4 176.3(6) . . . . ?
C1 C2 C9 C11 -179.4(6) . . . . ?
C2 C3 C4 C5 -174.5(6) . . . . ?
C2 C3 C4 C10 2.5(9) . . . . ?
C2 C9 C11 C10 3.2(10) . . . . ?
C2 C9 C11 C12 180.0(7) . . . . ?
C3 C2 C9 C11 -2.6(11) . . . . ?
C3 C4 C5 C6 78.4(9) . . . . ?
C3 C4 C5 C7 -163.3(8) . . . . ?
C3 C4 C5 C8 -48.3(10) . . . . ?
C3 C4 C10 C11 -1.8(10) . . . . ?
C4 C10 C11 C9 -0.9(10) . . . . ?
C4 C10 C11 C12 -177.6(6) . . . . ?
C5 C4 C10 C11 175.2(6) . . . . ?
C9 C2 C3 C4 -0.4(10) . . . . ?
C9 C11 C12 C13A 49.0(11) . . . . ?
C9 C11 C12 C14 -138.4(12) . . . . ?
C9 C11 C12 C13 -34.0(11) . . . . ?
C9 C11 C12 C14A 149.9(13) . . . . ?
C10 C4 C5 C6 -98.4(9) . . . . ?
C10 C4 C5 C7 19.9(11) . . . . ?
C10 C4 C5 C8 134.9(8) . . . . ?
C10 C11 C12 C13A -134.3(9) . . . . ?
C10 C11 C12 C14 38.3(14) . . . . ?
C10 C11 C12 C13 142.7(9) . . . . ?
C10 C11 C12 C14A -33.4(16) . . . . ?
C11 C12 C13A C16A -174.2(10) . . . . ?
C11 C12 C14 C159 178.4(14) . . . . ?
C11 C12 C13 C16 175.6(11) . . . . ?
C11 C12 C14A C253 -175.5(15) . . . . ?
C12 C13A C16A C17 -2.2(19) . . . . ?
C12 C14 C159 C17 -6(3) . . . . ?
C12 C13 C16 C17 6(2) . . . . ?
C12 C14A C253 C17 -8(3) . . . . ?
C17 C18 C19 C21 -175.5(6) . . . . ?
C17 C18 C20 C22 173.1(7) . . . . ?
C18 C17 C16A C13A 179.9(11) . . . . ?
C18 C17 C159 C14 -175.8(14) . . . . ?
C18 C17 C16 C13 176.2(12) . . . . ?
C18 C17 C253 C14A -175.9(16) . . . . ?
C18 C19 C21 C23 -0.1(10) . . . . ?
C18 C19 C21 C28 175.4(6) . . . . ?
C18 C20 C22 C23 3.9(10) . . . . ?
C18 C20 C22 C24 -173.3(6) . . . . ?
C19 C18 C20 C22 -1.8(10) . . . . ?
C19 C21 C23 C22 2.3(9) . . . . ?
C19 C21 C28 O18 144.3(7) . . . . ?
C19 C21 C28 N8 -36.2(9) . . . . ?
C20 C18 C19 C21 -0.2(10) . . . . ?
C20 C22 C23 C21 -4.1(9) . . . . ?
C20 C22 C24 C25 103.1(7) . . . . ?
C20 C22 C24 C26 -137.1(6) . . . . ?
C20 C22 C24 C27 -16.7(8) . . . . ?
C23 C21 C28 O18 -40.1(9) . . . . ?
C23 C21 C28 N8 139.4(6) . . . . ?
C23 C22 C24 C25 -74.2(7) . . . . ?
C23 C22 C24 C26 45.6(8) . . . . ?
C23 C22 C24 C27 166.0(6) . . . . ?
C24 C22 C23 C21 173.4(5) . . . . ?
C28 N8 C85 C86 24.7(9) . . . . ?
C28 N8 C85 C88 -158.7(6) . . . . ?
C28 C21 C23 C22 -173.5(5) . . . . ?
C29 N12 C119 C117 179.0(5) . . . . ?
C29 N12 C119 C120 0.1(8) . . . . ?
C29 C30 C31 C32 178.5(5) . . . . ?
C29 C30 C38 C39 -179.3(5) . . . . ?
C30 C31 C32 C33 178.9(5) . . . . ?
C30 C31 C32 C37 2.2(8) . . . . ?
C30 C38 C39 C37 -0.6(8) . . . . ?
C30 C38 C39 C40 -179.8(5) . . . . ?
C31 C30 C38 C39 1.4(8) . . . . ?
C31 C32 C33 C34 -109.9(7) . . . . ?
C31 C32 C33 C35 129.3(6) . . . . ?
C31 C32 C33 C36 9.5(7) . . . . ?
C31 C32 C37 C39 -1.3(8) . . . . ?
C32 C37 C39 C38 0.6(9) . . . . ?
C32 C37 C39 C40 179.7(5) . . . . ?
C33 C32 C37 C39 -178.3(5) . . . . ?
C37 C32 C33 C34 66.9(7) . . . . ?
C37 C32 C33 C35 -53.8(7) . . . . ?
C37 C32 C33 C36 -173.7(5) . . . . ?
C37 C39 C40 C41 -136.0(6) . . . . ?
C37 C39 C40 C42 43.5(9) . . . . ?
C38 C30 C31 C32 -2.3(8) . . . . ?
C38 C39 C40 C41 43.1(9) . . . . ?
C38 C39 C40 C42 -137.4(6) . . . . ?
C39 C40 C41 C43 -174.3(6) . . . . ?
C39 C40 C42 C44 175.6(6) . . . . ?
C40 C41 C43 C45 -1.8(11) . . . . ?
C40 C42 C44 C45 -0.7(11) . . . . ?
C41 C40 C42 C44 -4.9(10) . . . . ?
C41 C43 C45 C44 -3.8(10) . . . . ?
C41 C43 C45 C46 176.5(6) . . . . ?
C42 C40 C41 C43 6.2(10) . . . . ?
C42 C44 C45 C43 5.0(11) . . . . ?
C42 C44 C45 C46 -175.2(6) . . . . ?
C43 C45 C46 C47 -36.2(9) . . . . ?
C43 C45 C46 C48 144.4(6) . . . . ?
C44 C45 C46 C47 144.0(6) . . . . ?
C44 C45 C46 C48 -35.3(9) . . . . ?
C45 C46 C47 C49 -177.9(5) . . . . ?
C45 C46 C48 C50 177.4(5) . . . . ?
C46 C47 C49 C51 0.1(8) . . . . ?
C46 C47 C49 C56 178.3(5) . . . . ?
C46 C48 C50 C51 0.8(8) . . . . ?
C46 C48 C50 C52 -179.2(5) . . . . ?
C47 C46 C48 C50 -1.9(8) . . . . ?
C47 C49 C51 C50 -1.2(8) . . . . ?
C47 C49 C56 O20 18.7(7) . . . . ?
C47 C49 C56 N7 -162.5(5) . . . . ?
C48 C46 C47 C49 1.5(8) . . . . ?
C48 C50 C51 C49 0.7(8) . . . . ?
C48 C50 C52 C53 -87.7(7) . . . . ?
C48 C50 C52 C54 156.7(6) . . . . ?
C48 C50 C52 C55 36.4(8) . . . . ?
C51 C49 C56 O20 -163.2(5) . . . . ?
C51 C49 C56 N7 15.6(7) . . . . ?
C51 C50 C52 C53 92.3(7) . . . . ?
C51 C50 C52 C54 -23.3(8) . . . . ?
C51 C50 C52 C55 -143.6(7) . . . . ?
C52 C50 C51 C49 -179.2(5) . . . . ?
C56 N7 C99 C97 -26.4(8) . . . . ?
C56 N7 C99 C98 154.4(5) . . . . ?
C56 C49 C51 C50 -179.3(5) . . . . ?
C57 N11 C106 C107 40.4(8) . . . . ?
C57 N11 C106 C108 -141.9(5) . . . . ?
C57 C58 C59 C60 177.2(5) . . . . ?
C57 C58 C65 C67 -176.0(5) . . . . ?
C58 C59 C60 C61 180.0(6) . . . . ?
C58 C59 C60 C66 -0.3(9) . . . . ?
C58 C65 C67 C66 -1.9(8) . . . . ?
C58 C65 C67 C68 176.0(5) . . . . ?
C59 C58 C65 C67 2.1(8) . . . . ?
C59 C60 C61 C62 129.6(8) . . . . ?
C59 C60 C61 C63 -118.9(8) . . . . ?
C59 C60 C61 C64 0.4(11) . . . . ?
C59 C60 C66 C67 0.6(9) . . . . ?
C60 C66 C67 C65 0.5(9) . . . . ?
C60 C66 C67 C68 -177.3(6) . . . . ?
C61 C60 C66 C67 -179.7(6) . . . . ?
C65 C58 C59 C60 -1.0(9) . . . . ?
C65 C67 C68 C69 45.2(9) . . . . ?
C65 C67 C68 C70 -135.9(8) . . . . ?
C66 C60 C61 C62 -50.0(10) . . . . ?
C66 C60 C61 C63 61.5(9) . . . . ?
C66 C60 C61 C64 -179.3(8) . . . . ?
C66 C67 C68 C69 -137.0(7) . . . . ?
C66 C67 C68 C70 41.9(10) . . . . ?
C67 C68 C69 C71 -174.8(8) . . . . ?
C67 C68 C70 C72 175.5(8) . . . . ?
C68 C69 C71 C73 0.5(13) . . . . ?
C68 C70 C72 C73 -2.1(14) . . . . ?
C69 C68 C70 C72 -5.6(13) . . . . ?
C69 C71 C73 C72 -8.3(13) . . . . ?
C69 C71 C73 C74 175.5(7) . . . . ?
C70 C68 C69 C71 6.2(12) . . . . ?
C70 C72 C73 C71 9.0(13) . . . . ?
C70 C72 C73 C74 -175.1(7) . . . . ?
C71 C73 C74 C75 41.4(10) . . . . ?
C71 C73 C74 C76 -136.2(7) . . . . ?
C72 C73 C74 C75 -134.6(9) . . . . ?
C72 C73 C74 C76 47.8(11) . . . . ?
C73 C74 C75 C77 -176.6(8) . . . . ?
C73 C74 C76 C78 176.4(7) . . . . ?
C74 C75 C77 C79 -0.8(13) . . . . ?
C74 C75 C77 C80 171.0(9) . . . . ?
C74 C76 C78 C79 1.3(10) . . . . ?
C74 C76 C78 C84 -175.8(7) . . . . ?
C75 C74 C76 C78 -1.2(10) . . . . ?
C75 C77 C79 C78 0.9(13) . . . . ?
C75 C77 C80 C81 -118.2(12) . . . . ?
C75 C77 C80 C82 130.4(10) . . . . ?
C75 C77 C80 C83 -2.2(15) . . . . ?
C76 C74 C75 C77 1.0(12) . . . . ?
C76 C78 C79 C77 -1.1(12) . . . . ?
C76 C78 C84 O19 -147.1(8) . . . . ?
C76 C78 C84 N9 33.5(13) . . . . ?
C79 C77 C80 C81 53.7(13) . . . . ?
C79 C77 C80 C82 -57.7(13) . . . . ?
C79 C77 C80 C83 169.7(9) . . . . ?
C79 C78 C84 O19 36.0(12) . . . . ?
C79 C78 C84 N9 -143.5(9) . . . . ?
C80 C77 C79 C78 -171.6(8) . . . . ?
C84 N9 C104 C103 -140.2(9) . . . . ?
C84 N9 C104 C105 38.1(13) . . . . ?
C84 C78 C79 C77 175.9(8) . . . . ?
C85 N8 C28 O18 5.6(10) . . . . ?
C85 N8 C28 C21 -173.9(6) . . . . ?
C85 C86 C87 C89 1.5(8) . . . . ?
C85 C88 C90 C89 0.2(8) . . . . ?
C85 C88 C90 C92 -177.8(5) . . . . ?
C86 C85 C88 C90 3.1(8) . . . . ?
C86 C87 C89 C90 1.6(8) . . . . ?
C86 C87 C89 C91 178.1(5) . . . . ?
C87 C89 C90 C88 -2.5(8) . . . . ?
C87 C89 C90 C92 175.8(4) . . . . ?
C87 C89 C91 C94 -119.7(6) . . . . ?
C87 C89 C91 C100 128.2(6) . . . . ?
C88 C85 C86 C87 -3.9(8) . . . . ?
C88 C90 C92 C93 -1.3(8) . . . . ?
C88 C90 C92 C95 123.5(6) . . . . ?
C88 C90 C92 C101 -123.7(6) . . . . ?
C89 C90 C92 C93 -179.5(5) . . . . ?
C89 C90 C92 C95 -54.7(6) . . . . ?
C89 C90 C92 C101 58.2(5) . . . . ?
C89 C91 C94 C95 -58.1(6) . . . . ?
C89 C91 C94 C96 116.4(6) . . . . ?
C89 C91 C100 C101 53.6(6) . . . . ?
C89 C91 C100 C102 -121.2(6) . . . . ?
C90 C89 C91 C94 56.9(6) . . . . ?
C90 C89 C91 C100 -55.2(6) . . . . ?
C90 C92 C93 O16 177.7(5) . . . . ?
C90 C92 C93 O17 -17.8(16) . . . . ?
C90 C92 C95 C94 53.7(6) . . . . ?
C90 C92 C95 C97 -122.5(5) . . . . ?
C90 C92 C101 C100 -59.1(6) . . . . ?
C90 C92 C101 C103 119.0(6) . . . . ?
C91 C89 C90 C88 -179.4(5) . . . . ?
C91 C89 C90 C92 -1.0(6) . . . . ?
C91 C94 C95 C92 2.0(6) . . . . ?
C91 C94 C95 C97 178.4(5) . . . . ?
C91 C94 C96 C98 -176.9(5) . . . . ?
C91 C100 C101 C92 4.3(6) . . . . ?
C91 C100 C101 C103 -174.0(5) . . . . ?
C91 C100 C102 C105 171.8(5) . . . . ?
C92 C95 C97 C99 175.7(5) . . . . ?
C92 C101 C103 C104 -175.6(6) . . . . ?
C93 C92 C95 C94 -179.2(5) . . . . ?
C93 C92 C95 C97 4.6(8) . . . . ?
C93 C92 C101 C100 175.6(5) . . . . ?
C93 C92 C101 C103 -6.3(8) . . . . ?
C94 C91 C100 C101 -58.3(6) . . . . ?
C94 C91 C100 C102 126.9(6) . . . . ?
C94 C95 C97 C99 -0.1(7) . . . . ?
C94 C96 C98 C99 -1.6(8) . . . . ?
C95 C92 C93 O16 56.1(8) . . . . ?
C95 C92 C93 O17 -139.4(14) . . . . ?
C95 C92 C101 C100 52.9(6) . . . . ?
C95 C92 C101 C103 -129.0(6) . . . . ?
C95 C94 C96 C98 -2.8(8) . . . . ?
C95 C97 C99 N7 176.7(5) . . . . ?
C95 C97 C99 C98 -4.2(7) . . . . ?
C96 C94 C95 C92 -172.8(5) . . . . ?
C96 C94 C95 C97 3.7(8) . . . . ?
C96 C98 C99 N7 -175.7(4) . . . . ?
C96 C98 C99 C97 5.1(7) . . . . ?
C99 N7 C56 O20 7.9(8) . . . . ?
C99 N7 C56 C49 -170.9(5) . . . . ?
C100 C91 C94 C95 54.9(6) . . . . ?
C100 C91 C94 C96 -130.7(5) . . . . ?
C100 C101 C103 C104 2.4(9) . . . . ?
C100 C102 C105 C104 0.7(9) . . . . ?
C101 C92 C93 O16 -63.7(7) . . . . ?
C101 C92 C93 O17 100.8(15) . . . . ?
C101 C92 C95 C94 -57.1(6) . . . . ?
C101 C92 C95 C97 126.7(5) . . . . ?
C101 C100 C102 C105 -2.6(9) . . . . ?
C101 C103 C104 N9 174.0(6) . . . . ?
C101 C103 C104 C105 -4.4(10) . . . . ?
C102 C100 C101 C92 179.4(5) . . . . ?
C102 C100 C101 C103 1.1(8) . . . . ?
C103 C104 C105 C102 2.8(10) . . . . ?
C104 N9 C84 O19 -15.5(15) . . . . ?
C104 N9 C84 C78 163.9(8) . . . . ?
C106 N11 C57 O11 -5.0(8) . . . . ?
C106 N11 C57 C58 174.9(5) . . . . ?
C106 C107 C109 C111 -0.5(8) . . . . ?
C106 C108 C110 C111 -2.5(7) . . . . ?
C106 C108 C110 C113 178.8(5) . . . . ?
C107 C106 C108 C110 -1.4(7) . . . . ?
C107 C109 C111 C110 -3.4(7) . . . . ?
C107 C109 C111 C112 178.9(5) . . . . ?
C108 C106 C107 C109 2.9(8) . . . . ?
C108 C110 C111 C109 4.9(7) . . . . ?
C108 C110 C111 C112 -177.2(4) . . . . ?
C108 C110 C113 C114 -3.9(7) . . . . ?
C108 C110 C113 C115 122.0(5) . . . . ?
C108 C110 C113 C121 -126.7(5) . . . . ?
C109 C111 C112 C116 -128.5(5) . . . . ?
C109 C111 C112 C122 121.1(5) . . . . ?
C110 C111 C112 C116 53.7(5) . . . . ?
C110 C111 C112 C122 -56.8(6) . . . . ?
C110 C113 C114 O14 -41.3(9) . . . . ?
C110 C113 C114 O15 172.3(5) . . . . ?
C110 C113 C115 C116 56.3(5) . . . . ?
C110 C113 C115 C117 -123.4(5) . . . . ?
C110 C113 C121 C122 -56.0(5) . . . . ?
C110 C113 C121 C123 122.5(5) . . . . ?
C111 C110 C113 C114 177.2(4) . . . . ?
C111 C110 C113 C115 -56.9(5) . . . . ?
C111 C110 C113 C121 54.5(5) . . . . ?
C111 C112 C116 C115 -53.8(6) . . . . ?
C111 C112 C116 C118 125.2(5) . . . . ?
C111 C112 C122 C121 54.8(5) . . . . ?
C111 C112 C122 C124 -124.4(6) . . . . ?
C112 C116 C118 C120 -179.9(5) . . . . ?
C112 C122 C124 C126 179.7(5) . . . . ?
C113 C110 C111 C109 -176.2(4) . . . . ?
C113 C110 C111 C112 1.7(6) . . . . ?
C113 C115 C116 C112 -1.5(6) . . . . ?
C113 C115 C116 C118 179.4(5) . . . . ?
C113 C115 C117 C119 -178.7(5) . . . . ?
C113 C121 C122 C112 1.3(6) . . . . ?
C113 C121 C122 C124 -179.4(5) . . . . ?
C113 C121 C123 C125 179.5(5) . . . . ?
C114 C113 C115 C116 -177.1(5) . . . . ?
C114 C113 C115 C117 3.2(7) . . . . ?
C114 C113 C121 C122 178.9(4) . . . . ?
C114 C113 C121 C123 -2.6(7) . . . . ?
C115 C113 C114 O14 -162.8(7) . . . . ?
C115 C113 C114 O15 50.9(7) . . . . ?
C115 C113 C121 C122 55.2(5) . . . . ?
C115 C113 C121 C123 -126.3(5) . . . . ?
C115 C116 C118 C120 -0.9(8) . . . . ?
C115 C117 C119 N12 -179.5(4) . . . . ?
C115 C117 C119 C120 -0.6(7) . . . . ?
C116 C112 C122 C121 -57.3(6) . . . . ?
C116 C112 C122 C124 123.5(6) . . . . ?
C116 C115 C117 C119 1.6(7) . . . . ?
C116 C118 C120 C119 1.9(8) . . . . ?
C117 C115 C116 C112 178.2(5) . . . . ?
C117 C115 C116 C118 -0.8(8) . . . . ?
C117 C119 C120 C118 -1.1(7) . . . . ?
C119 N12 C29 O12 9.3(8) . . . . ?
C119 N12 C29 C30 -169.4(4) . . . . ?
C121 C113 C114 O14 78.3(8) . . . . ?
C121 C113 C114 O15 -68.1(7) . . . . ?
C121 C113 C115 C116 -54.9(5) . . . . ?
C121 C113 C115 C117 125.3(5) . . . . ?
C121 C122 C124 C126 0.5(8) . . . . ?
C121 C123 C125 N10 179.4(5) . . . . ?
C121 C123 C125 C126 -0.3(8) . . . . ?
C122 C112 C116 C115 57.5(6) . . . . ?
C122 C112 C116 C118 -123.5(6) . . . . ?
C122 C121 C123 C125 -2.0(8) . . . . ?
C122 C124 C126 C125 -2.8(9) . . . . ?
C123 C121 C122 C112 -177.3(4) . . . . ?
C123 C121 C122 C124 1.9(8) . . . . ?
C123 C125 C126 C124 2.8(9) . . . . ?
C125 N10 C1 O13 5.5(12) . . . . ?
C125 N10 C1 C2 -174.1(6) . . . . ?
C13A C12 C14 C159 -9(2) . . . . ?
C14 C12 C13A C16A 12.6(17) . . . . ?
C16A C17 C18 C19 -36.9(11) . . . . ?
C16A C17 C18 C20 148.2(9) . . . . ?
C16A C17 C159 C14 16(2) . . . . ?
C159 C17 C18 C19 156.1(11) . . . . ?
C159 C17 C18 C20 -18.8(15) . . . . ?
C159 C17 C16A C13A -12.1(18) . . . . ?
C13 C12 C14A C253 9(3) . . . . ?
C14A C12 C13 C16 -8.0(19) . . . . ?
C16 C17 C18 C19 44.6(11) . . . . ?
C16 C17 C18 C20 -130.3(10) . . . . ?
C16 C17 C253 C14A 5(3) . . . . ?
C253 C17 C18 C19 -134.0(13) . . . . ?
C253 C17 C18 C20 51.1(16) . . . . ?
C253 C17 C16 C13 -5(2) . . . . ?

loop_
_smtbx_masks_void_nr
_smtbx_masks_void_average_x
_smtbx_masks_void_average_y
_smtbx_masks_void_average_z
_smtbx_masks_void_volume
_smtbx_masks_void_count_electrons
_smtbx_masks_void_content
1 -0.319 -0.430 -0.697 5710.4 1518.0 '38 C3H7ON'
